data_4340353
loop_
_publ_author_name
'Tan, Huaqiao'
'Du, Shangchao'
'Bi, Yanfeng'
'Liao, Wuping'

_publ_contact_author 'Prof Dr Wuping Liao'
_publ_section_title
;
 Two Elongated Octahedral Coordination Cages Constructed by M4-TC4A
 Secondary Building Units (M = Co(II) and Fe(II)) and
 2,2'-Bipyridine-4,4'-dicarboxylic Acids.
;
_journal_issue 14
_journal_name_full 'Inorganic chemistry'
_journal_page_first 7083
_journal_page_last 7085
_journal_paper_doi 10.1021/ic501012e
_journal_volume 53
_journal_year 2014
_chemical_formula_moiety 'C336 H312 Cl2 Co24 N16 O72 S28'
_chemical_formula_sum 'C336 H312 Cl2 Co24 N16 O72 S28'
_chemical_formula_weight 8108.92
_chemical_name_common '{[Co4(C40H44S4O4)(Cl)]2[Co4(C40H44S4O4)(SO4)]4(C12H6O4N2)8} 2-'
_chemical_name_systematic
; 
 ? 
;
_space_group_IT_number 14
_symmetry_cell_setting monoclinic
_symmetry_space_group_name_Hall '-P 2ybc'
_symmetry_space_group_name_H-M 'P 1 21/c 1'
_atom_sites_solution_hydrogens geom
_atom_sites_solution_primary direct
_atom_sites_solution_secondary difmap
_audit_creation_method SHELXL-97
_cell_angle_alpha 90.00
_cell_angle_beta 108.341(2)
_cell_angle_gamma 90.00
_cell_formula_units_Z 4
_cell_length_a 31.658(3)
_cell_length_b 36.128(3)
_cell_length_c 45.154(4)
_cell_measurement_reflns_used 19827
_cell_measurement_temperature 123(2)
_cell_measurement_theta_max 15.00
_cell_measurement_theta_min 0.68
_cell_volume 49021(8)
_computing_cell_refinement 'Bruker SAINT'
_computing_data_collection 'Bruker SMART'
_computing_data_reduction 'Bruker SAINT'
_computing_molecular_graphics 'Bruker SHELXTL'
_computing_publication_material 'Bruker SHELXTL'
_computing_structure_refinement 'SHELXL-97 (Sheldrick, 2008)'
_computing_structure_solution 'SHELXS-97 (Sheldrick, 2008)'
_diffrn_ambient_temperature 123(2)
_diffrn_measured_fraction_theta_full 1.000
_diffrn_measured_fraction_theta_max 1.000
_diffrn_measurement_device_type 'Bruker APEX-II CCD'
_diffrn_measurement_method '\f and \w scan'
_diffrn_radiation_monochromator graphite
_diffrn_radiation_source 'fine-focus sealed tube'
_diffrn_radiation_type MoK\a
_diffrn_radiation_wavelength 0.71073
_diffrn_reflns_av_R_equivalents 0.1231
_diffrn_reflns_av_sigmaI/netI 0.0755
_diffrn_reflns_limit_h_max 23
_diffrn_reflns_limit_h_min -23
_diffrn_reflns_limit_k_max 26
_diffrn_reflns_limit_k_min -26
_diffrn_reflns_limit_l_max 32
_diffrn_reflns_limit_l_min -32
_diffrn_reflns_number 143491
_diffrn_reflns_theta_full 15.00
_diffrn_reflns_theta_max 15.00
_diffrn_reflns_theta_min 0.68
_diffrn_standards_decay_% 0
_diffrn_standards_interval_time 0
_diffrn_standards_number 0
_exptl_absorpt_coefficient_mu 0.973
_exptl_absorpt_correction_T_max 0.864
_exptl_absorpt_correction_T_min 0.839
_exptl_absorpt_correction_type multi-scan
_exptl_absorpt_process_details 'SADABS, Sheldrick, 1996'
_exptl_crystal_colour purple
_exptl_crystal_density_diffrn 1.099
_exptl_crystal_density_method 'not measured'
_exptl_crystal_description block
_exptl_crystal_F_000 16584
_exptl_crystal_size_max 0.50
_exptl_crystal_size_mid 0.15
_exptl_crystal_size_min 0.15
_platon_squeeze_details
;
P. van der Sluis and A. L. Spek, Acta Crystallogr., 1990, A46, 194.
;
_refine_diff_density_max 0.956
_refine_diff_density_min -0.949
_refine_diff_density_rms 0.096
_refine_ls_extinction_method none
_refine_ls_goodness_of_fit_ref 1.048
_refine_ls_hydrogen_treatment constr
_refine_ls_matrix_type full
_refine_ls_number_parameters 3876
_refine_ls_number_reflns 19827
_refine_ls_number_restraints 2128
_refine_ls_restrained_S_all 0.994
_refine_ls_R_factor_all 0.1008
_refine_ls_R_factor_gt 0.0743
_refine_ls_shift/su_max 0.010
_refine_ls_shift/su_mean 0.000
_refine_ls_structure_factor_coef Fsqd
_refine_ls_weighting_details 'calc w=1/[\s^2^(Fo^2^)+(0.1552P)^2^+0.0000P] where P=(Fo^2^+2Fc^2^)/3'
_refine_ls_weighting_scheme calc
_refine_ls_wR_factor_gt 0.2013
_refine_ls_wR_factor_ref 0.2175
_reflns_number_gt 13909
_reflns_number_total 19827
_reflns_threshold_expression >2sigma(I)
_cod_data_source_file ic501012e_si_002.cif
_cod_data_source_block CIAC-112
_cod_depositor_comments 'Adding full bibliography for 4340352--4340353.cif.'
_cod_original_cell_volume 49020(7)
_cod_original_sg_symbol_H-M P2(1)/c
_cod_database_code 4340353

loop_
_symmetry_equiv_pos_as_xyz
'x, y, z'
'-x, y+1/2, -z+1/2'
'-x, -y, -z'
'x, -y-1/2, z-1/2'

loop_
_atom_site_label
_atom_site_type_symbol
_atom_site_fract_x
_atom_site_fract_y
_atom_site_fract_z
_atom_site_U_iso_or_equiv
_atom_site_adp_type
_atom_site_occupancy
_atom_site_symmetry_multiplicity
_atom_site_calc_flag
_atom_site_refinement_flags
Co1 Co 0.52353(8) 0.82659(7) 0.08672(6) 0.0419(9) Uani 1 1 d .
Co2 Co 0.51419(8) 0.91572(7) 0.08276(6) 0.0407(9) Uani 1 1 d .
Co3 Co 0.46348(8) 0.91324(8) 0.13482(6) 0.0484(9) Uani 1 1 d .
Co4 Co 0.47296(8) 0.82310(7) 0.13873(6) 0.0454(9) Uani 1 1 d .
Co5 Co 0.81576(9) 1.09593(7) 0.24410(6) 0.0484(9) Uani 1 1 d .
Co6 Co 0.72610(9) 1.09912(7) 0.17105(6) 0.0504(9) Uani 1 1 d .
Co7 Co 0.72870(9) 1.10860(8) 0.27489(6) 0.0598(10) Uani 1 1 d .
Co8 Co 0.64534(8) 1.10783(7) 0.20971(6) 0.0438(9) Uani 1 1 d .
Co9 Co 1.02022(9) 0.84937(8) 0.37243(6) 0.0518(9) Uani 1 1 d U
Co10 Co 1.02263(8) 0.93734(8) 0.35767(6) 0.0483(9) Uani 1 1 d .
Co11 Co 0.97183(8) 0.95508(7) 0.40870(6) 0.0451(9) Uani 1 1 d .
Co12 Co 0.96724(8) 0.86754(7) 0.42200(6) 0.0448(9) Uani 1 1 d .
Co13 Co 0.70062(9) 0.65746(8) 0.20910(6) 0.0525(9) Uani 1 1 d .
Co14 Co 0.80545(9) 0.66750(8) 0.25110(6) 0.0576(10) Uani 1 1 d U
Co15 Co 0.78896(9) 0.68578(7) 0.32248(6) 0.0497(9) Uani 1 1 d .
Co16 Co 0.67325(9) 0.67046(8) 0.27945(6) 0.0528(9) Uani 1 1 d .
Co17 Co 0.89479(9) 0.92310(8) 0.13630(6) 0.0539(9) Uani 1 1 d .
Co18 Co 0.92556(9) 0.83438(7) 0.16271(6) 0.0440(8) Uani 1 1 d U
Co19 Co 0.79637(8) 0.89986(7) 0.08364(6) 0.0417(9) Uani 1 1 d U
Co20 Co 0.82340(8) 0.80591(8) 0.10509(6) 0.0514(9) Uani 1 1 d U
Co21 Co 0.58933(9) 0.96445(8) 0.34931(6) 0.0499(9) Uani 1 1 d U
Co22 Co 0.56500(8) 0.86639(7) 0.34421(6) 0.0454(9) Uani 1 1 d .
Co23 Co 0.66572(9) 0.86039(8) 0.40738(6) 0.0524(9) Uani 1 1 d .
Co24 Co 0.68891(8) 0.95094(8) 0.41065(6) 0.0464(9) Uani 1 1 d U
S1 S 0.48852(16) 0.79061(14) 0.03676(11) 0.0437(17) Uani 1 1 d .
S2 S 0.40061(17) 0.78599(15) 0.12363(12) 0.0516(18) Uani 1 1 d U
S3 S 0.38214(17) 0.93689(15) 0.11578(11) 0.0476(17) Uani 1 1 d .
S4 S 0.46986(17) 0.94104(14) 0.02857(11) 0.0479(17) Uani 1 1 d .
S5 S 0.86410(18) 1.14932(16) 0.25290(13) 0.069(2) Uani 1 1 d .
S6 S 0.73129(19) 1.15240(16) 0.13959(12) 0.065(2) Uani 1 1 d .
S7 S 0.60221(17) 1.16629(15) 0.19673(12) 0.0545(18) Uani 1 1 d .
S8 S 0.73313(19) 1.16364(15) 0.30864(13) 0.0641(18) Uani 1 1 d U
S9 S 1.09600(19) 0.81776(15) 0.39467(12) 0.0607(19) Uani 1 1 d .
S10 S 1.10057(17) 0.96599(15) 0.37005(12) 0.0523(18) Uani 1 1 d .
S11 S 1.01635(17) 0.99376(14) 0.45687(12) 0.0491(17) Uani 1 1 d .
S12 S 1.00446(16) 0.84490(15) 0.47690(11) 0.0466(17) Uani 1 1 d .
S13 S 0.64181(19) 0.61544(15) 0.29545(12) 0.0607(19) Uani 1 1 d .
S14 S 0.67973(18) 0.59530(17) 0.18559(12) 0.069(2) Uani 1 1 d .
S15 S 0.8196(2) 0.63757(16) 0.36096(12) 0.068(2) Uani 1 1 d .
S16 S 0.85575(17) 0.61349(15) 0.25092(13) 0.0588(19) Uani 1 1 d .
S17 S 0.99084(17) 0.81190(14) 0.15079(11) 0.0477(17) Uani 1 1 d .
S18 S 0.83482(17) 0.76875(14) 0.06318(11) 0.0488(17) Uani 1 1 d .
S19 S 0.94805(17) 0.95602(14) 0.11369(12) 0.0495(17) Uani 1 1 d .
S20 S 0.78952(17) 0.91381(14) 0.02918(12) 0.0500(17) Uani 1 1 d .
S21 S 0.65752(19) 0.83429(16) 0.45673(12) 0.0624(19) Uani 1 1 d .
S22 S 0.69087(17) 0.98245(15) 0.45994(11) 0.0527(17) Uani 1 1 d U
S23 S 0.49999(17) 0.85206(15) 0.35981(12) 0.0542(18) Uani 1 1 d U
S24 S 0.53357(17) 1.00134(15) 0.36388(11) 0.0493(17) Uani 1 1 d .
S25 S 0.8269(2) 0.86848(17) 0.15491(14) 0.0598(12) Uani 1 1 d U
S26 S 0.73300(19) 0.72733(16) 0.25788(14) 0.0521(18) Uani 1 1 d .
S27 S 0.6581(2) 0.90263(17) 0.34386(13) 0.0521(18) Uani 1 1 d U
S28 S 0.7257(2) 1.04503(17) 0.22501(14) 0.0590(19) Uani 1 1 d .
Cl1 Cl 0.95870(16) 0.89916(14) 0.36921(11) 0.0569(17) Uani 1 1 d .
Cl2 Cl 0.53042(16) 0.87241(14) 0.13197(11) 0.0518(17) Uani 1 1 d .
O1 O 0.4675(4) 0.8104(3) 0.0942(3) 0.047(4) Uani 1 1 d U
O2 O 0.4906(3) 0.8684(3) 0.0592(3) 0.037(4) Uani 1 1 d U
O3 O 0.4577(4) 0.9272(3) 0.0910(3) 0.040(4) Uani 1 1 d U
O4 O 0.4281(4) 0.8648(3) 0.1235(2) 0.040(4) Uani 1 1 d U
O5 O 0.7799(4) 1.1219(3) 0.2025(3) 0.045(4) Uani 1 1 d U
O6 O 0.7857(4) 1.1258(3) 0.2715(3) 0.045(4) Uani 1 1 d U
O7 O 0.6722(3) 1.1262(3) 0.1767(2) 0.036(4) Uani 1 1 d U
O8 O 0.6827(4) 1.1394(3) 0.2452(2) 0.039(4) Uani 1 1 d U
O9 O 0.9916(4) 0.9157(3) 0.4410(3) 0.034(3) Uani 1 1 d U
O10 O 1.0277(4) 0.8520(3) 0.4183(3) 0.046(4) Uani 1 1 d U
O11 O 1.0308(4) 0.9585(3) 0.4009(3) 0.046(4) Uani 1 1 d U
O12 O 1.0603(4) 0.8935(3) 0.3755(3) 0.044(4) Uani 1 1 d U
O13 O 0.8162(4) 0.6548(3) 0.2959(3) 0.042(4) Uani 1 1 d U
O14 O 0.7594(4) 0.6319(4) 0.2269(3) 0.054(4) Uani 1 1 d U
O15 O 0.7307(4) 0.6538(4) 0.3123(3) 0.083(3) Uani 1 1 d U
O16 O 0.6714(4) 0.6385(3) 0.2420(3) 0.047(4) Uani 1 1 d U
O17 O 0.8911(3) 0.8087(3) 0.1208(2) 0.032(3) Uani 1 1 d U
O18 O 0.9399(4) 0.8828(3) 0.1442(2) 0.040(4) Uani 1 1 d U
O19 O 0.8076(3) 0.8461(3) 0.0721(3) 0.040(4) Uani 1 1 d U
O20 O 0.8598(3) 0.9175(3) 0.0909(3) 0.039(4) Uani 1 1 d U
O21 O 0.5996(4) 0.8545(3) 0.3908(3) 0.052(4) Uani 1 1 d U
O22 O 0.6812(4) 0.9057(3) 0.4342(3) 0.043(4) Uani 1 1 d U
O23 O 0.5486(4) 0.9204(3) 0.3515(2) 0.041(4) Uani 1 1 d U
O24 O 0.6248(4) 0.9697(3) 0.3960(3) 0.043(4) Uani 1 1 d U
O25 O 0.5748(4) 0.9048(3) 0.0778(2) 0.041(4) Uani 1 1 d U
O26 O 0.5810(3) 0.8416(3) 0.0801(2) 0.036(4) Uani 1 1 d U
O27 O 0.5565(4) 0.7874(3) 0.1181(3) 0.053(4) Uani 1 1 d U
O28 O 0.5212(4) 0.7845(3) 0.1540(3) 0.046(4) Uani 1 1 d U
O29 O 0.4817(4) 0.8401(3) 0.1834(3) 0.046(4) Uani 1 1 d U
O30 O 0.4755(4) 0.9024(3) 0.1814(3) 0.041(4) Uani 1 1 d U
O31 O 0.5062(4) 0.9573(3) 0.1470(2) 0.033(3) Uani 1 1 d U
O32 O 0.5404(3) 0.9608(3) 0.1094(3) 0.039(4) Uani 1 1 d U
O33 O 0.5877(4) 0.7062(4) 0.2599(3) 0.075(4) Uani 1 1 d U
O34 O 0.6424(4) 0.6991(3) 0.3044(3) 0.054(4) Uani 1 1 d U
O35 O 0.5595(5) 0.9793(4) 0.2955(3) 0.078(5) Uani 1 1 d U
O36 O 0.6054(4) 1.0139(3) 0.3321(3) 0.063(4) Uani 1 1 d U
O37 O 0.7481(4) 1.0688(3) 0.1414(3) 0.060(4) Uani 1 1 d U
O38 O 0.6771(5) 1.0512(3) 0.1177(3) 0.065(4) Uani 1 1 d U
O39 O 0.8123(5) 0.7565(3) 0.1252(3) 0.062(4) Uani 1 1 d U
O40 O 0.7446(5) 0.7755(4) 0.0967(4) 0.109(6) Uani 1 1 d U
O41 O 0.9772(4) 0.8056(3) 0.3663(3) 0.052(4) Uani 1 1 d U
O42 O 0.9419(4) 0.8203(3) 0.4019(3) 0.049(4) Uani 1 1 d U
O43 O 0.9061(4) 0.8848(4) 0.4225(3) 0.046(4) Uani 1 1 d U
O44 O 0.9102(4) 0.9452(4) 0.4118(3) 0.055(4) Uani 1 1 d U
O45 O 0.9457(4) 0.9921(3) 0.3753(3) 0.046(4) Uani 1 1 d U
O46 O 0.9808(4) 0.9794(3) 0.3388(3) 0.057(4) Uani 1 1 d U
O47 O 1.0068(4) 0.8516(3) 0.3254(3) 0.044(2) Uani 1 1 d U
O48 O 1.0097(4) 0.9133(4) 0.3151(3) 0.057(4) Uani 1 1 d U
O49 O 0.7563(5) 0.8240(4) 0.4250(4) 0.111(6) Uani 1 1 d U
O50 O 0.6853(6) 0.8131(4) 0.3942(4) 0.106(6) Uani 1 1 d U
O51 O 0.9378(9) 0.9617(6) 0.1890(5) 0.192(9) Uani 1 1 d U
O52 O 0.8776(5) 0.9721(4) 0.1486(4) 0.091(5) Uani 1 1 d U
O53 O 0.9030(6) 0.6964(5) 0.2708(5) 0.155(7) Uani 1 1 d U
O54 O 0.8353(5) 0.7003(3) 0.2296(3) 0.062(3) Uani 1 1 d U
O55 O 0.6891(4) 0.7175(3) 0.2618(3) 0.058(4) Uani 1 1 d U
O56 O 0.7437(4) 0.6976(4) 0.2383(3) 0.062(4) Uani 1 1 d U
O57 O 0.7673(5) 0.7265(3) 0.2874(3) 0.061(4) Uani 1 1 d U
O58 O 0.7297(4) 0.7629(4) 0.2434(3) 0.064(4) Uani 1 1 d U
O59 O 0.6220(5) 0.8764(4) 0.3340(3) 0.069(5) Uani 1 1 d U
O60 O 0.6356(4) 0.9378(4) 0.3345(3) 0.062(2) Uani 1 1 d U
O61 O 0.6759(4) 0.9022(3) 0.3765(4) 0.065(3) Uani 1 1 d U
O62 O 0.6910(4) 0.8994(3) 0.3286(3) 0.053(4) Uani 1 1 d U
O63 O 0.7121(4) 1.0088(4) 0.2288(3) 0.067(4) Uani 1 1 d U
O64 O 0.7718(5) 1.0515(3) 0.2396(3) 0.061(4) Uani 1 1 d U
O65 O 0.6994(4) 1.0735(4) 0.2348(3) 0.064(4) Uani 1 1 d U
O66 O 0.7156(4) 1.0537(4) 0.1904(4) 0.074(5) Uani 1 1 d U
O67 O 0.8033(4) 0.8784(3) 0.1754(3) 0.0608(13) Uani 1 1 d U
O68 O 0.8696(4) 0.8571(3) 0.1707(3) 0.0614(14) Uani 1 1 d U
O69 O 0.8239(4) 0.8940(3) 0.1328(3) 0.0614(14) Uani 1 1 d U
O70 O 0.8063(4) 0.8349(3) 0.1378(3) 0.065(3) Uani 1 1 d U
O71 O 0.7238(5) 1.0737(4) 0.3071(3) 0.083(5) Uani 1 1 d DU
O72 O 0.7891(5) 1.0900(4) 0.3412(3) 0.069(4) Uani 1 1 d DU
N1 N 0.6086(4) 1.0643(4) 0.1823(3) 0.029(4) Uani 1 1 d U
N2 N 0.6102(5) 1.0842(4) 0.2389(3) 0.042(5) Uani 1 1 d U
N3 N 0.7302(5) 0.8877(5) 0.0816(3) 0.043(5) Uani 1 1 d U
N4 N 0.7720(4) 0.9527(4) 0.0902(3) 0.026(4) Uani 1 1 d U
N5 N 0.6496(5) 0.6931(4) 0.1880(4) 0.065(5) Uani 1 1 d U
N6 N 0.7193(5) 0.6797(4) 0.1705(3) 0.054(5) Uani 1 1 d U
N7 N 0.5330(4) 0.8707(4) 0.2948(3) 0.038(4) Uani 1 1 d U
N8 N 0.5681(5) 0.8115(4) 0.3272(4) 0.039(5) Uani 1 1 d U
N9 N 0.8529(5) 1.0651(4) 0.2211(4) 0.053(5) Uani 1 1 d U
N10 N 0.8603(5) 1.0648(4) 0.2805(4) 0.047(5) Uani 1 1 d U
N11 N 0.9573(5) 0.8515(5) 0.2106(3) 0.045(5) Uani 1 1 d U
N12 N 0.9185(4) 0.7877(4) 0.1885(3) 0.036(4) Uani 1 1 d U
N13 N 0.8452(5) 0.7209(4) 0.3409(3) 0.051(5) Uani 1 1 d U
N14 N 0.7686(5) 0.7206(4) 0.3531(3) 0.050(5) Uani 1 1 d U
N15 N 0.7567(4) 0.9379(4) 0.4163(3) 0.031(4) Uani 1 1 d U
N16 N 0.7113(5) 0.9962(4) 0.3916(3) 0.040(5) Uani 1 1 d U
C1 C 0.4384(7) 0.7875(5) 0.0767(5) 0.048(6) Uani 1 1 d U
C2 C 0.4036(7) 0.7743(5) 0.0875(5) 0.061(7) Uani 1 1 d U
C3 C 0.3716(7) 0.7489(5) 0.0676(5) 0.067(7) Uani 1 1 d U
H3A H 0.3484 0.7390 0.0744 0.081 Uiso 1 1 calc R
C4 C 0.3749(8) 0.7384(6) 0.0377(5) 0.081(7) Uani 1 1 d U
C5 C 0.4095(7) 0.7524(5) 0.0288(5) 0.070(7) Uani 1 1 d U
H5 H 0.4117 0.7455 0.0090 0.083 Uiso 1 1 calc R
C6 C 0.4420(6) 0.7764(5) 0.0479(4) 0.039(6) Uani 1 1 d U
C7 C 0.3412(9) 0.7080(8) 0.0180(7) 0.113(9) Uiso 1 1 d .
C8 C 0.2950(8) 0.7231(6) 0.0167(5) 0.115(9) Uiso 1 1 d .
H8A H 0.2924 0.7233 0.0378 0.138 Uiso 1 1 calc R
H8B H 0.2718 0.7073 0.0032 0.138 Uiso 1 1 calc R
H8C H 0.2915 0.7484 0.0084 0.138 Uiso 1 1 calc R
C9 C 0.3493(11) 0.6744(10) 0.0348(8) 0.223(17) Uiso 1 1 d .
H9A H 0.3815 0.6698 0.0427 0.267 Uiso 1 1 calc R
H9B H 0.3347 0.6541 0.0210 0.267 Uiso 1 1 calc R
H9C H 0.3374 0.6760 0.0523 0.267 Uiso 1 1 calc R
C10 C 0.3422(9) 0.7087(7) -0.0133(6) 0.151(11) Uiso 1 1 d .
H10A H 0.3245 0.6881 -0.0250 0.182 Uiso 1 1 calc R
H10B H 0.3730 0.7062 -0.0133 0.182 Uiso 1 1 calc R
H10C H 0.3299 0.7322 -0.0231 0.182 Uiso 1 1 calc R
C11 C 0.4739(6) 0.8648(6) 0.0278(5) 0.041(6) Uani 1 1 d U
C12 C 0.4705(5) 0.8302(5) 0.0151(4) 0.031(5) Uani 1 1 d U
C13 C 0.4547(6) 0.8286(5) -0.0175(4) 0.048(6) Uani 1 1 d U
H13 H 0.4532 0.8051 -0.0272 0.057 Uiso 1 1 calc R
C14 C 0.4412(7) 0.8593(6) -0.0366(5) 0.069(7) Uani 1 1 d U
C15 C 0.4476(6) 0.8935(6) -0.0214(5) 0.058(6) Uani 1 1 d U
H15 H 0.4404 0.9154 -0.0337 0.070 Uiso 1 1 calc R
C16 C 0.4640(6) 0.8970(5) 0.0108(4) 0.037(6) Uani 1 1 d U
C17 C 0.4233(7) 0.8571(6) -0.0741(5) 0.073(7) Uiso 1 1 d .
C18 C 0.4230(7) 0.8170(5) -0.0842(5) 0.080(7) Uiso 1 1 d .
H18A H 0.4143 0.8157 -0.1070 0.096 Uiso 1 1 calc R
H18B H 0.4017 0.8029 -0.0769 0.096 Uiso 1 1 calc R
H18C H 0.4528 0.8064 -0.0752 0.096 Uiso 1 1 calc R
C19 C 0.3757(7) 0.8714(6) -0.0821(5) 0.093(8) Uiso 1 1 d .
H19A H 0.3628 0.8738 -0.1048 0.112 Uiso 1 1 calc R
H19B H 0.3757 0.8956 -0.0723 0.112 Uiso 1 1 calc R
H19C H 0.3579 0.8539 -0.0744 0.112 Uiso 1 1 calc R
C20 C 0.4548(7) 0.8808(6) -0.0839(5) 0.101(9) Uiso 1 1 d .
H20A H 0.4502 0.8771 -0.1062 0.122 Uiso 1 1 calc R
H20B H 0.4854 0.8740 -0.0720 0.122 Uiso 1 1 calc R
H20C H 0.4496 0.9068 -0.0801 0.122 Uiso 1 1 calc R
C21 C 0.4206(6) 0.9393(5) 0.0685(5) 0.038(6) Uani 1 1 d U
C22 C 0.4204(6) 0.9455(4) 0.0387(4) 0.029(5) Uani 1 1 d U
C23 C 0.3815(7) 0.9555(5) 0.0160(5) 0.059(7) Uani 1 1 d U
H23 H 0.3819 0.9611 -0.0044 0.071 Uiso 1 1 calc R
C24 C 0.3405(7) 0.9575(5) 0.0230(5) 0.057(6) Uani 1 1 d U
C25 C 0.3413(7) 0.9540(5) 0.0540(5) 0.056(6) Uani 1 1 d U
H25 H 0.3150 0.9586 0.0592 0.068 Uiso 1 1 calc R
C26 C 0.3808(6) 0.9436(5) 0.0775(4) 0.039(6) Uani 1 1 d U
C27 C 0.2962(8) 0.9689(7) -0.0044(5) 0.088(8) Uiso 1 1 d .
C28 C 0.2588(8) 0.9669(7) 0.0072(6) 0.126(10) Uiso 1 1 d .
H28A H 0.2311 0.9679 -0.0103 0.151 Uiso 1 1 calc R
H28B H 0.2598 0.9878 0.0212 0.151 Uiso 1 1 calc R
H28C H 0.2600 0.9437 0.0187 0.151 Uiso 1 1 calc R
C29 C 0.3007(8) 1.0064(6) -0.0157(5) 0.120(9) Uiso 1 1 d .
H29A H 0.3039 1.0243 0.0011 0.144 Uiso 1 1 calc R
H29B H 0.2742 1.0124 -0.0333 0.144 Uiso 1 1 calc R
H29C H 0.3271 1.0074 -0.0226 0.144 Uiso 1 1 calc R
C30 C 0.2902(7) 0.9391(6) -0.0307(5) 0.107(9) Uiso 1 1 d .
H30A H 0.2604 0.9414 -0.0459 0.128 Uiso 1 1 calc R
H30B H 0.2938 0.9143 -0.0214 0.128 Uiso 1 1 calc R
H30C H 0.3126 0.9430 -0.0411 0.128 Uiso 1 1 calc R
C31 C 0.3845(7) 0.8609(6) 0.1174(4) 0.044(6) Uani 1 1 d U
C32 C 0.3677(6) 0.8264(6) 0.1170(4) 0.044(6) Uani 1 1 d U
C33 C 0.3192(7) 0.8231(6) 0.1103(4) 0.062(7) Uani 1 1 d U
H33 H 0.3069 0.7991 0.1104 0.074 Uiso 1 1 calc R
C34 C 0.2919(7) 0.8517(6) 0.1041(4) 0.065(7) Uani 1 1 d U
C35 C 0.3118(7) 0.8876(6) 0.1059(4) 0.056(6) Uani 1 1 d U
H35 H 0.2932 0.9089 0.1022 0.067 Uiso 1 1 calc R
C36 C 0.3593(6) 0.8923(5) 0.1132(4) 0.035(6) Uani 1 1 d U
C37 C 0.2406(9) 0.8487(8) 0.0984(7) 0.113(9) Uiso 1 1 d .
C38 C 0.2332(11) 0.8420(9) 0.1277(8) 0.205(15) Uiso 1 1 d .
H38A H 0.2037 0.8309 0.1239 0.246 Uiso 1 1 calc R
H38B H 0.2348 0.8654 0.1389 0.246 Uiso 1 1 calc R
H38C H 0.2560 0.8250 0.1402 0.246 Uiso 1 1 calc R
C39 C 0.2171(10) 0.8820(8) 0.0786(7) 0.168(13) Uiso 1 1 d .
H39A H 0.2207 0.8805 0.0578 0.202 Uiso 1 1 calc R
H39B H 0.2303 0.9051 0.0887 0.202 Uiso 1 1 calc R
H39C H 0.1853 0.8815 0.0765 0.202 Uiso 1 1 calc R
C40 C 0.2240(13) 0.8205(11) 0.0789(9) 0.27(2) Uiso 1 1 d .
H40A H 0.2424 0.7985 0.0861 0.319 Uiso 1 1 calc R
H40B H 0.2242 0.8271 0.0579 0.319 Uiso 1 1 calc R
H40C H 0.1935 0.8155 0.0786 0.319 Uiso 1 1 calc R
C41 C 0.8012(7) 1.1518(6) 0.1945(5) 0.055(6) Uani 1 1 d U
C42 C 0.7840(7) 1.1695(6) 0.1667(5) 0.067(7) Uani 1 1 d U
C43 C 0.8068(7) 1.1992(6) 0.1572(5) 0.075(7) Uani 1 1 d U
H43 H 0.7961 1.2100 0.1370 0.090 Uiso 1 1 calc R
C44 C 0.8447(8) 1.2110(7) 0.1790(6) 0.094(8) Uani 1 1 d U
C45 C 0.8594(8) 1.1959(6) 0.2063(6) 0.088(8) Uani 1 1 d U
H45 H 0.8857 1.2061 0.2205 0.106 Uiso 1 1 calc R
C46 C 0.8409(6) 1.1668(5) 0.2166(5) 0.041(6) Uani 1 1 d U
C47 C 0.8668(9) 1.2478(8) 0.1668(6) 0.121(10) Uiso 1 1 d .
C48 C 0.8375(7) 1.2770(6) 0.1561(5) 0.092(8) Uiso 1 1 d .
H48A H 0.8278 1.2864 0.1733 0.111 Uiso 1 1 calc R
H48B H 0.8116 1.2683 0.1392 0.111 Uiso 1 1 calc R
H48C H 0.8525 1.2967 0.1484 0.111 Uiso 1 1 calc R
C49 C 0.9117(10) 1.2589(8) 0.1932(7) 0.196(14) Uiso 1 1 d .
H49A H 0.9046 1.2691 0.2112 0.235 Uiso 1 1 calc R
H49B H 0.9276 1.2775 0.1850 0.235 Uiso 1 1 calc R
H49C H 0.9304 1.2369 0.1997 0.235 Uiso 1 1 calc R
C50 C 0.8864(10) 1.2294(8) 0.1422(7) 0.178(13) Uiso 1 1 d .
H50A H 0.9003 1.2057 0.1503 0.213 Uiso 1 1 calc R
H50B H 0.9086 1.2459 0.1383 0.213 Uiso 1 1 calc R
H50C H 0.8623 1.2252 0.1226 0.213 Uiso 1 1 calc R
C51 C 0.6678(6) 1.1619(5) 0.1682(4) 0.039(6) Uani 1 1 d U
C52 C 0.6345(6) 1.1847(5) 0.1747(4) 0.036(6) Uani 1 1 d U
C53 C 0.6301(6) 1.2210(5) 0.1656(4) 0.046(6) Uani 1 1 d U
H53 H 0.6095 1.2358 0.1717 0.055 Uiso 1 1 calc R
C54 C 0.6537(7) 1.2376(6) 0.1481(4) 0.057(6) Uani 1 1 d U
C55 C 0.6855(6) 1.2155(5) 0.1409(4) 0.042(6) Uani 1 1 d U
H55 H 0.7030 1.2254 0.1292 0.051 Uiso 1 1 calc R
C56 C 0.6914(6) 1.1788(5) 0.1512(4) 0.042(6) Uani 1 1 d U
C57 C 0.6508(8) 1.2795(6) 0.1383(5) 0.082(8) Uiso 1 1 d .
C58 C 0.6147(8) 1.2984(7) 0.1466(6) 0.135(10) Uiso 1 1 d .
H58A H 0.6154 1.3249 0.1422 0.162 Uiso 1 1 calc R
H58B H 0.6188 1.2947 0.1688 0.162 Uiso 1 1 calc R
H58C H 0.5859 1.2880 0.1342 0.162 Uiso 1 1 calc R
C59 C 0.6432(8) 1.2835(7) 0.1034(6) 0.138(11) Uiso 1 1 d .
H59A H 0.6521 1.3084 0.0990 0.166 Uiso 1 1 calc R
H59B H 0.6117 1.2797 0.0920 0.166 Uiso 1 1 calc R
H59C H 0.6611 1.2651 0.0967 0.166 Uiso 1 1 calc R
C60 C 0.6933(7) 1.2993(6) 0.1537(5) 0.093(8) Uiso 1 1 d .
H60A H 0.6978 1.3014 0.1761 0.112 Uiso 1 1 calc R
H60B H 0.6920 1.3242 0.1447 0.112 Uiso 1 1 calc R
H60C H 0.7181 1.2856 0.1504 0.112 Uiso 1 1 calc R
C61 C 0.6672(6) 1.1695(5) 0.2537(4) 0.037(6) Uani 1 1 d U
C62 C 0.6276(6) 1.1862(5) 0.2338(4) 0.034(6) Uani 1 1 d U
C63 C 0.6114(6) 1.2183(5) 0.2421(4) 0.046(6) Uani 1 1 d U
H63 H 0.5859 1.2297 0.2280 0.055 Uiso 1 1 calc R
C64 C 0.6321(7) 1.2344(6) 0.2710(5) 0.061(7) Uani 1 1 d U
C65 C 0.6698(6) 1.2187(5) 0.2905(5) 0.055(6) Uani 1 1 d U
H65 H 0.6842 1.2296 0.3103 0.066 Uiso 1 1 calc R
C66 C 0.6872(6) 1.1872(5) 0.2819(4) 0.041(6) Uani 1 1 d U
C67 C 0.6085(7) 1.2705(6) 0.2818(5) 0.077(7) Uiso 1 1 d .
C68 C 0.5669(7) 1.2582(6) 0.2875(5) 0.101(8) Uiso 1 1 d .
H68A H 0.5530 1.2793 0.2944 0.121 Uiso 1 1 calc R
H68B H 0.5740 1.2390 0.3037 0.121 Uiso 1 1 calc R
H68C H 0.5464 1.2480 0.2682 0.121 Uiso 1 1 calc R
C69 C 0.5984(7) 1.2979(6) 0.2545(5) 0.095(8) Uiso 1 1 d .
H69A H 0.6263 1.3085 0.2534 0.114 Uiso 1 1 calc R
H69B H 0.5792 1.3177 0.2578 0.114 Uiso 1 1 calc R
H69C H 0.5832 1.2849 0.2350 0.114 Uiso 1 1 calc R
C70 C 0.6400(7) 1.2894(6) 0.3099(5) 0.087(8) Uiso 1 1 d .
H70A H 0.6283 1.3139 0.3124 0.105 Uiso 1 1 calc R
H70B H 0.6692 1.2921 0.3071 0.105 Uiso 1 1 calc R
H70C H 0.6428 1.2745 0.3286 0.105 Uiso 1 1 calc R
C71 C 0.8007(7) 1.1608(6) 0.2805(5) 0.064(2) Uani 1 1 d U
C72 C 0.7773(7) 1.1799(6) 0.2992(5) 0.064(2) Uani 1 1 d U
C73 C 0.7969(7) 1.2144(6) 0.3094(5) 0.075(7) Uani 1 1 d U
H73 H 0.7838 1.2280 0.3222 0.089 Uiso 1 1 calc R
C74 C 0.8338(8) 1.2320(7) 0.3033(6) 0.098(8) Uani 1 1 d U
C75 C 0.8536(7) 1.2091(6) 0.2874(5) 0.084(8) Uani 1 1 d U
H75 H 0.8805 1.2172 0.2844 0.101 Uiso 1 1 calc R
C76 C 0.8367(6) 1.1748(5) 0.2753(4) 0.043(6) Uani 1 1 d U
C77 C 0.8527(10) 1.2680(8) 0.3205(7) 0.130(10) Uiso 1 1 d .
C78 C 0.8792(8) 1.2589(7) 0.3560(6) 0.143(11) Uiso 1 1 d .
H78A H 0.9044 1.2427 0.3569 0.171 Uiso 1 1 calc R
H78B H 0.8594 1.2466 0.3657 0.171 Uiso 1 1 calc R
H78C H 0.8903 1.2820 0.3671 0.171 Uiso 1 1 calc R
C79 C 0.8161(8) 1.2969(6) 0.3163(5) 0.113(9) Uiso 1 1 d .
H79A H 0.8264 1.3163 0.3321 0.136 Uiso 1 1 calc R
H79B H 0.7895 1.2851 0.3186 0.136 Uiso 1 1 calc R
H79C H 0.8090 1.3080 0.2955 0.136 Uiso 1 1 calc R
C80 C 0.8837(9) 1.2848(7) 0.3026(6) 0.147(11) Uiso 1 1 d .
H80A H 0.8677 1.2852 0.2802 0.177 Uiso 1 1 calc R
H80B H 0.9105 1.2695 0.3066 0.177 Uiso 1 1 calc R
H80C H 0.8922 1.3100 0.3099 0.177 Uiso 1 1 calc R
C81 C 1.0623(7) 0.9823(5) 0.4139(4) 0.044(6) Uani 1 1 d U
C82 C 1.0615(6) 0.9999(5) 0.4418(5) 0.051(6) Uani 1 1 d U
C83 C 1.0944(7) 1.0258(5) 0.4576(5) 0.063(7) Uani 1 1 d U
H83 H 1.0928 1.0380 0.4758 0.076 Uiso 1 1 calc R
C84 C 1.1299(7) 1.0333(6) 0.4457(5) 0.067(7) Uani 1 1 d U
C85 C 1.1309(7) 1.0143(6) 0.4198(5) 0.075(7) Uani 1 1 d U
H85 H 1.1552 1.0184 0.4122 0.090 Uiso 1 1 calc R
C86 C 1.0989(6) 0.9896(5) 0.4043(4) 0.042(6) Uani 1 1 d U
C87 C 1.1672(9) 1.0637(7) 0.4628(6) 0.116(9) Uiso 1 1 d .
C88 C 1.1909(8) 1.0469(7) 0.4958(6) 0.129(10) Uiso 1 1 d .
H88A H 1.2125 1.0647 0.5084 0.154 Uiso 1 1 calc R
H88B H 1.2065 1.0241 0.4935 0.154 Uiso 1 1 calc R
H88C H 1.1688 1.0412 0.5062 0.154 Uiso 1 1 calc R
C89 C 1.1982(8) 1.0712(7) 0.4466(6) 0.127(10) Uiso 1 1 d .
H89A H 1.2196 1.0898 0.4581 0.152 Uiso 1 1 calc R
H89B H 1.1824 1.0804 0.4257 0.152 Uiso 1 1 calc R
H89C H 1.2141 1.0484 0.4450 0.152 Uiso 1 1 calc R
C90 C 1.1408(11) 1.1007(9) 0.4667(8) 0.225(17) Uiso 1 1 d .
H90A H 1.1196 1.0947 0.4779 0.225 Uiso 1 1 calc R
H90B H 1.1247 1.1107 0.4461 0.225 Uiso 1 1 calc R
H90C H 1.1621 1.1192 0.4786 0.225 Uiso 1 1 calc R
C91 C 1.0176(6) 0.9196(5) 0.4710(4) 0.027(4) Uani 1 1 d U
C92 C 1.0277(5) 0.8884(5) 0.4899(4) 0.027(4) Uani 1 1 d U
C93 C 1.0566(6) 0.8927(6) 0.5203(5) 0.056(6) Uani 1 1 d U
H93 H 1.0642 0.8718 0.5337 0.067 Uiso 1 1 calc R
C94 C 1.0742(7) 0.9266(6) 0.5310(5) 0.060(7) Uani 1 1 d U
C95 C 1.0631(6) 0.9577(6) 0.5123(5) 0.056(6) Uani 1 1 d U
H95 H 1.0749 0.9812 0.5202 0.068 Uiso 1 1 calc R
C96 C 1.0339(6) 0.9544(5) 0.4812(4) 0.043(6) Uani 1 1 d U
C97 C 1.1068(10) 0.9282(9) 0.5668(7) 0.138(11) Uiso 1 1 d D
C98 C 1.1261(9) 0.8958(7) 0.5808(6) 0.140(11) Uiso 1 1 d .
H98A H 1.1469 0.9013 0.6016 0.169 Uiso 1 1 calc R
H98B H 1.1423 0.8840 0.5680 0.169 Uiso 1 1 calc R
H98C H 1.1029 0.8789 0.5829 0.169 Uiso 1 1 calc R
C99 C 1.1094(7) 0.9649(6) 0.5804(5) 0.101(9) Uiso 1 1 d .
H99A H 1.1350 0.9660 0.5995 0.121 Uiso 1 1 calc R
H99B H 1.0820 0.9700 0.5855 0.121 Uiso 1 1 calc R
H99C H 1.1130 0.9834 0.5656 0.121 Uiso 1 1 calc R
C100 C 1.1478(12) 0.9374(13) 0.5563(10) 0.33(3) Uiso 1 1 d D
H10D H 1.1497 0.9643 0.5539 0.391 Uiso 1 1 calc R
H10E H 1.1446 0.9253 0.5363 0.391 Uiso 1 1 calc R
H10F H 1.1749 0.9286 0.5720 0.391 Uiso 1 1 calc R
C101 C 1.0553(6) 0.8287(5) 0.4395(4) 0.029(5) Uani 1 1 d U
C102 C 1.0495(6) 0.8224(5) 0.4681(4) 0.031(6) Uani 1 1 d U
C103 C 1.0768(6) 0.7993(5) 0.4886(4) 0.047(6) Uani 1 1 d U
H103 H 1.0722 0.7959 0.5083 0.056 Uiso 1 1 calc R
C104 C 1.1110(7) 0.7802(6) 0.4829(5) 0.064(7) Uani 1 1 d U
C105 C 1.0908(6) 0.8119(5) 0.4326(4) 0.033(6) Uani 1 1 d U
C106 C 1.1182(6) 0.7883(5) 0.4541(4) 0.051(6) Uani 1 1 d U
H106 H 1.1426 0.7771 0.4496 0.061 Uiso 1 1 calc R
C107 C 1.1423(7) 0.7543(6) 0.5065(5) 0.070(7) Uiso 1 1 d .
C108 C 1.1127(9) 0.7255(7) 0.5160(6) 0.149(11) Uiso 1 1 d .
H10G H 1.1289 0.7154 0.5366 0.178 Uiso 1 1 calc R
H10H H 1.1051 0.7054 0.5007 0.178 Uiso 1 1 calc R
H10I H 1.0853 0.7376 0.5169 0.178 Uiso 1 1 calc R
C109 C 1.1767(8) 0.7372(7) 0.4950(5) 0.124(10) Uiso 1 1 d .
H10J H 1.1927 0.7182 0.5098 0.149 Uiso 1 1 calc R
H10K H 1.1977 0.7562 0.4930 0.149 Uiso 1 1 calc R
H10L H 1.1625 0.7258 0.4746 0.149 Uiso 1 1 calc R
C110 C 1.1652(10) 0.7769(8) 0.5365(7) 0.181(13) Uiso 1 1 d .
H11A H 1.1894 0.7918 0.5334 0.218 Uiso 1 1 calc R
H11B H 1.1774 0.7600 0.5541 0.218 Uiso 1 1 calc R
H11C H 1.1434 0.7933 0.5410 0.218 Uiso 1 1 calc R
C111 C 1.1052(6) 0.8937(5) 0.3851(4) 0.034(6) Uani 1 1 d U
C112 C 1.1263(7) 0.8597(5) 0.3982(4) 0.047(6) Uani 1 1 d U
C113 C 1.1742(7) 0.8607(6) 0.4084(4) 0.077(7) Uani 1 1 d U
H113 H 1.1901 0.8381 0.4139 0.092 Uiso 1 1 calc R
C114 C 1.1979(5) 0.8931(6) 0.4107(5) 0.090(8) Uani 1 1 d DU
C115 C 1.1733(8) 0.9254(6) 0.3969(5) 0.086(8) Uani 1 1 d U
H115 H 1.1889 0.9476 0.3960 0.104 Uiso 1 1 calc R
C116 C 1.1274(7) 0.9248(6) 0.3850(4) 0.051(6) Uani 1 1 d U
C117 C 1.2508(7) 0.8934(8) 0.4229(6) 0.143(11) Uiso 1 1 d D
C118 C 1.2652(8) 0.8711(7) 0.4003(6) 0.213(16) Uiso 1 1 d D
H11D H 1.2485 0.8789 0.3790 0.255 Uiso 1 1 calc R
H11E H 1.2596 0.8449 0.4029 0.255 Uiso 1 1 calc R
H11F H 1.2971 0.8749 0.4039 0.255 Uiso 1 1 calc R
C119 C 1.2681(7) 0.9319(5) 0.4264(5) 0.136(10) Uiso 1 1 d D
H11G H 1.2698 0.9407 0.4063 0.164 Uiso 1 1 calc R
H11H H 1.2978 0.9324 0.4419 0.164 Uiso 1 1 calc R
H11J H 1.2480 0.9479 0.4334 0.164 Uiso 1 1 calc R
C120 C 1.2636(9) 0.8747(8) 0.4552(5) 0.26(2) Uiso 1 1 d D
H12A H 1.2960 0.8750 0.4647 0.313 Uiso 1 1 calc R
H12B H 1.2530 0.8491 0.4529 0.313 Uiso 1 1 calc R
H12C H 1.2499 0.8882 0.4687 0.313 Uiso 1 1 calc R
C121 C 0.7312(9) 0.6231(6) 0.3285(5) 0.085(3) Uani 1 1 d DU
C122 C 0.6909(8) 0.6056(6) 0.3239(5) 0.085(3) Uani 1 1 d DU
C123 C 0.6876(8) 0.5773(5) 0.3467(5) 0.086(3) Uani 1 1 d DU
H123 H 0.6599 0.5656 0.3444 0.103 Uiso 1 1 calc R
C124 C 0.7252(8) 0.5678(6) 0.3717(5) 0.086(3) Uani 1 1 d DU
C125 C 0.7665(8) 0.5861(6) 0.3738(5) 0.086(3) Uani 1 1 d DU
H125 H 0.7928 0.5789 0.3898 0.103 Uiso 1 1 calc R
C126 C 0.7687(8) 0.6136(6) 0.3535(6) 0.085(3) Uani 1 1 d DU
C127 C 0.7150(10) 0.5413(7) 0.3967(6) 0.242(18) Uiso 1 1 d D
C128 C 0.7400(10) 0.5081(8) 0.3921(8) 0.232(17) Uiso 1 1 d D
H12D H 0.7578 0.4983 0.4124 0.278 Uiso 1 1 calc R
H12E H 0.7597 0.5150 0.3800 0.278 Uiso 1 1 calc R
H12F H 0.7190 0.4891 0.3807 0.278 Uiso 1 1 calc R
C129 C 0.7361(12) 0.5601(10) 0.4282(8) 0.34(3) Uiso 1 1 d D
H12G H 0.7379 0.5869 0.4250 0.339 Uiso 1 1 calc R
H12H H 0.7661 0.5502 0.4379 0.339 Uiso 1 1 calc R
H12I H 0.7179 0.5555 0.4418 0.339 Uiso 1 1 calc R
C130 C 0.6668(9) 0.5321(11) 0.3936(10) 0.34(3) Uiso 1 1 d D
H13A H 0.6660 0.5130 0.4088 0.341 Uiso 1 1 calc R
H13B H 0.6516 0.5229 0.3725 0.341 Uiso 1 1 calc R
H13C H 0.6517 0.5544 0.3974 0.341 Uiso 1 1 calc R
C131 C 0.8409(6) 0.6261(5) 0.3081(5) 0.046(6) Uani 1 1 d DU
C132 C 0.8448(6) 0.6134(7) 0.3366(6) 0.096(8) Uani 1 1 d DU
C133 C 0.8657(9) 0.5820(9) 0.3507(8) 0.176(11) Uani 1 1 d DU
H13D H 0.8620 0.5729 0.3695 0.212 Uiso 1 1 calc R
C134 C 0.8878(10) 0.5728(9) 0.3037(8) 0.169(12) Uani 1 1 d DU
H134 H 0.9017 0.5586 0.2917 0.203 Uiso 1 1 calc R
C135 C 0.8614(8) 0.6026(7) 0.2903(6) 0.087(8) Uani 1 1 d DU
C136 C 0.8945(11) 0.5629(8) 0.3354(9) 0.186(12) Uani 1 1 d DU
C137 C 0.9018(9) 0.5198(7) 0.3434(6) 0.223 Uiso 1 1 d D
C138 C 0.9454(8) 0.5118(9) 0.3382(7) 0.223 Uiso 1 1 d D
H13F H 0.9596 0.4905 0.3509 0.223 Uiso 1 1 calc R
H13G H 0.9649 0.5335 0.3441 0.223 Uiso 1 1 calc R
H13H H 0.9402 0.5063 0.3161 0.223 Uiso 1 1 calc R
C139 C 0.8667(8) 0.4896(9) 0.3250(6) 0.223 Uiso 1 1 d D
H13I H 0.8805 0.4736 0.3131 0.223 Uiso 1 1 calc R
H13J H 0.8407 0.5020 0.3107 0.223 Uiso 1 1 calc R
H13K H 0.8574 0.4745 0.3399 0.223 Uiso 1 1 calc R
C140 C 0.9072(9) 0.5147(9) 0.3782(5) 0.223 Uiso 1 1 d D
H14A H 0.9086 0.4883 0.3832 0.223 Uiso 1 1 calc R
H14B H 0.8817 0.5259 0.3828 0.223 Uiso 1 1 calc R
H14C H 0.9347 0.5268 0.3908 0.223 Uiso 1 1 calc R
C141 C 0.7685(7) 0.5990(6) 0.2195(4) 0.043(6) Uani 1 1 d U
C142 C 0.8117(8) 0.5855(6) 0.2284(5) 0.070(7) Uani 1 1 d U
C143 C 0.8215(9) 0.5501(7) 0.2201(5) 0.108(9) Uani 1 1 d U
H14D H 0.8516 0.5420 0.2265 0.130 Uiso 1 1 calc R
C144 C 0.7860(10) 0.5247(7) 0.2014(6) 0.131(10) Uani 1 1 d DU
C145 C 0.7430(9) 0.5438(8) 0.1901(6) 0.114(9) Uani 1 1 d U
H145 H 0.7196 0.5308 0.1753 0.136 Uiso 1 1 calc R
C146 C 0.7330(8) 0.5774(7) 0.1982(5) 0.076(7) Uani 1 1 d U
C147 C 0.7959(11) 0.4852(8) 0.1909(7) 0.27(2) Uiso 1 1 d D
C148 C 0.7829(12) 0.4911(11) 0.1555(7) 0.323 Uiso 1 1 d D
H14F H 0.7963 0.4717 0.1463 0.323 Uiso 1 1 calc R
H14G H 0.7936 0.5154 0.1512 0.323 Uiso 1 1 calc R
H14H H 0.7504 0.4901 0.1464 0.323 Uiso 1 1 calc R
C149 C 0.7668(11) 0.4558(11) 0.1985(9) 0.323 Uiso 1 1 d D
H14I H 0.7358 0.4598 0.1858 0.323 Uiso 1 1 calc R
H14J H 0.7693 0.4572 0.2206 0.323 Uiso 1 1 calc R
H14K H 0.7766 0.4313 0.1939 0.323 Uiso 1 1 calc R
C150 C 0.8441(9) 0.4738(11) 0.2027(8) 0.323 Uiso 1 1 d D
H15A H 0.8628 0.4947 0.2008 0.323 Uiso 1 1 calc R
H15B H 0.8490 0.4530 0.1902 0.323 Uiso 1 1 calc R
H15C H 0.8518 0.4664 0.2246 0.323 Uiso 1 1 calc R
C151 C 0.6591(5) 0.6035(5) 0.2403(4) 0.029(5) Uani 1 1 d U
C152 C 0.6575(6) 0.5801(6) 0.2153(4) 0.045(6) Uani 1 1 d U
C153 C 0.6409(6) 0.5451(6) 0.2123(5) 0.054(6) Uani 1 1 d U
H153 H 0.6423 0.5306 0.1951 0.065 Uiso 1 1 calc R
C154 C 0.6227(7) 0.5303(6) 0.2328(5) 0.068(7) Uani 1 1 d U
C155 C 0.6239(6) 0.5519(6) 0.2589(5) 0.062(7) Uani 1 1 d U
H155 H 0.6114 0.5421 0.2738 0.074 Uiso 1 1 calc R
C156 C 0.6430(6) 0.5877(6) 0.2640(5) 0.055(6) Uani 1 1 d U
C157 C 0.6028(9) 0.4912(8) 0.2314(6) 0.106(9) Uiso 1 1 d .
C158 C 0.6023(10) 0.4692(8) 0.2053(7) 0.191(14) Uiso 1 1 d .
H15D H 0.5895 0.4449 0.2070 0.229 Uiso 1 1 calc R
H15E H 0.6328 0.4661 0.2047 0.229 Uiso 1 1 calc R
H15F H 0.5842 0.4815 0.1861 0.229 Uiso 1 1 calc R
C159 C 0.6127(9) 0.4711(8) 0.2601(7) 0.165(12) Uiso 1 1 d .
H15J H 0.6433 0.4617 0.2658 0.198 Uiso 1 1 calc R
H15G H 0.5920 0.4503 0.2575 0.198 Uiso 1 1 calc R
H15H H 0.6097 0.4875 0.2766 0.198 Uiso 1 1 calc R
C160 C 0.5553(10) 0.4991(8) 0.2243(7) 0.183(14) Uiso 1 1 d .
H16A H 0.5505 0.5135 0.2414 0.220 Uiso 1 1 calc R
H16B H 0.5387 0.4758 0.2219 0.220 Uiso 1 1 calc R
H16C H 0.5448 0.5134 0.2049 0.220 Uiso 1 1 calc R
C161 C 0.8709(6) 0.9370(5) 0.0683(4) 0.032(5) Uani 1 1 d U
C162 C 0.9109(6) 0.9552(5) 0.0751(4) 0.040(6) Uani 1 1 d U
C163 C 0.9185(6) 0.9757(5) 0.0508(5) 0.054(6) Uani 1 1 d U
H163 H 0.9456 0.9891 0.0554 0.065 Uiso 1 1 calc R
C164 C 0.8902(7) 0.9775(5) 0.0218(5) 0.057(6) Uani 1 1 d U
C165 C 0.8511(7) 0.9578(5) 0.0167(5) 0.056(6) Uani 1 1 d U
H165 H 0.8302 0.9586 -0.0037 0.067 Uiso 1 1 calc R
C166 C 0.8402(6) 0.9377(5) 0.0380(5) 0.041(6) Uani 1 1 d U
C167 C 0.9028(9) 1.0015(7) -0.0042(6) 0.105(9) Uiso 1 1 d .
C168 C 0.9454(8) 1.0214(7) 0.0069(6) 0.125(10) Uiso 1 1 d .
H16M H 0.9512 1.0337 -0.0108 0.150 Uiso 1 1 calc R
H16D H 0.9694 1.0038 0.0164 0.150 Uiso 1 1 calc R
H16L H 0.9440 1.0400 0.0224 0.150 Uiso 1 1 calc R
C169 C 0.8644(9) 1.0286(8) -0.0165(7) 0.169(13) Uiso 1 1 d .
H16E H 0.8698 1.0439 -0.0329 0.203 Uiso 1 1 calc R
H16F H 0.8623 1.0445 0.0005 0.203 Uiso 1 1 calc R
H16G H 0.8366 1.0148 -0.0252 0.203 Uiso 1 1 calc R
C170 C 0.8984(10) 0.9773(8) -0.0304(7) 0.178(13) Uiso 1 1 d .
H17A H 0.9180 0.9858 -0.0419 0.214 Uiso 1 1 calc R
H17B H 0.8675 0.9775 -0.0441 0.214 Uiso 1 1 calc R
H17M H 0.9066 0.9520 -0.0228 0.214 Uiso 1 1 calc R
C171 C 0.9738(6) 0.8836(5) 0.1317(4) 0.030(5) Uani 1 1 d U
C172 C 1.0010(6) 0.8538(5) 0.1335(4) 0.041(6) Uani 1 1 d U
C173 C 1.0358(6) 0.8547(6) 0.1210(4) 0.061(7) Uani 1 1 d U
H173 H 1.0539 0.8334 0.1226 0.073 Uiso 1 1 calc R
C174 C 1.0448(7) 0.8867(6) 0.1058(5) 0.070(7) Uani 1 1 d U
C175 C 1.0158(7) 0.9166(6) 0.1036(4) 0.064(7) Uani 1 1 d U
H175 H 1.0200 0.9384 0.0931 0.076 Uiso 1 1 calc R
C176 C 0.9806(6) 0.9153(5) 0.1164(4) 0.036(6) Uani 1 1 d U
C177 C 1.0845(8) 0.8854(7) 0.0922(6) 0.110(9) Uiso 1 1 d .
C178 C 1.0891(8) 0.8487(5) 0.0783(5) 0.124(10) Uiso 1 1 d D
H17C H 1.1150 0.8492 0.0707 0.148 Uiso 1 1 calc R
H17D H 1.0622 0.8435 0.0608 0.148 Uiso 1 1 calc R
H17E H 1.0932 0.8293 0.0941 0.148 Uiso 1 1 calc R
C179 C 1.0822(11) 0.9166(7) 0.0699(6) 0.248(19) Uiso 1 1 d D
H17F H 1.0561 0.9133 0.0514 0.297 Uiso 1 1 calc R
H17G H 1.1092 0.9168 0.0638 0.297 Uiso 1 1 calc R
H17H H 1.0796 0.9401 0.0800 0.297 Uiso 1 1 calc R
C180 C 1.1221(9) 0.8928(7) 0.1224(5) 0.182(13) Uiso 1 1 d D
H18D H 1.1491 0.8996 0.1174 0.218 Uiso 1 1 calc R
H18E H 1.1278 0.8704 0.1353 0.218 Uiso 1 1 calc R
H18M H 1.1136 0.9131 0.1337 0.218 Uiso 1 1 calc R
C181 C 0.9148(6) 0.7885(5) 0.1061(4) 0.036(6) Uani 1 1 d U
C182 C 0.9599(6) 0.7856(5) 0.1176(4) 0.031(5) Uani 1 1 d U
C183 C 0.9848(6) 0.7619(5) 0.1047(4) 0.040(6) Uani 1 1 d U
H183 H 1.0161 0.7600 0.1142 0.048 Uiso 1 1 calc R
C184 C 0.9642(7) 0.7417(6) 0.0785(5) 0.067(7) Uani 1 1 d U
C185 C 0.9184(6) 0.7451(5) 0.0666(4) 0.033(5) Uani 1 1 d U
H185 H 0.9030 0.7314 0.0485 0.039 Uiso 1 1 calc R
C186 C 0.8946(5) 0.7671(5) 0.0796(4) 0.023(5) Uani 1 1 d U
C187 C 0.9899(8) 0.7158(6) 0.0615(5) 0.084(8) Uiso 1 1 d .
C188 C 1.0382(8) 0.7186(7) 0.0752(6) 0.126(10) Uiso 1 1 d .
H18F H 1.0470 0.7102 0.0969 0.152 Uiso 1 1 calc R
H18G H 1.0474 0.7444 0.0745 0.152 Uiso 1 1 calc R
H18N H 1.0526 0.7031 0.0634 0.152 Uiso 1 1 calc R
C189 C 0.9849(8) 0.7332(7) 0.0295(6) 0.135(10) Uiso 1 1 d .
H18H H 0.9927 0.7595 0.0322 0.162 Uiso 1 1 calc R
H18I H 0.9541 0.7305 0.0160 0.162 Uiso 1 1 calc R
H18J H 1.0048 0.7205 0.0200 0.162 Uiso 1 1 calc R
C190 C 0.9692(7) 0.6791(6) 0.0578(5) 0.109(9) Uiso 1 1 d .
H19D H 0.9853 0.6623 0.0481 0.131 Uiso 1 1 calc R
H19E H 0.9381 0.6810 0.0446 0.131 Uiso 1 1 calc R
H19F H 0.9703 0.6695 0.0784 0.131 Uiso 1 1 calc R
C191 C 0.8131(6) 0.8404(5) 0.0435(4) 0.036(6) Uani 1 1 d U
C192 C 0.8075(6) 0.8680(5) 0.0226(5) 0.049(6) Uani 1 1 d U
C193 C 0.8135(7) 0.8627(6) -0.0057(5) 0.083(8) Uani 1 1 d U
H193 H 0.8085 0.8826 -0.0201 0.100 Uiso 1 1 calc R
C194 C 0.8272(6) 0.8274(6) -0.0138(5) 0.065(7) Uani 1 1 d U
C195 C 0.8327(6) 0.8003(6) 0.0073(5) 0.055(6) Uani 1 1 d U
H195 H 0.8411 0.7764 0.0024 0.066 Uiso 1 1 calc R
C196 C 0.8266(5) 0.8060(5) 0.0362(4) 0.033(6) Uani 1 1 d U
C197 C 0.8356(7) 0.8227(6) -0.0459(5) 0.074(7) Uiso 1 1 d D
C198 C 0.7897(7) 0.8246(6) -0.0722(5) 0.109(9) Uiso 1 1 d .
H19G H 0.7937 0.8184 -0.0922 0.131 Uiso 1 1 calc R
H19H H 0.7777 0.8498 -0.0731 0.131 Uiso 1 1 calc R
H19I H 0.7691 0.8070 -0.0676 0.131 Uiso 1 1 calc R
C199 C 0.8644(6) 0.8538(5) -0.0516(5) 0.085(8) Uiso 1 1 d D
H19J H 0.8686 0.8504 -0.0720 0.102 Uiso 1 1 calc R
H19K H 0.8934 0.8534 -0.0353 0.102 Uiso 1 1 calc R
H19L H 0.8498 0.8776 -0.0511 0.102 Uiso 1 1 calc R
C200 C 0.8547(7) 0.7859(6) -0.0492(5) 0.106(9) Uiso 1 1 d .
H20D H 0.8340 0.7664 -0.0475 0.127 Uiso 1 1 calc R
H20E H 0.8832 0.7827 -0.0326 0.127 Uiso 1 1 calc R
H20M H 0.8595 0.7843 -0.0696 0.127 Uiso 1 1 calc R
C201 C 0.5759(7) 0.8434(5) 0.4102(5) 0.058(7) Uani 1 1 d U
C202 C 0.5288(7) 0.8391(5) 0.3975(5) 0.065(7) Uani 1 1 d U
C203 C 0.5051(8) 0.8274(5) 0.4185(5) 0.077(7) Uani 1 1 d U
H203 H 0.4737 0.8249 0.4113 0.092 Uiso 1 1 calc R
C204 C 0.5284(8) 0.8202(6) 0.4485(6) 0.079(7) Uani 1 1 d U
C205 C 0.5740(7) 0.8205(5) 0.4582(5) 0.071(7) Uani 1 1 d U
H205 H 0.5892 0.8125 0.4788 0.085 Uiso 1 1 calc R
C206 C 0.5990(6) 0.8315(5) 0.4400(5) 0.044(6) Uani 1 1 d U
C207 C 0.4980(9) 0.8074(8) 0.4702(6) 0.122(10) Uiso 1 1 d .
C208 C 0.4582(8) 0.8366(6) 0.4660(5) 0.123(10) Uiso 1 1 d .
H20F H 0.4389 0.8282 0.4779 0.148 Uiso 1 1 calc R
H20G H 0.4408 0.8385 0.4439 0.148 Uiso 1 1 calc R
H20H H 0.4707 0.8609 0.4737 0.148 Uiso 1 1 calc R
C209 C 0.5249(7) 0.8107(6) 0.5034(5) 0.094(8) Uiso 1 1 d .
H20I H 0.5440 0.7889 0.5097 0.113 Uiso 1 1 calc R
H20J H 0.5051 0.8124 0.5162 0.113 Uiso 1 1 calc R
H20K H 0.5433 0.8330 0.5064 0.113 Uiso 1 1 calc R
C210 C 0.4769(8) 0.7721(6) 0.4602(5) 0.113(9) Uiso 1 1 d .
H21A H 0.4589 0.7653 0.4735 0.135 Uiso 1 1 calc R
H21B H 0.4997 0.7532 0.4619 0.135 Uiso 1 1 calc R
H21M H 0.4577 0.7740 0.4385 0.135 Uiso 1 1 calc R
C211 C 0.5116(6) 0.9276(5) 0.3623(4) 0.035(6) Uani 1 1 d U
C212 C 0.4877(6) 0.8972(6) 0.3652(4) 0.041(6) Uani 1 1 d U
C213 C 0.4512(7) 0.9060(6) 0.3758(4) 0.064(7) Uani 1 1 d U
H213 H 0.4340 0.8857 0.3789 0.076 Uiso 1 1 calc R
C214 C 0.4386(6) 0.9389(6) 0.3818(4) 0.060(7) Uani 1 1 d DU
C215 C 0.4647(7) 0.9678(6) 0.3797(5) 0.075(7) Uani 1 1 d U
H215 H 0.4581 0.9916 0.3860 0.090 Uiso 1 1 calc R
C216 C 0.5019(6) 0.9637(5) 0.3683(4) 0.038(6) Uani 1 1 d U
C217 C 0.3960(8) 0.9500(6) 0.3922(5) 0.097(8) Uiso 1 1 d D
C218 C 0.4162(9) 0.9702(7) 0.4275(5) 0.185(14) Uiso 1 1 d D
H21C H 0.4256 0.9955 0.4249 0.223 Uiso 1 1 calc R
H21D H 0.4417 0.9560 0.4404 0.223 Uiso 1 1 calc R
H21E H 0.3929 0.9708 0.4376 0.223 Uiso 1 1 calc R
C219 C 0.3664(7) 0.9768(6) 0.3727(4) 0.116(9) Uiso 1 1 d D
H21F H 0.3524 0.9662 0.3520 0.139 Uiso 1 1 calc R
H21G H 0.3833 0.9989 0.3709 0.139 Uiso 1 1 calc R
H21H H 0.3434 0.9835 0.3820 0.139 Uiso 1 1 calc R
C220 C 0.3765(9) 0.9149(6) 0.3993(7) 0.253(19) Uiso 1 1 d D
H22A H 0.4002 0.8993 0.4128 0.304 Uiso 1 1 calc R
H22B H 0.3617 0.9017 0.3799 0.304 Uiso 1 1 calc R
H22C H 0.3548 0.9205 0.4101 0.304 Uiso 1 1 calc R
C221 C 0.6114(6) 0.9925(5) 0.4145(4) 0.029(5) Uani 1 1 d U
C222 C 0.5685(7) 1.0087(5) 0.4027(5) 0.055(6) Uani 1 1 d U
C223 C 0.5533(7) 1.0337(5) 0.4215(5) 0.069(7) Uani 1 1 d U
H223 H 0.5245 1.0444 0.4136 0.082 Uiso 1 1 calc R
C224 C 0.5814(7) 1.0430(6) 0.4525(5) 0.066(7) Uani 1 1 d U
C225 C 0.6211(6) 1.0255(5) 0.4627(4) 0.047(6) Uani 1 1 d U
H225 H 0.6396 1.0294 0.4836 0.057 Uiso 1 1 calc R
C226 C 0.6353(6) 1.0025(5) 0.4440(4) 0.037(6) Uani 1 1 d U
C227 C 0.5606(8) 1.0674(7) 0.4720(5) 0.085(8) Uiso 1 1 d .
C228 C 0.5261(8) 1.0483(7) 0.4790(6) 0.123(10) Uiso 1 1 d .
H22D H 0.5107 1.0652 0.4891 0.147 Uiso 1 1 calc R
H22E H 0.5387 1.0276 0.4931 0.147 Uiso 1 1 calc R
H22F H 0.5050 1.0387 0.4597 0.147 Uiso 1 1 calc R
C229 C 0.5959(7) 1.0808(6) 0.5007(5) 0.104(9) Uiso 1 1 d .
H22G H 0.6170 1.0965 0.4947 0.125 Uiso 1 1 calc R
H22H H 0.6116 1.0595 0.5127 0.125 Uiso 1 1 calc R
H22I H 0.5820 1.0951 0.5136 0.125 Uiso 1 1 calc R
C230 C 0.5402(9) 1.1006(8) 0.4540(7) 0.167(12) Uiso 1 1 d .
H23A H 0.5634 1.1156 0.4497 0.200 Uiso 1 1 calc R
H23B H 0.5254 1.1153 0.4662 0.200 Uiso 1 1 calc R
H23C H 0.5183 1.0930 0.4343 0.200 Uiso 1 1 calc R
C231 C 0.6755(6) 0.9075(6) 0.4643(4) 0.041(6) Uani 1 1 d U
C232 C 0.6803(7) 0.9426(6) 0.4778(5) 0.071(4) Uani 1 1 d U
C233 C 0.6760(6) 0.9432(6) 0.5074(5) 0.062(7) Uani 1 1 d U
H233 H 0.6808 0.9664 0.5179 0.074 Uiso 1 1 calc R
C234 C 0.6657(7) 0.9147(6) 0.5228(5) 0.069(7) Uani 1 1 d DU
C235 C 0.6605(6) 0.8803(6) 0.5074(5) 0.060(7) Uani 1 1 d U
H235 H 0.6530 0.8591 0.5172 0.072 Uiso 1 1 calc R
C236 C 0.6664(5) 0.8764(5) 0.4769(4) 0.036(6) Uani 1 1 d U
C237 C 0.6619(9) 0.9142(7) 0.5567(5) 0.117(10) Uiso 1 1 d D
C238 C 0.6767(9) 0.9476(8) 0.5725(7) 0.163(12) Uiso 1 1 d .
H23D H 0.7085 0.9508 0.5754 0.196 Uiso 1 1 calc R
H23E H 0.6719 0.9470 0.5929 0.196 Uiso 1 1 calc R
H23F H 0.6600 0.9683 0.5602 0.196 Uiso 1 1 calc R
C239 C 0.6879(9) 0.8838(7) 0.5777(6) 0.158(12) Uiso 1 1 d D
H23G H 0.6847 0.8864 0.5985 0.190 Uiso 1 1 calc R
H23H H 0.7194 0.8858 0.5793 0.190 Uiso 1 1 calc R
H23I H 0.6764 0.8597 0.5690 0.190 Uiso 1 1 calc R
C240 C 0.6140(10) 0.9097(8) 0.5537(7) 0.190(14) Uiso 1 1 d .
H24A H 0.5956 0.9207 0.5341 0.228 Uiso 1 1 calc R
H24B H 0.6079 0.9222 0.5712 0.228 Uiso 1 1 calc R
H24C H 0.6069 0.8834 0.5540 0.228 Uiso 1 1 calc R
C241 C 0.8919(6) 0.9167(6) 0.4178(4) 0.033(6) Uani 1 1 d U
C242 C 0.8441(6) 0.9237(5) 0.4165(4) 0.043(6) Uani 1 1 d U
C243 C 0.8203(6) 0.9536(5) 0.4024(4) 0.046(6) Uani 1 1 d U
H243 H 0.8342 0.9703 0.3921 0.055 Uiso 1 1 calc R
C244 C 0.7763(6) 0.9616(5) 0.4019(4) 0.032(6) Uani 1 1 d U
C245 C 0.7781(6) 0.9070(5) 0.4307(4) 0.052(6) Uani 1 1 d U
H245 H 0.7638 0.8905 0.4410 0.062 Uiso 1 1 calc R
C246 C 0.8224(6) 0.8996(5) 0.4303(4) 0.050(6) Uani 1 1 d U
H246 H 0.8371 0.8777 0.4398 0.060 Uiso 1 1 calc R
C247 C 0.7511(6) 0.9938(5) 0.3869(4) 0.034(6) Uani 1 1 d U
C248 C 0.7652(6) 1.0194(5) 0.3685(4) 0.054(6) Uani 1 1 d U
H248 H 0.7931 1.0157 0.3651 0.065 Uiso 1 1 calc R
C249 C 0.7400(6) 1.0496(5) 0.3552(4) 0.045(6) Uani 1 1 d DU
C250 C 0.7002(7) 1.0534(5) 0.3620(4) 0.060(6) Uani 1 1 d U
H250 H 0.6811 1.0739 0.3543 0.071 Uiso 1 1 calc R
C251 C 0.6891(6) 1.0273(6) 0.3799(4) 0.056(6) Uani 1 1 d U
H251 H 0.6624 1.0315 0.3847 0.067 Uiso 1 1 calc R
C252 C 0.9468(6) 0.8017(5) 0.3794(5) 0.041(6) Uani 1 1 d U
C253 C 0.9108(7) 0.7732(5) 0.3650(4) 0.050(6) Uani 1 1 d U
C254 C 0.8743(7) 0.7721(5) 0.3730(4) 0.061(7) Uani 1 1 d U
H254 H 0.8717 0.7891 0.3885 0.073 Uiso 1 1 calc R
C255 C 0.8405(7) 0.7486(5) 0.3607(4) 0.043(6) Uani 1 1 d U
C256 C 0.8819(7) 0.7212(6) 0.3330(4) 0.064(7) Uani 1 1 d U
H256 H 0.8853 0.7026 0.3190 0.077 Uiso 1 1 calc R
C257 C 0.9163(6) 0.7471(5) 0.3439(4) 0.053(6) Uani 1 1 d U
H257 H 0.9419 0.7469 0.3373 0.063 Uiso 1 1 calc R
C258 C 0.7979(6) 0.7482(5) 0.3668(4) 0.041(6) Uani 1 1 d U
C259 C 0.7842(7) 0.7757(5) 0.3843(4) 0.058(6) Uani 1 1 d U
H259 H 0.8048 0.7947 0.3937 0.069 Uiso 1 1 calc R
C260 C 0.7429(8) 0.7766(6) 0.3884(5) 0.075(7) Uani 1 1 d DU
C261 C 0.7145(7) 0.7477(5) 0.3742(4) 0.062(7) Uani 1 1 d U
H261 H 0.6852 0.7466 0.3756 0.074 Uiso 1 1 calc R
C262 C 0.7292(6) 0.7200(5) 0.3577(4) 0.045(6) Uani 1 1 d U
H262 H 0.7099 0.6998 0.3495 0.054 Uiso 1 1 calc R
C263 C 0.7256(10) 0.8097(6) 0.4022(6) 0.097(8) Uani 1 1 d DU
C264 C 1.0029(6) 0.8814(6) 0.3075(5) 0.046(6) Uani 1 1 d U
C265 C 0.9867(6) 0.8695(6) 0.2729(4) 0.045(6) Uani 1 1 d U
C266 C 0.9690(6) 0.8357(6) 0.2633(5) 0.058(6) Uani 1 1 d U
H266 H 0.9686 0.8177 0.2785 0.069 Uiso 1 1 calc R
C267 C 0.9514(6) 0.8265(5) 0.2315(5) 0.042(6) Uani 1 1 d U
C268 C 0.9731(6) 0.8838(6) 0.2185(5) 0.057(6) Uani 1 1 d U
H268 H 0.9734 0.9013 0.2028 0.068 Uiso 1 1 calc R
C269 C 0.9904(6) 0.8943(6) 0.2511(5) 0.058(6) Uani 1 1 d U
H26A H 1.0041 0.9178 0.2570 0.070 Uiso 1 1 calc R
C270 C 0.9284(7) 0.7932(6) 0.2195(5) 0.067(7) Uani 1 1 d U
C271 C 0.9163(7) 0.7665(6) 0.2387(6) 0.091(8) Uani 1 1 d U
H27A H 0.9257 0.7696 0.2607 0.109 Uiso 1 1 calc R
C272 C 0.8901(7) 0.7355(6) 0.2247(5) 0.070(7) Uani 1 1 d DU
C273 C 0.8837(6) 0.7300(5) 0.1923(4) 0.046(6) Uani 1 1 d U
H273 H 0.8692 0.7085 0.1818 0.055 Uiso 1 1 calc R
C274 C 0.8991(5) 0.7570(5) 0.1765(4) 0.035(6) Uani 1 1 d U
H274 H 0.8952 0.7526 0.1551 0.041 Uiso 1 1 calc R
C275 C 0.8692(9) 0.7115(6) 0.2443(6) 0.088(8) Uani 1 1 d DU
C276 C 0.9508(7) 0.9954(5) 0.3490(5) 0.057(7) Uani 1 1 d U
C277 C 0.9180(6) 1.0195(5) 0.3238(5) 0.047(6) Uani 1 1 d U
C278 C 0.8902(6) 1.0435(5) 0.3317(4) 0.041(6) Uani 1 1 d U
H278 H 0.8903 1.0445 0.3528 0.049 Uiso 1 1 calc R
C279 C 0.8624(6) 1.0660(5) 0.3106(5) 0.046(6) Uani 1 1 d U
H279 H 0.8441 1.0828 0.3171 0.055 Uiso 1 1 calc R
C280 C 0.9174(6) 1.0180(5) 0.2940(5) 0.057(6) Uani 1 1 d U
H280 H 0.9370 1.0022 0.2878 0.068 Uiso 1 1 calc R
C281 C 0.8865(7) 1.0408(5) 0.2722(5) 0.053(6) Uani 1 1 d U
C282 C 0.8803(7) 1.0388(6) 0.2378(5) 0.063(7) Uani 1 1 d U
C283 C 0.8994(6) 1.0108(6) 0.2242(5) 0.070(7) Uani 1 1 d U
H283 H 0.9193 0.9935 0.2373 0.084 Uiso 1 1 calc R
C284 C 0.8893(7) 1.0079(6) 0.1915(5) 0.073(7) Uani 1 1 d U
C285 C 0.8982(10) 0.9638(7) 0.1768(7) 0.103(9) Uani 1 1 d U
C286 C 0.8626(6) 1.0380(5) 0.1750(5) 0.061(7) Uani 1 1 d U
H286 H 0.8557 1.0390 0.1530 0.073 Uiso 1 1 calc R
C287 C 0.8462(6) 1.0657(5) 0.1896(5) 0.059(7) Uani 1 1 d U
H287 H 0.8299 1.0856 0.1774 0.070 Uiso 1 1 calc R
C288 C 0.5934(5) 0.8744(6) 0.0788(4) 0.025(5) Uani 1 1 d DU
C289 C 0.6418(5) 0.8770(5) 0.0790(4) 0.031(5) Uani 1 1 d DU
C290 C 0.6609(6) 0.9126(5) 0.0842(4) 0.056(6) Uani 1 1 d U
H290 H 0.6438 0.9335 0.0863 0.067 Uiso 1 1 calc R
C291 C 0.7076(7) 0.9166(6) 0.0863(4) 0.048(6) Uani 1 1 d U
C292 C 0.6687(7) 0.8491(6) 0.0751(4) 0.056(6) Uani 1 1 d U
H292 H 0.6571 0.8246 0.0722 0.067 Uiso 1 1 calc R
C293 C 0.7109(6) 0.8546(5) 0.0750(4) 0.038(6) Uani 1 1 d U
H293 H 0.7271 0.8346 0.0703 0.045 Uiso 1 1 calc R
C294 C 0.7296(6) 0.9519(5) 0.0934(4) 0.036(6) Uani 1 1 d U
C295 C 0.7133(6) 0.9828(5) 0.1036(4) 0.040(6) Uani 1 1 d U
H295 H 0.6847 0.9813 0.1063 0.047 Uiso 1 1 calc R
C296 C 0.7358(6) 1.0158(5) 0.1102(4) 0.041(6) Uani 1 1 d U
C297 C 0.7191(8) 1.0478(6) 0.1240(5) 0.057(7) Uani 1 1 d U
C298 C 0.7757(6) 1.0170(5) 0.1046(4) 0.044(6) Uani 1 1 d U
H298 H 0.7920 1.0395 0.1071 0.053 Uiso 1 1 calc R
C299 C 0.7922(6) 0.9852(5) 0.0953(4) 0.044(6) Uani 1 1 d U
H299 H 0.8205 0.9868 0.0922 0.053 Uiso 1 1 calc R
C300 C 0.5322(6) 0.9723(5) 0.1337(5) 0.048(6) Uani 1 1 d U
C301 C 0.5594(6) 1.0044(5) 0.1499(4) 0.030(5) Uani 1 1 d U
C302 C 0.5622(5) 1.0124(5) 0.1809(4) 0.037(6) Uani 1 1 d U
H302 H 0.5469 0.9970 0.1912 0.044 Uiso 1 1 calc R
C303 C 0.5861(5) 1.0417(5) 0.1968(4) 0.022(5) Uani 1 1 d U
C304 C 0.6081(6) 1.0571(5) 0.1531(5) 0.057(6) Uani 1 1 d U
H304 H 0.6237 1.0724 0.1429 0.068 Uiso 1 1 calc R
C305 C 0.5839(6) 1.0267(5) 0.1380(4) 0.040(6) Uani 1 1 d U
H305 H 0.5848 1.0213 0.1176 0.048 Uiso 1 1 calc R
C306 C 0.5913(6) 1.0514(5) 0.2293(4) 0.040(6) Uani 1 1 d U
C307 C 0.5794(6) 1.0267(6) 0.2491(5) 0.062(7) Uani 1 1 d U
H307 H 0.5658 1.0037 0.2413 0.075 Uiso 1 1 calc R
C308 C 0.5876(6) 1.0360(6) 0.2807(5) 0.054(6) Uani 1 1 d U
C309 C 0.6042(5) 1.0707(5) 0.2890(4) 0.043(6) Uani 1 1 d U
H309 H 0.6088 1.0786 0.3099 0.052 Uiso 1 1 calc R
C310 C 0.6145(6) 1.0944(6) 0.2693(5) 0.056(6) Uani 1 1 d U
H310 H 0.6249 1.1185 0.2764 0.067 Uiso 1 1 calc R
C311 C 0.5827(7) 1.0065(6) 0.3045(5) 0.064(7) Uani 1 1 d U
C312 C 0.4849(5) 0.8720(6) 0.1945(4) 0.028(5) Uani 1 1 d U
C313 C 0.5001(5) 0.8720(5) 0.2305(4) 0.031(5) Uani 1 1 d U
C314 C 0.4993(5) 0.9033(5) 0.2472(4) 0.042(6) Uani 1 1 d U
H314 H 0.4875 0.9256 0.2367 0.050 Uiso 1 1 calc R
C315 C 0.5157(6) 0.9024(5) 0.2792(4) 0.046(6) Uani 1 1 d U
H315 H 0.5150 0.9243 0.2907 0.056 Uiso 1 1 calc R
C316 C 0.5343(6) 0.8389(5) 0.2791(4) 0.037(6) Uani 1 1 d U
C317 C 0.5171(5) 0.8385(5) 0.2456(4) 0.043(6) Uani 1 1 d U
H317 H 0.5172 0.8165 0.2341 0.052 Uiso 1 1 calc R
C318 C 0.5545(6) 0.8066(6) 0.2960(5) 0.044(6) Uani 1 1 d U
C319 C 0.5651(6) 0.7754(5) 0.2839(4) 0.043(6) Uani 1 1 d U
H319 H 0.5562 0.7729 0.2619 0.052 Uiso 1 1 calc R
C320 C 0.5884(6) 0.7467(5) 0.3018(5) 0.043(6) Uani 1 1 d U
C321 C 0.6008(5) 0.7498(5) 0.3337(4) 0.040(6) Uani 1 1 d U
H321 H 0.6157 0.7306 0.3473 0.048 Uiso 1 1 calc R
C322 C 0.5900(6) 0.7828(6) 0.3442(5) 0.057(6) Uani 1 1 d U
H322 H 0.5991 0.7859 0.3662 0.068 Uiso 1 1 calc R
C323 C 0.6074(7) 0.7152(6) 0.2883(5) 0.063(7) Uani 1 1 d U
C324 C 0.5506(6) 0.7746(5) 0.1426(4) 0.035(6) Uani 1 1 d U
C325 C 0.5839(6) 0.7473(5) 0.1592(4) 0.042(6) Uani 1 1 d U
C326 C 0.5814(6) 0.7261(5) 0.1834(4) 0.056(6) Uani 1 1 d U
H326 H 0.5578 0.7298 0.1919 0.067 Uiso 1 1 calc R
C327 C 0.6238(6) 0.7430(5) 0.1518(4) 0.045(6) Uani 1 1 d U
H327 H 0.6295 0.7596 0.1371 0.055 Uiso 1 1 calc R
C328 C 0.6541(6) 0.7169(5) 0.1643(4) 0.041(6) Uani 1 1 d U
C329 C 0.6122(7) 0.6999(5) 0.1954(4) 0.059(6) Uani 1 1 d U
H329 H 0.6071 0.6844 0.2109 0.071 Uiso 1 1 calc R
C330 C 0.6949(7) 0.7092(6) 0.1571(4) 0.049(6) Uani 1 1 d U
C331 C 0.7090(7) 0.7338(6) 0.1380(4) 0.066(7) Uani 1 1 d U
H331 H 0.6912 0.7545 0.1287 0.079 Uiso 1 1 calc R
C332 C 0.7576(7) 0.6731(5) 0.1641(4) 0.059(7) Uani 1 1 d U
H332 H 0.7738 0.6513 0.1723 0.071 Uiso 1 1 calc R
C333 C 0.7749(7) 0.6968(6) 0.1458(4) 0.062(7) Uani 1 1 d U
H333 H 0.8026 0.6915 0.1427 0.075 Uiso 1 1 calc R
C334 C 0.7512(8) 0.7269(6) 0.1328(5) 0.076(7) Uani 1 1 d U
C335 C 0.7716(10) 0.7569(7) 0.1167(6) 0.094(8) Uani 1 1 d U
C336 C 0.7539(7) 1.0741(6) 0.3326(5) 0.076(7) Uani 1 1 d DU

loop_
_atom_site_aniso_label
_atom_site_aniso_U_11
_atom_site_aniso_U_22
_atom_site_aniso_U_33
_atom_site_aniso_U_23
_atom_site_aniso_U_13
_atom_site_aniso_U_12
Co1 0.032(2) 0.060(2) 0.028(2) -0.0016(16) 0.0017(16) -0.0039(17)
Co2 0.0262(19) 0.066(2) 0.0259(19) -0.0048(16) 0.0019(15) -0.0042(16)
Co3 0.040(2) 0.071(2) 0.028(2) -0.0039(17) 0.0026(16) -0.0114(18)
Co4 0.042(2) 0.068(2) 0.026(2) -0.0104(16) 0.0095(16) -0.0117(17)
Co5 0.045(2) 0.065(2) 0.032(2) -0.0051(17) 0.0069(16) 0.0075(18)
Co6 0.050(2) 0.058(2) 0.039(2) -0.0087(17) 0.0065(17) 0.0070(17)
Co7 0.068(2) 0.068(2) 0.049(2) 0.0077(18) 0.0258(19) 0.0094(19)
Co8 0.040(2) 0.058(2) 0.031(2) -0.0084(16) 0.0069(16) -0.0034(17)
Co9 0.053(2) 0.064(2) 0.0321(18) -0.0054(17) 0.0043(17) 0.0035(18)
Co10 0.041(2) 0.069(2) 0.028(2) -0.0058(17) 0.0012(16) 0.0089(18)
Co11 0.029(2) 0.067(2) 0.035(2) -0.0054(17) 0.0034(16) 0.0023(17)
Co12 0.034(2) 0.059(2) 0.035(2) -0.0105(17) 0.0017(16) -0.0026(17)
Co13 0.049(2) 0.077(2) 0.034(2) 0.0100(17) 0.0165(17) -0.0081(18)
Co14 0.056(2) 0.068(2) 0.049(2) 0.0041(17) 0.0173(18) -0.0043(18)
Co15 0.050(2) 0.058(2) 0.034(2) -0.0019(17) 0.0036(17) -0.0079(17)
Co16 0.061(2) 0.060(2) 0.039(2) 0.0058(17) 0.0182(18) -0.0064(18)
Co17 0.058(2) 0.067(2) 0.048(2) -0.0061(17) 0.0321(18) -0.0013(18)
Co18 0.0503(17) 0.061(2) 0.0204(18) -0.0046(16) 0.0106(15) -0.0066(15)
Co19 0.0232(19) 0.055(2) 0.0474(17) -0.0014(16) 0.0113(15) -0.0007(16)
Co20 0.037(2) 0.074(2) 0.045(2) 0.0048(17) 0.0160(16) -0.0014(17)
Co21 0.048(2) 0.070(2) 0.035(2) -0.0018(17) 0.0174(17) -0.0055(17)
Co22 0.045(2) 0.067(2) 0.026(2) -0.0033(16) 0.0141(16) -0.0071(17)
Co23 0.045(2) 0.072(2) 0.042(2) -0.0004(18) 0.0157(17) 0.0053(18)
Co24 0.028(2) 0.074(2) 0.038(2) -0.0047(16) 0.0109(16) 0.0023(17)
S1 0.040(4) 0.064(4) 0.024(4) -0.003(3) 0.004(3) 0.002(3)
S2 0.055(4) 0.059(4) 0.041(4) -0.006(3) 0.015(3) -0.016(4)
S3 0.055(4) 0.064(5) 0.025(4) -0.013(3) 0.015(3) -0.004(3)
S4 0.046(4) 0.061(5) 0.036(4) -0.004(3) 0.011(3) 0.002(3)
S5 0.049(4) 0.084(5) 0.073(5) -0.027(4) 0.016(4) -0.002(4)
S6 0.083(5) 0.080(5) 0.038(4) 0.019(4) 0.028(4) 0.033(4)
S7 0.039(4) 0.077(5) 0.042(4) -0.014(4) 0.004(3) 0.003(3)
S8 0.063(2) 0.067(2) 0.062(2) -0.0030(19) 0.0187(18) 0.0046(18)
S9 0.090(5) 0.064(5) 0.039(4) 0.012(3) 0.035(4) 0.030(4)
S10 0.048(4) 0.067(5) 0.045(4) 0.015(3) 0.020(3) 0.009(4)
S11 0.046(4) 0.060(4) 0.045(4) -0.004(3) 0.020(3) -0.003(3)
S12 0.038(4) 0.065(5) 0.043(4) -0.007(3) 0.021(3) 0.006(3)
S13 0.077(5) 0.069(5) 0.043(4) -0.010(4) 0.027(4) -0.028(4)
S14 0.051(5) 0.111(6) 0.041(4) -0.012(4) 0.011(4) -0.016(4)
S15 0.090(5) 0.070(5) 0.040(4) 0.001(4) 0.014(4) -0.001(4)
S16 0.045(4) 0.072(5) 0.056(5) -0.010(4) 0.011(4) -0.006(4)
S17 0.046(4) 0.057(4) 0.035(4) 0.006(3) 0.006(3) 0.003(3)
S18 0.050(4) 0.049(4) 0.043(4) -0.009(3) 0.008(3) -0.002(3)
S19 0.052(4) 0.055(4) 0.047(4) -0.001(3) 0.023(4) -0.001(3)
S20 0.040(4) 0.058(5) 0.047(4) 0.001(3) 0.006(3) 0.005(3)
S21 0.073(5) 0.075(5) 0.042(4) 0.010(4) 0.023(4) 0.007(4)
S22 0.049(4) 0.071(4) 0.035(4) -0.009(3) 0.009(3) 0.006(3)
S23 0.052(4) 0.080(5) 0.034(4) -0.005(3) 0.018(3) -0.011(4)
S24 0.043(4) 0.068(5) 0.035(4) -0.003(3) 0.010(3) 0.006(4)
S25 0.0596(13) 0.0610(14) 0.0599(14) 0.0001(7) 0.0200(8) 0.0010(7)
S26 0.047(5) 0.048(5) 0.063(5) 0.020(4) 0.020(4) 0.006(4)
S27 0.068(5) 0.064(5) 0.035(5) 0.006(4) 0.032(4) 0.019(5)
S28 0.064(6) 0.054(5) 0.073(6) -0.002(4) 0.042(4) -0.008(4)
Cl1 0.051(4) 0.076(4) 0.037(4) -0.007(3) 0.003(3) -0.002(3)
Cl2 0.046(4) 0.072(4) 0.036(4) -0.003(3) 0.011(3) -0.002(3)
O1 0.047(4) 0.047(4) 0.047(4) -0.0001(10) 0.0148(16) -0.0001(10)
O2 0.037(4) 0.038(4) 0.037(4) -0.0002(10) 0.0120(15) 0.0002(10)
O3 0.040(4) 0.040(4) 0.040(4) 0.0004(10) 0.0126(15) -0.0001(10)
O4 0.040(4) 0.040(4) 0.039(4) -0.0002(10) 0.0125(15) 0.0001(10)
O5 0.045(4) 0.045(4) 0.045(4) 0.0000(10) 0.0141(15) -0.0001(10)
O6 0.045(4) 0.045(4) 0.044(4) 0.0001(10) 0.0137(15) 0.0004(10)
O7 0.036(4) 0.036(4) 0.035(4) -0.0001(10) 0.0113(15) -0.0001(10)
O8 0.039(4) 0.039(4) 0.039(4) 0.0000(10) 0.0122(15) 0.0002(10)
O9 0.034(4) 0.034(4) 0.034(4) 0.0002(10) 0.0106(15) -0.0001(10)
O10 0.046(4) 0.046(4) 0.046(4) -0.0002(10) 0.0146(15) 0.0003(10)
O11 0.046(4) 0.046(4) 0.046(4) -0.0003(10) 0.0144(15) -0.0001(10)
O12 0.044(4) 0.044(4) 0.044(4) 0.0001(10) 0.0141(15) 0.0000(10)
O13 0.042(4) 0.042(4) 0.042(4) 0.0001(10) 0.0131(15) 0.0001(10)
O14 0.054(4) 0.054(4) 0.054(4) 0.0002(10) 0.0168(16) -0.0003(10)
O15 0.083(3) 0.084(3) 0.083(3) -0.0009(9) 0.0265(12) 0.0002(8)
O16 0.047(4) 0.047(4) 0.047(4) 0.0001(10) 0.0149(15) -0.0002(10)
O17 0.032(4) 0.032(4) 0.032(4) 0.0001(10) 0.0101(15) 0.0000(10)
O18 0.040(4) 0.041(4) 0.040(4) 0.0000(10) 0.0127(15) 0.0001(10)
O19 0.040(4) 0.040(4) 0.040(4) -0.0002(10) 0.0126(15) 0.0002(10)
O20 0.039(4) 0.039(4) 0.039(4) 0.0003(10) 0.0122(15) 0.0000(10)
O21 0.052(4) 0.052(4) 0.052(4) -0.0001(10) 0.0163(16) -0.0002(10)
O22 0.043(4) 0.044(4) 0.043(4) 0.0000(10) 0.0137(15) 0.0000(10)
O23 0.041(4) 0.041(4) 0.040(4) 0.0001(10) 0.0125(15) 0.0000(10)
O24 0.043(4) 0.043(4) 0.043(4) -0.0002(10) 0.0136(15) -0.0003(10)
O25 0.041(4) 0.041(4) 0.041(4) -0.0001(10) 0.0130(15) 0.0001(10)
O26 0.036(4) 0.036(4) 0.036(4) -0.0001(10) 0.0114(15) 0.0002(10)
O27 0.053(4) 0.053(4) 0.053(4) -0.0001(10) 0.0165(16) 0.0003(10)
O28 0.046(4) 0.046(4) 0.046(4) 0.0000(10) 0.0143(15) -0.0001(10)
O29 0.046(4) 0.046(4) 0.046(4) 0.0002(10) 0.0148(15) -0.0002(10)
O30 0.041(4) 0.041(4) 0.041(4) 0.0000(10) 0.0129(15) -0.0001(10)
O31 0.033(4) 0.033(4) 0.033(4) -0.0002(10) 0.0102(15) -0.0002(10)
O32 0.039(4) 0.039(4) 0.039(4) -0.0003(10) 0.0125(15) 0.0002(10)
O33 0.075(5) 0.075(5) 0.075(5) -0.0002(10) 0.0237(17) 0.0001(10)
O34 0.055(4) 0.054(4) 0.054(4) 0.0000(10) 0.0172(16) 0.0002(10)
O35 0.078(5) 0.078(5) 0.078(5) 0.0001(10) 0.0246(18) -0.0005(11)
O36 0.063(4) 0.063(4) 0.063(4) 0.0000(10) 0.0201(16) -0.0001(10)
O37 0.060(4) 0.060(4) 0.060(4) -0.0001(10) 0.0187(16) 0.0002(10)
O38 0.065(4) 0.066(4) 0.065(4) 0.0000(10) 0.0206(17) 0.0000(10)
O39 0.062(4) 0.062(4) 0.062(4) 0.0000(10) 0.0195(16) 0.0000(10)
O40 0.108(6) 0.109(6) 0.109(6) 0.0004(11) 0.035(2) 0.0002(11)
O41 0.052(4) 0.052(4) 0.052(4) -0.0001(10) 0.0162(16) 0.0003(10)
O42 0.049(4) 0.049(4) 0.049(4) -0.0001(10) 0.0154(16) -0.0001(10)
O43 0.046(4) 0.046(4) 0.046(4) 0.0000(10) 0.0145(15) -0.0001(10)
O44 0.055(4) 0.055(4) 0.055(4) 0.0000(10) 0.0171(16) 0.0000(10)
O45 0.046(4) 0.046(4) 0.046(4) -0.0001(10) 0.0145(15) 0.0001(10)
O46 0.057(4) 0.057(4) 0.057(4) 0.0000(10) 0.0177(16) 0.0001(10)
O47 0.045(3) 0.044(3) 0.042(2) 0.0001(10) 0.0137(12) 0.0001(10)
O48 0.057(4) 0.057(4) 0.057(4) -0.0003(10) 0.0179(16) 0.0003(10)
O49 0.111(6) 0.111(6) 0.111(6) -0.0005(11) 0.035(2) 0.0000(11)
O50 0.106(6) 0.106(6) 0.106(6) -0.0002(11) 0.033(2) 0.0002(11)
O51 0.192(9) 0.192(9) 0.192(9) -0.0003(11) 0.060(3) 0.0005(11)
O52 0.090(5) 0.091(5) 0.091(5) -0.0001(11) 0.0287(19) 0.0005(11)
O53 0.155(7) 0.155(7) 0.155(7) 0.0001(11) 0.049(2) -0.0002(11)
O54 0.062(3) 0.062(3) 0.062(3) 0.0024(10) 0.0206(14) -0.0015(10)
O55 0.058(4) 0.058(4) 0.058(4) 0.0002(10) 0.0181(16) -0.0002(10)
O56 0.062(4) 0.062(4) 0.062(4) 0.0000(10) 0.0195(16) 0.0002(10)
O57 0.061(4) 0.061(4) 0.061(4) 0.0004(10) 0.0190(16) -0.0003(10)
O58 0.064(4) 0.064(4) 0.064(4) 0.0004(10) 0.0204(17) 0.0001(10)
O59 0.069(5) 0.069(5) 0.069(5) 0.0000(10) 0.0218(17) -0.0004(11)
O60 0.061(3) 0.063(3) 0.062(3) -0.0010(10) 0.0212(14) 0.0021(10)
O61 0.065(3) 0.065(3) 0.064(3) -0.0020(10) 0.0202(12) -0.0006(10)
O62 0.053(4) 0.054(4) 0.053(4) 0.0000(10) 0.0173(16) -0.0001(10)
O63 0.067(4) 0.067(4) 0.067(4) -0.0002(10) 0.0216(17) -0.0001(11)
O64 0.061(4) 0.061(4) 0.061(4) -0.0001(10) 0.0189(17) 0.0000(11)
O65 0.064(4) 0.064(4) 0.064(4) -0.0005(10) 0.0200(17) 0.0002(11)
O66 0.074(5) 0.074(5) 0.074(5) 0.0000(11) 0.0234(17) -0.0001(10)
O67 0.0607(14) 0.0613(15) 0.0608(15) -0.0003(8) 0.0199(8) 0.0007(8)
O68 0.0607(15) 0.0620(16) 0.0616(16) -0.0006(9) 0.0195(9) 0.0019(9)
O69 0.0623(16) 0.0618(16) 0.0596(15) 0.0004(9) 0.0184(9) 0.0000(9)
O70 0.065(3) 0.066(3) 0.065(3) -0.0018(10) 0.0221(13) 0.0012(10)
O71 0.083(5) 0.083(5) 0.083(5) 0.0003(11) 0.0261(18) -0.0006(10)
O72 0.069(4) 0.069(4) 0.069(4) 0.0003(10) 0.0215(17) 0.0000(10)
N1 0.029(4) 0.029(4) 0.029(4) 0.0000(10) 0.0090(17) 0.0000(10)
N2 0.042(5) 0.042(5) 0.042(5) -0.0002(11) 0.0132(17) 0.0001(10)
N3 0.043(5) 0.043(5) 0.043(5) -0.0001(10) 0.0135(18) 0.0000(11)
N4 0.026(4) 0.026(4) 0.026(4) -0.0002(10) 0.0081(16) 0.0000(10)
N5 0.065(5) 0.065(5) 0.065(5) 0.0001(11) 0.0205(19) -0.0001(11)
N6 0.054(5) 0.054(5) 0.054(5) 0.0000(11) 0.0168(18) 0.0001(11)
N7 0.038(5) 0.038(5) 0.038(5) 0.0000(11) 0.0120(17) 0.0001(10)
N8 0.039(5) 0.040(5) 0.039(5) 0.0003(11) 0.0126(17) 0.0000(10)
N9 0.053(5) 0.053(5) 0.053(5) -0.0002(11) 0.0167(18) 0.0003(11)
N10 0.047(5) 0.047(5) 0.047(5) -0.0002(11) 0.0147(18) 0.0003(11)
N11 0.045(5) 0.045(5) 0.045(5) 0.0001(11) 0.0143(18) -0.0001(11)
N12 0.036(4) 0.036(5) 0.036(5) -0.0001(11) 0.0112(17) 0.0000(10)
N13 0.051(5) 0.051(5) 0.051(5) -0.0001(11) 0.0160(18) 0.0000(11)
N14 0.050(5) 0.050(5) 0.050(5) 0.0000(11) 0.0156(18) 0.0000(11)
N15 0.031(4) 0.031(4) 0.031(4) -0.0001(10) 0.0097(17) -0.0003(11)
N16 0.040(5) 0.041(5) 0.040(5) 0.0002(10) 0.0128(17) 0.0001(11)
C1 0.048(6) 0.048(6) 0.048(6) 0.0000(11) 0.015(2) -0.0001(11)
C2 0.061(7) 0.061(7) 0.061(7) 0.0001(11) 0.019(2) 0.0001(11)
C3 0.067(7) 0.067(7) 0.067(7) 0.0001(11) 0.021(2) -0.0001(11)
C4 0.081(7) 0.081(7) 0.081(7) -0.0002(11) 0.026(3) -0.0002(11)
C5 0.069(7) 0.070(7) 0.070(7) -0.0002(11) 0.022(2) 0.0000(11)
C6 0.039(6) 0.039(6) 0.039(6) -0.0001(11) 0.012(2) 0.0000(11)
C11 0.041(6) 0.041(6) 0.041(6) 0.0000(11) 0.013(2) 0.0000(11)
C12 0.031(6) 0.031(6) 0.031(6) 0.0000(11) 0.010(2) 0.0001(11)
C13 0.048(6) 0.048(6) 0.048(6) 0.0000(11) 0.015(2) 0.0001(11)
C14 0.069(7) 0.069(7) 0.069(7) 0.0000(11) 0.022(2) -0.0001(11)
C15 0.058(7) 0.058(7) 0.058(7) 0.0000(11) 0.018(2) 0.0003(11)
C16 0.037(6) 0.037(6) 0.037(6) -0.0001(11) 0.011(2) 0.0001(11)
C21 0.038(6) 0.038(6) 0.038(6) 0.0000(11) 0.012(2) 0.0000(11)
C22 0.029(5) 0.029(5) 0.029(5) 0.0000(11) 0.009(2) 0.0001(11)
C23 0.059(7) 0.059(7) 0.059(7) 0.0000(11) 0.019(2) -0.0001(11)
C24 0.057(6) 0.057(6) 0.057(6) 0.0000(11) 0.018(2) 0.0001(11)
C25 0.056(6) 0.057(6) 0.056(6) 0.0000(11) 0.018(2) 0.0002(11)
C26 0.038(6) 0.039(6) 0.038(6) -0.0002(11) 0.012(2) 0.0001(11)
C31 0.044(6) 0.044(6) 0.044(6) 0.0000(11) 0.014(2) 0.0000(11)
C32 0.044(6) 0.044(6) 0.044(6) -0.0001(11) 0.014(2) 0.0000(11)
C33 0.062(7) 0.062(7) 0.062(7) -0.0001(11) 0.019(2) 0.0000(11)
C34 0.065(7) 0.065(7) 0.065(7) 0.0000(11) 0.021(2) 0.0000(11)
C35 0.056(6) 0.056(6) 0.056(6) -0.0001(11) 0.018(2) 0.0001(11)
C36 0.035(6) 0.035(6) 0.035(6) 0.0000(11) 0.011(2) 0.0000(11)
C41 0.055(6) 0.055(6) 0.055(6) -0.0001(11) 0.017(2) 0.0002(11)
C42 0.067(7) 0.067(7) 0.067(7) 0.0000(11) 0.021(2) 0.0001(11)
C43 0.075(7) 0.075(7) 0.075(7) 0.0000(11) 0.024(2) 0.0001(11)
C44 0.094(8) 0.094(8) 0.094(8) 0.0001(11) 0.030(3) 0.0000(11)
C45 0.088(8) 0.088(8) 0.088(8) 0.0000(11) 0.028(3) 0.0002(11)
C46 0.042(6) 0.041(6) 0.042(6) 0.0000(11) 0.013(2) 0.0000(11)
C51 0.039(6) 0.038(6) 0.038(6) -0.0002(11) 0.012(2) 0.0000(11)
C52 0.036(6) 0.036(6) 0.036(6) 0.0000(11) 0.011(2) -0.0001(11)
C53 0.046(6) 0.046(6) 0.046(6) -0.0001(11) 0.014(2) 0.0000(11)
C54 0.057(6) 0.057(6) 0.057(6) 0.0000(11) 0.018(2) 0.0001(11)
C55 0.042(6) 0.042(6) 0.042(6) 0.0000(11) 0.013(2) -0.0001(11)
C56 0.042(6) 0.042(6) 0.042(6) 0.0000(11) 0.013(2) 0.0001(11)
C61 0.037(6) 0.037(6) 0.037(6) -0.0001(11) 0.012(2) 0.0001(11)
C62 0.034(6) 0.034(6) 0.034(6) 0.0002(11) 0.011(2) -0.0001(11)
C63 0.046(6) 0.046(6) 0.046(6) 0.0000(11) 0.015(2) 0.0000(11)
C64 0.061(7) 0.061(7) 0.061(7) -0.0002(11) 0.019(2) 0.0002(11)
C65 0.055(6) 0.055(6) 0.055(6) -0.0004(11) 0.017(2) 0.0001(11)
C66 0.040(6) 0.040(6) 0.041(6) -0.0001(11) 0.013(2) 0.0003(11)
C71 0.064(2) 0.064(2) 0.064(2) -0.0004(7) 0.0196(9) 0.0007(7)
C72 0.064(2) 0.064(2) 0.064(2) -0.0004(7) 0.0196(9) 0.0007(7)
C73 0.075(7) 0.075(7) 0.075(7) -0.0001(11) 0.024(2) 0.0002(11)
C74 0.098(8) 0.098(8) 0.099(8) -0.0001(11) 0.031(3) -0.0001(11)
C75 0.084(8) 0.084(8) 0.084(8) 0.0000(11) 0.027(3) 0.0000(11)
C76 0.043(6) 0.043(6) 0.043(6) -0.0001(11) 0.013(2) 0.0001(11)
C81 0.044(6) 0.044(6) 0.044(6) 0.0000(11) 0.014(2) 0.0001(11)
C82 0.051(6) 0.051(6) 0.051(6) 0.0000(11) 0.016(2) 0.0000(11)
C83 0.063(7) 0.063(7) 0.063(7) -0.0001(11) 0.020(2) -0.0001(11)
C84 0.067(7) 0.067(7) 0.067(7) -0.0001(11) 0.021(2) -0.0001(11)
C85 0.075(7) 0.075(7) 0.075(7) 0.0001(11) 0.024(2) -0.0001(11)
C86 0.042(6) 0.042(6) 0.042(6) 0.0001(11) 0.013(2) -0.0001(11)
C91 0.027(4) 0.027(4) 0.027(4) -0.0001(7) 0.0087(14) 0.0000(7)
C92 0.027(4) 0.027(4) 0.027(4) -0.0001(7) 0.0087(14) 0.0000(7)
C93 0.056(6) 0.056(6) 0.056(6) 0.0000(11) 0.018(2) 0.0000(11)
C94 0.060(7) 0.060(7) 0.060(7) 0.0000(11) 0.019(2) 0.0000(11)
C95 0.056(6) 0.056(6) 0.056(6) -0.0001(11) 0.018(2) 0.0000(11)
C96 0.043(6) 0.043(6) 0.043(6) 0.0000(11) 0.014(2) 0.0001(11)
C101 0.029(5) 0.029(5) 0.029(5) 0.0001(11) 0.009(2) 0.0001(11)
C102 0.032(6) 0.032(6) 0.031(6) 0.0000(11) 0.010(2) 0.0001(11)
C103 0.047(6) 0.047(6) 0.046(6) -0.0001(11) 0.015(2) 0.0002(11)
C104 0.064(7) 0.064(7) 0.064(7) 0.0002(11) 0.020(2) 0.0001(11)
C105 0.033(6) 0.033(6) 0.033(6) 0.0000(11) 0.010(2) 0.0003(11)
C106 0.051(6) 0.051(6) 0.051(6) 0.0000(11) 0.016(2) 0.0001(11)
C111 0.034(6) 0.034(6) 0.034(6) -0.0001(11) 0.011(2) 0.0001(11)
C112 0.047(6) 0.047(6) 0.047(6) 0.0001(11) 0.015(2) -0.0001(11)
C113 0.077(7) 0.077(7) 0.077(7) 0.0000(11) 0.024(2) 0.0003(11)
C114 0.090(8) 0.090(8) 0.090(8) 0.0001(11) 0.028(3) -0.0001(11)
C115 0.086(8) 0.086(8) 0.086(8) 0.0003(11) 0.027(3) -0.0001(11)
C116 0.051(6) 0.051(6) 0.051(6) 0.0002(11) 0.016(2) 0.0000(11)
C121 0.085(3) 0.085(3) 0.085(3) -0.0004(8) 0.0267(11) 0.0000(8)
C122 0.085(3) 0.085(3) 0.085(3) 0.0001(8) 0.0269(11) -0.0006(8)
C123 0.086(3) 0.086(3) 0.086(3) 0.0005(8) 0.0268(12) -0.0006(8)
C124 0.086(3) 0.086(3) 0.086(3) 0.0007(8) 0.0268(12) -0.0005(8)
C125 0.086(3) 0.086(3) 0.086(3) 0.0006(8) 0.0267(12) -0.0002(8)
C126 0.085(3) 0.085(3) 0.085(3) 0.0002(8) 0.0265(11) 0.0001(8)
C131 0.046(6) 0.046(6) 0.046(6) 0.0000(11) 0.015(2) 0.0001(11)
C132 0.096(8) 0.096(8) 0.096(8) 0.0000(11) 0.030(3) 0.0002(11)
C133 0.177(11) 0.176(11) 0.176(11) 0.0000(11) 0.056(4) 0.0001(11)
C134 0.169(12) 0.169(12) 0.169(12) 0.0000(11) 0.053(4) 0.0002(11)
C135 0.087(8) 0.087(8) 0.087(8) -0.0001(11) 0.027(3) 0.0003(11)
C136 0.186(12) 0.186(12) 0.186(12) 0.0001(11) 0.059(4) 0.0002(11)
C141 0.043(6) 0.043(6) 0.043(6) -0.0001(11) 0.013(2) 0.0002(11)
C142 0.070(7) 0.070(7) 0.071(7) -0.0001(11) 0.022(2) -0.0001(11)
C143 0.108(9) 0.109(9) 0.109(9) -0.0002(11) 0.034(3) 0.0001(11)
C144 0.131(10) 0.131(10) 0.131(10) -0.0003(11) 0.041(3) 0.0000(11)
C145 0.113(9) 0.114(9) 0.114(9) -0.0002(11) 0.036(3) 0.0000(11)
C146 0.076(7) 0.076(7) 0.076(7) -0.0001(11) 0.024(2) -0.0001(11)
C151 0.029(5) 0.029(5) 0.029(5) 0.0000(11) 0.009(2) 0.0000(11)
C152 0.045(6) 0.045(6) 0.045(6) -0.0001(11) 0.014(2) -0.0001(11)
C153 0.054(6) 0.054(6) 0.054(6) 0.0000(11) 0.017(2) -0.0001(11)
C154 0.068(7) 0.068(7) 0.068(7) -0.0001(11) 0.021(2) 0.0000(11)
C155 0.062(7) 0.062(7) 0.062(7) 0.0000(11) 0.019(2) -0.0001(11)
C156 0.055(6) 0.055(6) 0.055(6) 0.0000(11) 0.017(2) 0.0000(11)
C161 0.032(6) 0.032(6) 0.032(6) -0.0001(11) 0.010(2) 0.0001(11)
C162 0.040(6) 0.040(6) 0.040(6) -0.0001(11) 0.013(2) -0.0001(11)
C163 0.054(6) 0.054(6) 0.054(6) 0.0001(11) 0.017(2) 0.0001(11)
C164 0.057(6) 0.057(6) 0.057(6) 0.0001(11) 0.018(2) 0.0001(11)
C165 0.056(6) 0.056(6) 0.056(6) 0.0002(11) 0.018(2) 0.0001(11)
C166 0.041(6) 0.041(6) 0.041(6) -0.0001(11) 0.013(2) 0.0001(11)
C171 0.030(6) 0.030(6) 0.030(6) 0.0000(11) 0.009(2) 0.0000(11)
C172 0.041(6) 0.041(6) 0.041(6) 0.0000(11) 0.013(2) 0.0000(11)
C173 0.061(7) 0.061(7) 0.061(7) 0.0001(11) 0.019(2) 0.0002(11)
C174 0.070(7) 0.070(7) 0.071(7) 0.0001(11) 0.022(2) 0.0000(11)
C175 0.064(7) 0.064(7) 0.064(7) 0.0001(11) 0.020(2) -0.0001(11)
C176 0.036(6) 0.036(6) 0.036(6) -0.0001(11) 0.011(2) 0.0001(11)
C181 0.036(6) 0.036(6) 0.036(6) 0.0001(11) 0.011(2) 0.0001(11)
C182 0.031(6) 0.031(6) 0.031(6) 0.0001(11) 0.010(2) -0.0001(11)
C183 0.040(6) 0.040(6) 0.040(6) 0.0001(11) 0.012(2) 0.0000(11)
C184 0.067(7) 0.067(7) 0.067(7) -0.0002(11) 0.021(2) -0.0001(11)
C185 0.033(6) 0.033(6) 0.033(6) 0.0000(11) 0.010(2) 0.0000(11)
C186 0.023(5) 0.023(5) 0.023(5) -0.0001(11) 0.0072(19) 0.0001(11)
C191 0.036(6) 0.036(6) 0.036(6) -0.0001(11) 0.011(2) 0.0000(11)
C192 0.049(6) 0.049(6) 0.049(6) -0.0001(11) 0.016(2) 0.0002(11)
C193 0.083(8) 0.083(8) 0.083(8) 0.0001(11) 0.026(3) 0.0000(11)
C194 0.065(7) 0.065(7) 0.065(7) -0.0001(11) 0.020(2) 0.0000(11)
C195 0.055(6) 0.055(6) 0.055(6) 0.0001(11) 0.017(2) 0.0002(11)
C196 0.033(6) 0.033(6) 0.033(6) -0.0001(11) 0.010(2) 0.0001(11)
C201 0.058(7) 0.058(7) 0.058(7) 0.0001(11) 0.018(2) 0.0000(11)
C202 0.065(7) 0.066(7) 0.065(7) 0.0000(11) 0.021(2) -0.0002(11)
C203 0.077(7) 0.077(7) 0.077(7) 0.0001(11) 0.024(2) -0.0001(11)
C204 0.079(7) 0.079(7) 0.079(7) 0.0002(11) 0.025(3) -0.0002(11)
C205 0.071(7) 0.071(7) 0.071(7) 0.0001(11) 0.022(2) 0.0000(11)
C206 0.044(6) 0.044(6) 0.044(6) 0.0001(11) 0.014(2) -0.0002(11)
C211 0.035(6) 0.035(6) 0.034(6) 0.0000(11) 0.011(2) 0.0000(11)
C212 0.041(6) 0.041(6) 0.041(6) 0.0000(11) 0.013(2) -0.0001(11)
C213 0.064(7) 0.064(7) 0.064(7) 0.0001(11) 0.020(2) 0.0000(11)
C214 0.060(7) 0.060(7) 0.060(7) 0.0000(11) 0.019(2) -0.0001(11)
C215 0.075(7) 0.075(7) 0.075(7) 0.0000(11) 0.024(2) 0.0000(11)
C216 0.038(6) 0.038(6) 0.038(6) -0.0001(11) 0.012(2) 0.0001(11)
C221 0.029(5) 0.029(5) 0.029(5) 0.0000(11) 0.009(2) 0.0001(11)
C222 0.055(6) 0.055(6) 0.055(6) 0.0000(11) 0.017(2) 0.0001(11)
C223 0.068(7) 0.069(7) 0.069(7) 0.0000(11) 0.022(2) 0.0000(11)
C224 0.066(7) 0.066(7) 0.066(7) -0.0002(11) 0.021(2) 0.0002(11)
C225 0.047(6) 0.048(6) 0.047(6) -0.0001(11) 0.015(2) 0.0003(11)
C226 0.037(6) 0.037(6) 0.037(6) -0.0001(11) 0.012(2) 0.0000(11)
C231 0.041(6) 0.041(6) 0.041(6) 0.0001(11) 0.013(2) 0.0001(11)
C232 0.071(4) 0.071(4) 0.071(4) -0.0007(10) 0.0222(17) 0.0005(11)
C233 0.062(7) 0.062(7) 0.062(7) 0.0001(11) 0.019(2) 0.0000(11)
C234 0.069(7) 0.069(7) 0.068(7) 0.0000(11) 0.022(2) 0.0000(11)
C235 0.060(7) 0.060(7) 0.060(7) 0.0001(11) 0.019(2) 0.0001(11)
C236 0.036(6) 0.036(6) 0.036(6) -0.0002(11) 0.011(2) 0.0000(11)
C241 0.033(6) 0.033(6) 0.033(6) 0.0001(11) 0.010(2) -0.0001(11)
C242 0.043(6) 0.043(6) 0.043(6) 0.0000(11) 0.014(2) 0.0000(11)
C243 0.046(6) 0.046(6) 0.045(6) -0.0002(11) 0.014(2) 0.0000(11)
C244 0.032(6) 0.032(6) 0.032(6) 0.0001(11) 0.010(2) 0.0000(11)
C245 0.052(6) 0.052(6) 0.052(6) -0.0001(11) 0.016(2) -0.0001(11)
C246 0.050(6) 0.050(6) 0.050(6) 0.0001(11) 0.016(2) 0.0000(11)
C247 0.033(6) 0.034(6) 0.033(6) 0.0000(11) 0.010(2) 0.0001(11)
C248 0.054(6) 0.054(6) 0.054(6) 0.0000(11) 0.017(2) 0.0000(11)
C249 0.045(6) 0.045(6) 0.045(6) 0.0000(11) 0.014(2) 0.0000(11)
C250 0.060(7) 0.060(7) 0.060(7) 0.0001(11) 0.019(2) 0.0001(11)
C251 0.056(6) 0.056(6) 0.056(6) 0.0000(11) 0.018(2) 0.0000(11)
C252 0.041(6) 0.041(6) 0.041(6) 0.0001(11) 0.013(2) 0.0000(11)
C253 0.050(6) 0.050(6) 0.050(6) -0.0001(11) 0.016(2) 0.0001(11)
C254 0.061(7) 0.061(7) 0.061(7) 0.0000(11) 0.019(2) -0.0001(11)
C255 0.043(6) 0.043(6) 0.043(6) 0.0001(11) 0.013(2) -0.0001(11)
C256 0.064(7) 0.064(7) 0.064(7) 0.0001(11) 0.020(2) 0.0000(11)
C257 0.053(6) 0.053(6) 0.053(6) 0.0000(11) 0.017(2) 0.0001(11)
C258 0.041(6) 0.041(6) 0.041(6) 0.0000(11) 0.013(2) 0.0001(11)
C259 0.058(6) 0.058(6) 0.058(6) -0.0001(11) 0.018(2) 0.0000(11)
C260 0.075(7) 0.076(7) 0.076(7) 0.0000(11) 0.024(2) 0.0000(11)
C261 0.062(7) 0.062(7) 0.062(7) 0.0000(11) 0.019(2) 0.0000(11)
C262 0.045(6) 0.045(6) 0.045(6) 0.0001(11) 0.014(2) 0.0000(11)
C263 0.097(8) 0.097(9) 0.097(8) -0.0001(11) 0.030(3) 0.0001(11)
C264 0.046(6) 0.046(6) 0.046(6) 0.0004(11) 0.014(2) -0.0002(11)
C265 0.045(6) 0.045(6) 0.045(6) -0.0001(11) 0.014(2) 0.0000(11)
C266 0.058(6) 0.058(6) 0.058(6) 0.0001(11) 0.018(2) -0.0001(11)
C267 0.042(6) 0.042(6) 0.042(6) 0.0000(11) 0.013(2) -0.0002(11)
C268 0.057(7) 0.057(7) 0.057(7) 0.0000(11) 0.018(2) -0.0001(11)
C269 0.058(6) 0.058(6) 0.058(6) 0.0000(11) 0.018(2) -0.0002(11)
C270 0.067(7) 0.067(7) 0.067(7) 0.0000(11) 0.021(2) -0.0001(11)
C271 0.091(8) 0.091(8) 0.091(8) -0.0001(11) 0.029(3) -0.0001(11)
C272 0.070(7) 0.070(7) 0.069(7) 0.0000(11) 0.022(2) -0.0002(11)
C273 0.046(6) 0.046(6) 0.046(6) 0.0000(11) 0.014(2) -0.0002(11)
C274 0.035(6) 0.035(6) 0.034(6) 0.0002(11) 0.011(2) -0.0002(11)
C275 0.088(8) 0.088(8) 0.088(8) 0.0001(11) 0.027(3) -0.0004(11)
C276 0.057(7) 0.057(7) 0.057(7) 0.0000(11) 0.018(2) -0.0001(11)
C277 0.047(6) 0.047(6) 0.047(6) 0.0000(11) 0.015(2) 0.0001(11)
C278 0.041(6) 0.041(6) 0.040(6) -0.0001(11) 0.013(2) 0.0002(11)
C279 0.046(6) 0.046(6) 0.046(6) 0.0001(11) 0.014(2) 0.0000(11)
C280 0.057(6) 0.057(6) 0.057(6) 0.0000(11) 0.018(2) 0.0001(11)
C281 0.053(6) 0.053(6) 0.053(6) 0.0000(11) 0.017(2) 0.0001(11)
C282 0.063(7) 0.063(7) 0.062(7) -0.0001(11) 0.020(2) 0.0001(11)
C283 0.070(7) 0.070(7) 0.070(7) 0.0000(11) 0.022(2) 0.0003(11)
C284 0.073(7) 0.073(7) 0.073(7) 0.0002(11) 0.023(2) 0.0000(11)
C285 0.103(9) 0.103(9) 0.103(9) -0.0003(11) 0.033(3) 0.0000(11)
C286 0.061(7) 0.061(7) 0.061(7) -0.0001(11) 0.019(2) 0.0001(11)
C287 0.059(7) 0.059(7) 0.059(7) -0.0001(11) 0.018(2) 0.0004(11)
C288 0.025(5) 0.025(5) 0.025(5) 0.0000(11) 0.0078(19) -0.0001(11)
C289 0.031(6) 0.031(6) 0.031(6) 0.0001(11) 0.010(2) 0.0001(11)
C290 0.056(6) 0.056(6) 0.056(6) -0.0001(11) 0.018(2) 0.0000(11)
C291 0.048(6) 0.048(6) 0.048(6) 0.0000(11) 0.015(2) 0.0000(11)
C292 0.056(6) 0.056(6) 0.056(6) 0.0000(11) 0.017(2) 0.0001(11)
C293 0.038(6) 0.038(6) 0.038(6) 0.0000(11) 0.012(2) -0.0001(11)
C294 0.036(6) 0.036(6) 0.036(6) 0.0001(11) 0.011(2) 0.0000(11)
C295 0.039(6) 0.040(6) 0.040(6) -0.0001(11) 0.012(2) -0.0001(11)
C296 0.040(6) 0.041(6) 0.041(6) 0.0001(11) 0.013(2) 0.0001(11)
C297 0.057(7) 0.057(7) 0.057(7) -0.0002(11) 0.018(2) 0.0001(11)
C298 0.044(6) 0.044(6) 0.044(6) 0.0000(11) 0.014(2) 0.0000(11)
C299 0.044(6) 0.044(6) 0.044(6) 0.0001(11) 0.014(2) 0.0001(11)
C300 0.048(6) 0.048(6) 0.048(6) 0.0000(11) 0.015(2) 0.0000(11)
C301 0.030(5) 0.030(5) 0.030(5) -0.0002(11) 0.009(2) -0.0001(11)
C302 0.037(6) 0.037(6) 0.037(6) 0.0002(11) 0.012(2) -0.0001(11)
C303 0.022(5) 0.022(5) 0.022(5) 0.0000(11) 0.0070(19) 0.0001(11)
C304 0.057(6) 0.057(6) 0.057(6) -0.0001(11) 0.018(2) 0.0001(11)
C305 0.040(6) 0.040(6) 0.040(6) 0.0000(11) 0.013(2) -0.0002(11)
C306 0.040(6) 0.040(6) 0.040(6) 0.0001(11) 0.012(2) 0.0001(11)
C307 0.062(7) 0.062(7) 0.062(7) -0.0001(11) 0.020(2) 0.0000(11)
C308 0.054(6) 0.054(6) 0.054(6) 0.0001(11) 0.017(2) -0.0002(11)
C309 0.043(6) 0.043(6) 0.043(6) 0.0001(11) 0.014(2) -0.0002(11)
C310 0.056(6) 0.056(6) 0.056(6) 0.0000(11) 0.018(2) 0.0000(11)
C311 0.064(7) 0.064(7) 0.064(7) 0.0000(11) 0.020(2) 0.0000(11)
C312 0.028(5) 0.028(5) 0.028(5) -0.0001(11) 0.009(2) 0.0000(11)
C313 0.031(5) 0.031(6) 0.031(6) 0.0000(11) 0.010(2) 0.0000(11)
C314 0.042(6) 0.042(6) 0.042(6) 0.0000(11) 0.013(2) 0.0002(11)
C315 0.046(6) 0.046(6) 0.046(6) 0.0000(11) 0.015(2) 0.0001(11)
C316 0.037(6) 0.037(6) 0.037(6) 0.0001(11) 0.012(2) 0.0000(11)
C317 0.043(6) 0.043(6) 0.043(6) 0.0000(11) 0.014(2) -0.0001(11)
C318 0.044(6) 0.044(6) 0.044(6) 0.0000(11) 0.014(2) -0.0002(11)
C319 0.043(6) 0.043(6) 0.043(6) 0.0001(11) 0.013(2) -0.0001(11)
C320 0.043(6) 0.043(6) 0.043(6) 0.0000(11) 0.013(2) 0.0000(11)
C321 0.040(6) 0.040(6) 0.040(6) 0.0000(11) 0.013(2) 0.0001(11)
C322 0.057(6) 0.057(6) 0.057(6) 0.0000(11) 0.018(2) 0.0000(11)
C323 0.063(7) 0.063(7) 0.063(7) 0.0000(11) 0.020(2) -0.0001(11)
C324 0.035(6) 0.035(6) 0.035(6) -0.0001(11) 0.011(2) 0.0000(11)
C325 0.042(6) 0.042(6) 0.042(6) 0.0002(11) 0.013(2) -0.0002(11)
C326 0.056(6) 0.056(6) 0.056(6) 0.0002(11) 0.018(2) 0.0000(11)
C327 0.045(6) 0.045(6) 0.045(6) 0.0000(11) 0.014(2) 0.0000(11)
C328 0.041(6) 0.041(6) 0.041(6) 0.0000(11) 0.013(2) 0.0000(11)
C329 0.059(7) 0.059(7) 0.059(7) 0.0000(11) 0.019(2) 0.0000(11)
C330 0.049(6) 0.049(6) 0.049(6) -0.0001(11) 0.015(2) 0.0000(11)
C331 0.066(7) 0.066(7) 0.066(7) 0.0001(11) 0.021(2) 0.0000(11)
C332 0.059(7) 0.059(7) 0.059(7) 0.0001(11) 0.019(2) 0.0000(11)
C333 0.062(7) 0.062(7) 0.062(7) 0.0001(11) 0.020(2) 0.0001(11)
C334 0.076(7) 0.076(7) 0.077(7) 0.0000(11) 0.024(2) 0.0000(11)
C335 0.094(8) 0.094(8) 0.093(8) 0.0001(11) 0.030(3) 0.0000(11)
C336 0.076(7) 0.076(7) 0.076(7) 0.0001(11) 0.024(3) -0.0002(11)

loop_
_atom_type_symbol
_atom_type_description
_atom_type_scat_dispersion_real
_atom_type_scat_dispersion_imag
_atom_type_scat_source
C C 0.0033 0.0016 'International Tables Vol C Tables 4.2.6.8 and 6.1.1.4'
H H 0.0000 0.0000 'International Tables Vol C Tables 4.2.6.8 and 6.1.1.4'
N N 0.0061 0.0033 'International Tables Vol C Tables 4.2.6.8 and 6.1.1.4'
O O 0.0106 0.0060 'International Tables Vol C Tables 4.2.6.8 and 6.1.1.4'
S S 0.1246 0.1234 'International Tables Vol C Tables 4.2.6.8 and 6.1.1.4'
Co Co 0.3494 0.9721 'International Tables Vol C Tables 4.2.6.8 and 6.1.1.4'
Cl Cl 0.1484 0.1585 'International Tables Vol C Tables 4.2.6.8 and 6.1.1.4'

loop_
_geom_angle_atom_site_label_1
_geom_angle_atom_site_label_2
_geom_angle_atom_site_label_3
_geom_angle
O1 Co1 O26 178.1(5)
O1 Co1 O2 90.6(4)
O26 Co1 O2 91.3(4)
O1 Co1 O27 88.0(5)
O26 Co1 O27 90.1(5)
O2 Co1 O27 174.4(5)
O1 Co1 S1 80.7(4)
O26 Co1 S1 99.8(3)
O2 Co1 S1 80.8(3)
O27 Co1 S1 104.3(4)
O1 Co1 Cl2 84.9(4)
O26 Co1 Cl2 95.1(3)
O2 Co1 Cl2 84.6(3)
O27 Co1 Cl2 89.9(4)
S1 Co1 Cl2 159.35(19)
O3 Co2 O2 94.0(4)
O3 Co2 O25 175.6(5)
O2 Co2 O25 89.0(4)
O3 Co2 O32 87.0(4)
O2 Co2 O32 175.5(5)
O25 Co2 O32 89.8(4)
O3 Co2 S4 81.3(4)
O2 Co2 S4 78.5(3)
O25 Co2 S4 102.4(3)
O32 Co2 S4 106.0(3)
O3 Co2 Cl2 85.1(4)
O2 Co2 Cl2 83.3(3)
O25 Co2 Cl2 92.2(3)
O32 Co2 Cl2 92.4(3)
S4 Co2 Cl2 156.39(19)
O3 Co3 O31 85.3(4)
O3 Co3 O30 173.8(5)
O31 Co3 O30 88.8(4)
O3 Co3 O4 95.5(4)
O31 Co3 O4 172.4(4)
O30 Co3 O4 90.2(4)
O3 Co3 S3 79.4(4)
O31 Co3 S3 109.6(3)
O30 Co3 S3 104.4(3)
O4 Co3 S3 78.0(3)
O3 Co3 Cl2 85.2(3)
O31 Co3 Cl2 88.6(3)
O30 Co3 Cl2 92.9(3)
O4 Co3 Cl2 83.9(3)
S3 Co3 Cl2 154.85(18)
O1 Co4 O28 90.1(5)
O1 Co4 O4 90.0(4)
O28 Co4 O4 175.6(5)
O1 Co4 O29 174.8(5)
O28 Co4 O29 91.0(5)
O4 Co4 O29 88.4(4)
O1 Co4 S2 80.0(4)
O28 Co4 S2 104.3(4)
O4 Co4 S2 80.0(4)
O29 Co4 S2 104.6(3)
O1 Co4 Cl2 83.3(4)
O28 Co4 Cl2 91.8(3)
O4 Co4 Cl2 83.9(3)
O29 Co4 Cl2 91.6(3)
S2 Co4 Cl2 156.75(19)
O6 Co5 O5 94.6(4)
O6 Co5 O64 92.3(5)
O5 Co5 O64 95.8(5)
O6 Co5 N9 173.2(6)
O5 Co5 N9 91.4(5)
O64 Co5 N9 90.3(5)
O6 Co5 N10 97.5(5)
O5 Co5 N10 167.7(6)
O64 Co5 N10 85.8(5)
N9 Co5 N10 76.4(6)
O6 Co5 S5 82.7(4)
O5 Co5 S5 85.8(4)
O64 Co5 S5 174.9(4)
N9 Co5 S5 94.6(4)
N10 Co5 S5 93.6(4)
O66 Co6 O5 104.7(5)
O66 Co6 O37 89.1(5)
O5 Co6 O37 107.3(5)
O66 Co6 O7 94.7(5)
O5 Co6 O7 105.5(4)
O37 Co6 O7 144.8(5)
O66 Co6 S6 171.3(5)
O5 Co6 S6 83.8(4)
O37 Co6 S6 86.6(4)
O7 Co6 S6 84.6(3)
O6 Co7 O71 123.4(5)
O6 Co7 O8 105.5(5)
O71 Co7 O8 130.4(5)
O6 Co7 O65 106.4(5)
O71 Co7 O65 97.5(5)
O8 Co7 O65 74.5(5)
O6 Co7 S8 85.4(4)
O71 Co7 S8 93.6(4)
O8 Co7 S8 81.6(4)
O65 Co7 S8 155.4(4)
O8 Co8 O7 96.9(4)
O8 Co8 N1 164.5(5)
O7 Co8 N1 95.4(5)
O8 Co8 O65 74.6(5)
O7 Co8 O65 97.3(5)
N1 Co8 O65 94.6(5)
O8 Co8 N2 91.4(5)
O7 Co8 N2 171.6(5)
N1 Co8 N2 76.5(6)
O65 Co8 N2 85.9(5)
O8 Co8 S7 81.3(4)
O7 Co8 S7 82.9(3)
N1 Co8 S7 109.6(4)
O65 Co8 S7 155.7(4)
N2 Co8 S7 97.5(4)
O10 Co9 O12 91.4(4)
O10 Co9 O47 172.9(5)
O12 Co9 O47 87.7(4)
O10 Co9 O41 91.9(5)
O12 Co9 O41 176.2(5)
O47 Co9 O41 88.8(5)
O10 Co9 S9 79.9(4)
O12 Co9 S9 80.4(4)
O47 Co9 S9 106.9(3)
O41 Co9 S9 102.1(4)
O10 Co9 Cl1 82.5(4)
O12 Co9 Cl1 84.4(4)
O47 Co9 Cl1 90.4(3)
O41 Co9 Cl1 94.1(4)
S9 Co9 Cl1 156.4(2)
O12 Co10 O46 176.0(5)
O12 Co10 O48 87.6(5)
O46 Co10 O48 90.7(5)
O12 Co10 O11 91.9(4)
O46 Co10 O11 89.4(5)
O48 Co10 O11 174.6(5)
O12 Co10 S10 79.7(4)
O46 Co10 S10 104.3(4)
O48 Co10 S10 105.8(4)
O11 Co10 S10 79.4(4)
O12 Co10 Cl1 84.5(4)
O46 Co10 Cl1 92.0(4)
O48 Co10 Cl1 91.4(4)
O11 Co10 Cl1 83.2(4)
S10 Co10 Cl1 155.93(19)
O45 Co11 O9 173.9(5)
O45 Co11 O11 90.8(5)
O9 Co11 O11 94.4(4)
O45 Co11 O44 89.5(5)
O9 Co11 O44 84.9(5)
O11 Co11 O44 171.3(5)
O45 Co11 S11 105.1(4)
O9 Co11 S11 78.9(3)
O11 Co11 S11 79.8(4)
O44 Co11 S11 108.5(4)
O45 Co11 Cl1 93.6(4)
O9 Co11 Cl1 83.9(3)
O11 Co11 Cl1 83.5(4)
O44 Co11 Cl1 87.8(4)
S11 Co11 Cl1 155.02(19)
O42 Co12 O9 178.2(5)
O42 Co12 O43 91.1(5)
O9 Co12 O43 88.2(5)
O42 Co12 O10 88.9(5)
O9 Co12 O10 91.7(4)
O43 Co12 O10 175.7(5)
O42 Co12 S12 99.7(4)
O9 Co12 S12 82.1(3)
O43 Co12 S12 103.9(3)
O10 Co12 S12 80.3(4)
O42 Co12 Cl1 92.7(4)
O9 Co12 Cl1 85.7(3)
O43 Co12 Cl1 92.9(4)
O10 Co12 Cl1 82.8(4)
S12 Co12 Cl1 158.79(19)
O14 Co13 N5 166.2(6)
O14 Co13 O16 97.3(5)
N5 Co13 O16 94.4(6)
O14 Co13 O56 74.5(5)
N5 Co13 O56 96.7(6)
O16 Co13 O56 97.0(5)
O14 Co13 N6 92.2(6)
N5 Co13 N6 76.5(6)
O16 Co13 N6 170.2(6)
O56 Co13 N6 87.8(5)
O14 Co13 S14 81.0(4)
N5 Co13 S14 107.7(5)
O16 Co13 S14 83.7(4)
O56 Co13 S14 155.5(4)
N6 Co13 S14 95.5(4)
O54 Co14 O14 120.2(5)
O54 Co14 O13 133.4(5)
O14 Co14 O13 105.7(5)
O54 Co14 O56 95.8(5)
O14 Co14 O56 74.5(5)
O13 Co14 O56 103.8(5)
O54 Co14 S16 93.6(4)
O14 Co14 S16 81.6(4)
O13 Co14 S16 85.4(4)
O56 Co14 S16 155.9(4)
O13 Co15 O15 94.3(5)
O13 Co15 O57 92.2(5)
O15 Co15 O57 99.4(6)
O13 Co15 N14 172.8(6)
O15 Co15 N14 92.5(6)
O57 Co15 N14 89.0(5)
O13 Co15 N13 95.8(5)
O15 Co15 N13 168.8(6)
O57 Co15 N13 85.0(5)
N14 Co15 N13 77.2(6)
O13 Co15 S15 83.0(4)
O15 Co15 S15 83.6(4)
O57 Co15 S15 174.6(4)
N14 Co15 S15 95.3(4)
N13 Co15 S15 93.0(4)
O34 Co16 O55 90.7(5)
O34 Co16 O16 150.8(5)
O55 Co16 O16 95.5(5)
O34 Co16 O15 103.0(5)
O55 Co16 O15 105.1(6)
O16 Co16 O15 102.8(5)
O34 Co16 S13 86.4(4)
O55 Co16 S13 170.7(4)
O16 Co16 S13 82.9(4)
O15 Co16 S13 84.2(4)
O52 Co17 O18 147.9(6)
O52 Co17 O20 105.3(6)
O18 Co17 O20 104.1(4)
O52 Co17 S19 88.3(4)
O18 Co17 S19 83.3(4)
O20 Co17 S19 81.9(3)
O18 Co18 O17 97.4(4)
O18 Co18 O68 92.6(5)
O17 Co18 O68 95.9(5)
O18 Co18 N12 170.7(5)
O17 Co18 N12 91.6(5)
O68 Co18 N12 88.5(5)
O18 Co18 N11 94.1(5)
O17 Co18 N11 168.4(5)
O68 Co18 N11 82.4(5)
N12 Co18 N11 76.9(6)
O18 Co18 S17 83.2(3)
O17 Co18 S17 83.6(3)
O68 Co18 S17 175.7(4)
N12 Co18 S17 95.8(4)
N11 Co18 S17 99.0(4)
O20 Co19 O19 95.5(4)
O20 Co19 N3 170.9(5)
O19 Co19 N3 92.2(5)
O20 Co19 N4 94.6(5)
O19 Co19 N4 168.9(5)
N3 Co19 N4 78.1(6)
O20 Co19 O69 78.6(5)
O19 Co19 O69 97.0(5)
N3 Co19 O69 95.8(5)
N4 Co19 O69 89.6(5)
O20 Co19 S20 82.4(3)
O19 Co19 S20 84.8(3)
N3 Co19 S20 103.0(4)
N4 Co19 S20 91.9(4)
O69 Co19 S20 161.0(4)
O70 Co20 O19 96.0(5)
O70 Co20 O17 102.5(5)
O19 Co20 O17 102.2(4)
O70 Co20 O39 90.3(5)
O19 Co20 O39 153.9(5)
O17 Co20 O39 101.2(5)
O70 Co20 S18 173.2(4)
O19 Co20 S18 83.5(4)
O17 Co20 S18 84.3(3)
O39 Co20 S18 87.3(4)
O60 Co21 O24 99.4(5)
O60 Co21 O23 100.1(5)
O24 Co21 O23 99.7(4)
O60 Co21 O36 89.8(5)
O24 Co21 O36 100.7(5)
O23 Co21 O36 155.5(5)
O60 Co21 O35 82.3(5)
O24 Co21 O35 159.8(5)
O23 Co21 O35 99.8(5)
O36 Co21 O35 59.2(5)
O60 Co21 S24 174.7(4)
O24 Co21 S24 83.2(4)
O23 Co21 S24 83.9(3)
O36 Co21 S24 85.2(4)
O35 Co21 S24 93.7(3)
O59 Co22 O23 98.8(5)
O59 Co22 O21 92.5(5)
O23 Co22 O21 96.4(4)
O59 Co22 N8 86.6(5)
O23 Co22 N8 166.4(5)
O21 Co22 N8 95.8(5)
O59 Co22 N7 85.1(5)
O23 Co22 N7 92.2(5)
O21 Co22 N7 171.4(5)
N8 Co22 N7 75.8(6)
O59 Co22 S23 175.8(4)
O23 Co22 S23 82.9(3)
O21 Co22 S23 83.5(4)
N8 Co22 S23 92.6(4)
N7 Co22 S23 98.7(4)
O50 Co23 O21 100.7(6)
O50 Co23 O22 148.2(6)
O21 Co23 O22 110.0(5)
O50 Co23 O61 106.7(6)
O21 Co23 O61 100.7(5)
O22 Co23 O61 76.1(5)
O50 Co23 S21 94.2(5)
O21 Co23 S21 84.5(4)
O22 Co23 S21 81.0(4)
O61 Co23 S21 156.9(4)
O22 Co24 O24 99.7(4)
O22 Co24 N16 167.6(5)
O24 Co24 N16 92.2(5)
O22 Co24 N15 92.5(5)
O24 Co24 N15 166.4(5)
N16 Co24 N15 76.2(6)
O22 Co24 O61 72.8(5)
O24 Co24 O61 95.0(5)
N16 Co24 O61 109.8(5)
N15 Co24 O61 82.7(5)
O22 Co24 S22 82.6(4)
O24 Co24 S22 83.1(4)
N16 Co24 S22 95.5(4)
N15 Co24 S22 104.7(4)
O61 Co24 S22 154.7(4)
C12 S1 C6 104.2(8)
C12 S1 Co1 93.1(7)
C6 S1 Co1 93.7(6)
C2 S2 C32 104.3(9)
C2 S2 Co4 94.0(7)
C32 S2 Co4 92.5(7)
C26 S3 C36 100.6(8)
C26 S3 Co3 95.0(7)
C36 S3 Co3 93.7(7)
C16 S4 C22 103.0(8)
C16 S4 Co2 93.4(7)
C22 S4 Co2 92.8(6)
C46 S5 C76 102.4(8)
C46 S5 Co5 94.5(7)
C76 S5 Co5 96.3(7)
C56 S6 C42 101.7(8)
C56 S6 Co6 93.9(7)
C42 S6 Co6 95.2(7)
C62 S7 C52 102.0(8)
C62 S7 Co8 94.0(6)
C52 S7 Co8 94.6(7)
C72 S8 C66 103.0(9)
C72 S8 Co7 90.9(8)
C66 S8 Co7 95.2(7)
C112 S9 C105 103.1(8)
C112 S9 Co9 93.9(7)
C105 S9 Co9 94.1(6)
C116 S10 C86 102.6(8)
C116 S10 Co10 93.4(7)
C86 S10 Co10 95.4(7)
C96 S11 C82 101.7(8)
C96 S11 Co11 94.0(7)
C82 S11 Co11 92.1(7)
C92 S12 C102 101.6(8)
C92 S12 Co12 93.1(6)
C102 S12 Co12 95.0(6)
C122 S13 C156 104.1(8)
C122 S13 Co16 91.9(9)
C156 S13 Co16 96.5(7)
C146 S14 C152 102.2(9)
C146 S14 Co13 95.5(8)
C152 S14 Co13 94.1(7)
C126 S15 C132 101.5(9)
C126 S15 Co15 94.6(9)
C132 S15 Co15 93.8(10)
C142 S16 C135 105.3(10)
C142 S16 Co14 93.5(8)
C135 S16 Co14 91.9(9)
C172 S17 C182 102.3(8)
C172 S17 Co18 95.5(7)
C182 S17 Co18 94.8(6)
C196 S18 C186 102.4(7)
C196 S18 Co20 95.2(6)
C186 S18 Co20 95.3(6)
C162 S19 C176 104.2(8)
C162 S19 Co17 93.9(7)
C176 S19 Co17 91.7(6)
C166 S20 C192 100.1(8)
C166 S20 Co19 95.1(7)
C192 S20 Co19 92.5(7)
C236 S21 C206 104.2(8)
C236 S21 Co23 95.2(7)
C206 S21 Co23 91.7(7)
C232 S22 C226 102.1(9)
C232 S22 Co24 94.7(8)
C226 S22 Co24 94.6(6)
C212 S23 C202 101.1(9)
C212 S23 Co22 95.1(7)
C202 S23 Co22 96.4(8)
C216 S24 C222 101.9(8)
C216 S24 Co21 95.5(7)
C222 S24 Co21 93.9(7)
O69 S25 O68 114.8(9)
O69 S25 O67 112.9(9)
O68 S25 O67 111.8(8)
O69 S25 O70 105.0(8)
O68 S25 O70 103.1(8)
O67 S25 O70 108.3(8)
O57 S26 O58 111.8(8)
O57 S26 O56 106.8(8)
O58 S26 O56 111.8(8)
O57 S26 O55 110.1(8)
O58 S26 O55 109.2(8)
O56 S26 O55 107.0(7)
O61 S27 O62 113.3(8)
O61 S27 O59 109.5(8)
O62 S27 O59 115.3(8)
O61 S27 O60 108.3(8)
O62 S27 O60 107.2(8)
O59 S27 O60 102.5(8)
O63 S28 O64 114.0(9)
O63 S28 O65 113.0(8)
O64 S28 O65 109.9(8)
O63 S28 O66 110.0(8)
O64 S28 O66 107.2(8)
O65 S28 O66 102.0(8)
Co12 Cl1 Co9 77.58(16)
Co12 Cl1 Co10 123.5(2)
Co9 Cl1 Co10 76.50(16)
Co12 Cl1 Co11 76.48(15)
Co9 Cl1 Co11 122.1(2)
Co10 Cl1 Co11 76.43(16)
Co1 Cl2 Co3 122.1(2)
Co1 Cl2 Co4 76.63(15)
Co3 Cl2 Co4 77.05(15)
Co1 Cl2 Co2 76.58(15)
Co3 Cl2 Co2 76.15(15)
Co4 Cl2 Co2 122.8(2)
C1 O1 Co1 125.5(12)
C1 O1 Co4 124.8(12)
Co1 O1 Co4 107.5(6)
C11 O2 Co1 121.8(11)
C11 O2 Co2 126.0(11)
Co1 O2 Co2 106.0(5)
C21 O3 Co2 123.2(11)
C21 O3 Co3 127.5(11)
Co2 O3 Co3 109.1(6)
C31 O4 Co4 124.1(12)
C31 O4 Co3 126.3(12)
Co4 O4 Co3 106.2(5)
C41 O5 Co6 120.5(12)
C41 O5 Co5 114.5(12)
Co6 O5 Co5 123.4(6)
C71 O6 Co7 120.9(12)
C71 O6 Co5 118.3(12)
Co7 O6 Co5 119.2(6)
C51 O7 Co8 119.5(11)
C51 O7 Co6 116.1(11)
Co8 O7 Co6 119.2(6)
C61 O8 Co7 122.4(11)
C61 O8 Co8 121.7(11)
Co7 O8 Co8 110.0(6)
C91 O9 Co12 123.7(11)
C91 O9 Co11 127.7(11)
Co12 O9 Co11 108.6(5)
C101 O10 Co9 122.4(11)
C101 O10 Co12 121.3(11)
Co9 O10 Co12 106.6(5)
C81 O11 Co11 125.6(12)
C81 O11 Co10 121.9(12)
Co11 O11 Co10 107.4(6)
C111 O12 Co10 124.1(11)
C111 O12 Co9 127.2(11)
Co10 O12 Co9 108.5(6)
C131 O13 Co14 119.6(12)
C131 O13 Co15 120.0(12)
Co14 O13 Co15 120.4(6)
C141 O14 Co14 123.4(12)
C141 O14 Co13 125.1(12)
Co14 O14 Co13 110.5(6)
C121 O15 Co16 120.0(15)
C121 O15 Co15 118.8(15)
Co16 O15 Co15 121.1(7)
C151 O16 Co16 121.7(11)
C151 O16 Co13 117.3(11)
Co16 O16 Co13 120.1(6)
C181 O17 Co20 119.1(11)
C181 O17 Co18 118.1(11)
Co20 O17 Co18 122.0(5)
C171 O18 Co17 121.7(11)
C171 O18 Co18 119.5(11)
Co17 O18 Co18 117.3(6)
C191 O19 Co20 120.6(11)
C191 O19 Co19 117.3(11)
Co20 O19 Co19 120.7(6)
C161 O20 Co17 121.2(11)
C161 O20 Co19 120.8(11)
Co17 O20 Co19 113.3(5)
C201 O21 Co23 120.5(12)
C201 O21 Co22 118.8(12)
Co23 O21 Co22 120.6(6)
C231 O22 Co23 122.2(11)
C231 O22 Co24 122.8(11)
Co23 O22 Co24 113.0(6)
C211 O23 Co22 120.2(10)
C211 O23 Co21 117.7(10)
Co22 O23 Co21 121.6(6)
C221 O24 Co24 118.8(11)
C221 O24 Co21 121.3(11)
Co24 O24 Co21 117.8(6)
C288 O25 Co2 128.3(11)
C288 O26 Co1 125.1(10)
C324 O27 Co1 132.6(12)
C324 O28 Co4 129.4(12)
C312 O29 Co4 130.1(12)
C312 O30 Co3 126.8(12)
C300 O31 Co3 132.1(12)
C300 O32 Co2 127.9(12)
C323 O34 Co16 114.2(13)
C311 O35 Co21 80.5(13)
C311 O36 Co21 93.1(13)
C297 O37 Co6 113.9(13)
C335 O39 Co20 99.2(16)
C252 O41 Co9 125.9(12)
C252 O42 Co12 133.7(12)
C241 O43 Co12 125.6(12)
C241 O44 Co11 132.9(13)
C276 O45 Co11 129.5(13)
C276 O46 Co10 129.5(13)
C264 O47 Co9 128.2(12)
C264 O48 Co10 130.2(13)
C263 O50 Co23 113.4(16)
C285 O52 Co17 88.2(14)
C275 O54 Co14 116.0(15)
S26 O55 Co16 127.2(8)
S26 O56 Co13 129.2(8)
S26 O56 Co14 124.1(7)
Co13 O56 Co14 99.9(6)
S26 O57 Co15 133.4(8)
S27 O59 Co22 136.2(8)
S27 O60 Co21 131.0(8)
S27 O61 Co23 126.6(8)
S27 O61 Co24 128.8(8)
Co23 O61 Co24 97.9(6)
S28 O64 Co5 136.5(8)
S28 O65 Co8 133.0(8)
S28 O65 Co7 121.7(8)
Co8 O65 Co7 99.5(6)
S28 O66 Co6 128.7(8)
S25 O68 Co18 140.8(8)
S25 O69 Co19 139.2(9)
S25 O70 Co20 129.3(8)
C336 O71 Co7 117.4(14)
C304 N1 C303 120.3(16)
C304 N1 Co8 123.8(13)
C303 N1 Co8 115.9(12)
C306 N2 C310 116.9(16)
C306 N2 Co8 114.6(13)
C310 N2 Co8 126.4(13)
C291 N3 C293 120.6(17)
C291 N3 Co19 114.2(14)
C293 N3 Co19 125.1(13)
C299 N4 C294 115.4(16)
C299 N4 Co19 130.5(13)
C294 N4 Co19 113.6(12)
C329 N5 C328 112.4(17)
C329 N5 Co13 128.5(15)
C328 N5 Co13 118.8(14)
C330 N6 C332 118.1(18)
C330 N6 Co13 113.1(14)
C332 N6 Co13 126.7(14)
C316 N7 C315 121.0(16)
C316 N7 Co22 113.5(13)
C315 N7 Co22 125.3(13)
C322 N8 C318 115.5(17)
C322 N8 Co22 125.8(13)
C318 N8 Co22 117.5(13)
C282 N9 C287 117.1(18)
C282 N9 Co5 117.0(14)
C287 N9 Co5 125.0(14)
C281 N10 C279 117.9(18)
C281 N10 Co5 116.6(14)
C279 N10 Co5 125.4(14)
C268 N11 C267 122.6(18)
C268 N11 Co18 123.9(14)
C267 N11 Co18 112.5(13)
C274 N12 C270 118.8(17)
C274 N12 Co18 125.1(13)
C270 N12 Co18 115.2(14)
C256 N13 C255 117.0(18)
C256 N13 Co15 126.7(14)
C255 N13 Co15 115.9(13)
C262 N14 C258 118.6(17)
C262 N14 Co15 126.0(14)
C258 N14 Co15 115.2(13)
C244 N15 C245 121.5(16)
C244 N15 Co24 113.8(12)
C245 N15 Co24 124.6(13)
C251 N16 C247 113.2(16)
C251 N16 Co24 128.3(14)
C247 N16 Co24 118.2(13)
O1 C1 C6 119.7(18)
O1 C1 C2 118.8(19)
C6 C1 C2 122(2)
C1 C2 C3 118(2)
C1 C2 S2 121.6(17)
C3 C2 S2 120.6(17)
C4 C3 C2 120(2)
C4 C3 H3A 119.8
C2 C3 H3A 119.8
C5 C4 C3 119(2)
C5 C4 C7 123(2)
C3 C4 C7 118(2)
C4 C5 C6 123(2)
C4 C5 H5 118.6
C6 C5 H5 118.6
C1 C6 C5 119.1(19)
C1 C6 S1 119.9(15)
C5 C6 S1 121.0(16)
C9 C7 C10 119(3)
C9 C7 C8 109(3)
C10 C7 C8 106(2)
C9 C7 C4 108(3)
C10 C7 C4 109(2)
C8 C7 C4 104(2)
C7 C8 H8A 109.5
C7 C8 H8B 109.5
H8A C8 H8B 109.5
C7 C8 H8C 109.5
H8A C8 H8C 109.5
H8B C8 H8C 109.5
C7 C9 H9A 109.5
C7 C9 H9B 109.5
H9A C9 H9B 109.5
C7 C9 H9C 109.5
H9A C9 H9C 109.5
H9B C9 H9C 109.5
C7 C10 H10A 109.5
C7 C10 H10B 109.5
H10A C10 H10B 109.5
C7 C10 H10C 109.5
H10A C10 H10C 109.5
H10B C10 H10C 109.5
O2 C11 C12 118.6(18)
O2 C11 C16 116.7(18)
C12 C11 C16 124.6(19)
C11 C12 C13 115.6(18)
C11 C12 S1 123.6(15)
C13 C12 S1 120.6(15)
C14 C13 C12 124.0(19)
C14 C13 H13 118.0
C12 C13 H13 118.0
C13 C14 C15 116(2)
C13 C14 C17 123.4(19)
C15 C14 C17 121(2)
C16 C15 C14 123(2)
C16 C15 H15 118.6
C14 C15 H15 118.6
C11 C16 C15 116.9(19)
C11 C16 S4 122.4(16)
C15 C16 S4 120.7(16)
C20 C17 C18 113.6(18)
C20 C17 C19 116.2(19)
C18 C17 C19 109.8(18)
C20 C17 C14 103.9(17)
C18 C17 C14 109.3(17)
C19 C17 C14 103.1(16)
C17 C18 H18A 109.5
C17 C18 H18B 109.5
H18A C18 H18B 109.5
C17 C18 H18C 109.5
H18A C18 H18C 109.5
H18B C18 H18C 109.5
C17 C19 H19A 109.5
C17 C19 H19B 109.5
H19A C19 H19B 109.5
C17 C19 H19C 109.5
H19A C19 H19C 109.5
H19B C19 H19C 109.5
C17 C20 H20A 109.5
C17 C20 H20B 109.5
H20A C20 H20B 109.5
C17 C20 H20C 109.5
H20A C20 H20C 109.5
H20B C20 H20C 109.5
O3 C21 C22 121.5(17)
O3 C21 C26 116.7(17)
C22 C21 C26 121.7(18)
C21 C22 C23 120.1(18)
C21 C22 S4 120.7(15)
C23 C22 S4 119.2(15)
C22 C23 C24 120.8(19)
C22 C23 H23 119.6
C24 C23 H23 119.6
C25 C24 C23 118.8(19)
C25 C24 C27 122.1(19)
C23 C24 C27 118.6(19)
C24 C25 C26 120.7(19)
C24 C25 H25 119.6
C26 C25 H25 119.6
C25 C26 C21 117.3(18)
C25 C26 S3 121.7(15)
C21 C26 S3 120.9(15)
C28 C27 C29 111(2)
C28 C27 C30 109(2)
C29 C27 C30 112(2)
C28 C27 C24 109(2)
C29 C27 C24 110.2(19)
C30 C27 C24 106.1(18)
C27 C28 H28A 109.5
C27 C28 H28B 109.5
H28A C28 H28B 109.5
C27 C28 H28C 109.5
H28A C28 H28C 109.5
H28B C28 H28C 109.5
C27 C29 H29A 109.5
C27 C29 H29B 109.5
H29A C29 H29B 109.5
C27 C29 H29C 109.5
H29A C29 H29C 109.5
H29B C29 H29C 109.5
C27 C30 H30A 109.5
C27 C30 H30B 109.5
H30A C30 H30B 109.5
C27 C30 H30C 109.5
H30A C30 H30C 109.5
H30B C30 H30C 109.5
O4 C31 C32 118.7(19)
O4 C31 C36 117.6(19)
C32 C31 C36 124(2)
C31 C32 C33 117.3(19)
C31 C32 S2 123.5(16)
C33 C32 S2 119.2(16)
C34 C33 C32 123(2)
C34 C33 H33 118.4
C32 C33 H33 118.4
C33 C34 C35 117(2)
C33 C34 C37 124(2)
C35 C34 C37 119(2)
C34 C35 C36 121.8(19)
C34 C35 H35 119.1
C36 C35 H35 119.1
C31 C36 C35 117.0(19)
C31 C36 S3 123.0(16)
C35 C36 S3 120.0(15)
C40 C37 C38 109(3)
C40 C37 C39 101(3)
C38 C37 C39 119(3)
C40 C37 C34 109(3)
C38 C37 C34 109(2)
C39 C37 C34 109(2)
C37 C38 H38A 109.5
C37 C38 H38B 109.5
H38A C38 H38B 109.5
C37 C38 H38C 109.5
H38A C38 H38C 109.5
H38B C38 H38C 109.5
C37 C39 H39A 109.5
C37 C39 H39B 109.5
H39A C39 H39B 109.5
C37 C39 H39C 109.5
H39A C39 H39C 109.5
H39B C39 H39C 109.5
C37 C40 H40A 109.5
C37 C40 H40B 109.5
H40A C40 H40B 109.5
C37 C40 H40C 109.5
H40A C40 H40C 109.5
H40B C40 H40C 109.5
C42 C41 O5 121(2)
C42 C41 C46 118(2)
O5 C41 C46 120.1(19)
C41 C42 C43 122(2)
C41 C42 S6 118.4(18)
C43 C42 S6 119.2(18)
C44 C43 C42 116(2)
C44 C43 H43 122.2
C42 C43 H43 122.2
C45 C44 C43 122(3)
C45 C44 C47 126(3)
C43 C44 C47 112(2)
C44 C45 C46 126(3)
C44 C45 H45 117.0
C46 C45 H45 117.0
C45 C46 C41 115(2)
C45 C46 S5 121.2(18)
C41 C46 S5 123.4(16)
C48 C47 C50 116(2)
C48 C47 C49 114(2)
C50 C47 C49 100(2)
C48 C47 C44 114(2)
C50 C47 C44 101(2)
C49 C47 C44 109(2)
C47 C48 H48A 109.5
C47 C48 H48B 109.5
H48A C48 H48B 109.5
C47 C48 H48C 109.5
H48A C48 H48C 109.5
H48B C48 H48C 109.5
C47 C49 H49A 109.5
C47 C49 H49B 109.5
H49A C49 H49B 109.5
C47 C49 H49C 109.5
H49A C49 H49C 109.5
H49B C49 H49C 109.5
C47 C50 H50A 109.5
C47 C50 H50B 109.5
H50A C50 H50B 109.5
C47 C50 H50C 109.5
H50A C50 H50C 109.5
H50B C50 H50C 109.5
O7 C51 C56 124.2(18)
O7 C51 C52 120.5(17)
C56 C51 C52 115.2(18)
C53 C52 C51 119.8(18)
C53 C52 S7 120.5(15)
C51 C52 S7 119.5(15)
C52 C53 C54 124.4(19)
C52 C53 H53 117.8
C54 C53 H53 117.8
C53 C54 C55 116.1(19)
C53 C54 C57 125.7(19)
C55 C54 C57 117.9(19)
C56 C55 C54 119.8(18)
C56 C55 H55 120.1
C54 C55 H55 120.1
C51 C56 C55 124.5(19)
C51 C56 S6 119.2(15)
C55 C56 S6 116.3(15)
C58 C57 C60 108(2)
C58 C57 C59 110(2)
C60 C57 C59 105.1(19)
C58 C57 C54 110.8(19)
C60 C57 C54 111.6(19)
C59 C57 C54 111.1(19)
C57 C58 H58A 109.5
C57 C58 H58B 109.5
H58A C58 H58B 109.5
C57 C58 H58C 109.5
H58A C58 H58C 109.5
H58B C58 H58C 109.5
C57 C59 H59A 109.5
C57 C59 H59B 109.5
H59A C59 H59B 109.5
C57 C59 H59C 109.5
H59A C59 H59C 109.5
H59B C59 H59C 109.5
C57 C60 H60A 109.5
C57 C60 H60B 109.5
H60A C60 H60B 109.5
C57 C60 H60C 109.5
H60A C60 H60C 109.5
H60B C60 H60C 109.5
O8 C61 C66 123.3(18)
O8 C61 C62 120.4(18)
C66 C61 C62 116.3(18)
C63 C62 C61 121.1(18)
C63 C62 S7 120.4(15)
C61 C62 S7 118.3(15)
C62 C63 C64 120.4(19)
C62 C63 H63 119.8
C64 C63 H63 119.8
C65 C64 C63 119(2)
C65 C64 C67 121.6(19)
C63 C64 C67 119.0(19)
C64 C65 C66 121(2)
C64 C65 H65 119.7
C66 C65 H65 119.7
C65 C66 C61 122.2(19)
C65 C66 S8 121.1(16)
C61 C66 S8 116.2(15)
C68 C67 C70 112.0(19)
C68 C67 C69 111.1(18)
C70 C67 C69 107.5(18)
C68 C67 C64 108.8(17)
C70 C67 C64 111.5(17)
C69 C67 C64 105.9(17)
C67 C68 H68A 109.5
C67 C68 H68B 109.5
H68A C68 H68B 109.5
C67 C68 H68C 109.5
H68A C68 H68C 109.5
H68B C68 H68C 109.5
C67 C69 H69A 109.5
C67 C69 H69B 109.5
H69A C69 H69B 109.5
C67 C69 H69C 109.5
H69A C69 H69C 109.5
H69B C69 H69C 109.5
C67 C70 H70A 109.5
C67 C70 H70B 109.5
H70A C70 H70B 109.5
C67 C70 H70C 109.5
H70A C70 H70C 109.5
H70B C70 H70C 109.5
C76 C71 O6 122(2)
C76 C71 C72 123(2)
O6 C71 C72 115(2)
C73 C72 C71 111(2)
C73 C72 S8 122.8(18)
C71 C72 S8 126.2(18)
C72 C73 C74 129(2)
C72 C73 H73 115.3
C74 C73 H73 115.3
C75 C74 C73 112(2)
C75 C74 C77 127(3)
C73 C74 C77 119(2)
C74 C75 C76 124(2)
C74 C75 H75 117.9
C76 C75 H75 117.9
C71 C76 C75 121(2)
C71 C76 S5 119.9(17)
C75 C76 S5 119.3(17)
C79 C77 C74 111(2)
C79 C77 C80 104(2)
C74 C77 C80 106(2)
C79 C77 C78 114(2)
C74 C77 C78 109(2)
C80 C77 C78 112(2)
C77 C78 H78A 109.5
C77 C78 H78B 109.5
H78A C78 H78B 109.5
C77 C78 H78C 109.5
H78A C78 H78C 109.5
H78B C78 H78C 109.5
C77 C79 H79A 109.5
C77 C79 H79B 109.5
H79A C79 H79B 109.5
C77 C79 H79C 109.5
H79A C79 H79C 109.5
H79B C79 H79C 109.5
C77 C80 H80A 109.5
C77 C80 H80B 109.5
H80A C80 H80B 109.5
C77 C80 H80C 109.5
H80A C80 H80C 109.5
H80B C80 H80C 109.5
O11 C81 C86 125.5(19)
O11 C81 C82 118.1(18)
C86 C81 C82 116.3(19)
C83 C82 C81 121.8(19)
C83 C82 S11 116.3(16)
C81 C82 S11 121.6(16)
C84 C83 C82 119(2)
C84 C83 H83 120.6
C82 C83 H83 120.6
C85 C84 C83 118(2)
C85 C84 C87 123(2)
C83 C84 C87 120(2)
C86 C85 C84 124(2)
C86 C85 H85 118.1
C84 C85 H85 118.1
C85 C86 C81 122(2)
C85 C86 S10 122.6(17)
C81 C86 S10 115.8(16)
C89 C87 C88 111(2)
C89 C87 C90 111(2)
C88 C87 C90 109(2)
C89 C87 C84 114(2)
C88 C87 C84 105(2)
C90 C87 C84 107(2)
C87 C88 H88A 109.5
C87 C88 H88B 109.5
H88A C88 H88B 109.5
C87 C88 H88C 109.5
H88A C88 H88C 109.5
H88B C88 H88C 109.5
C87 C89 H89A 109.5
C87 C89 H89B 109.5
H89A C89 H89B 109.5
C87 C89 H89C 109.5
H89A C89 H89C 109.5
H89B C89 H89C 109.5
C87 C90 H90A 109.5
C87 C90 H90B 109.5
H90A C90 H90B 109.5
C87 C90 H90C 109.5
H90A C90 H90C 109.5
H90B C90 H90C 109.5
O9 C91 C96 118.3(17)
O9 C91 C92 118.8(17)
C96 C91 C92 122.9(18)
C91 C92 C93 117.9(18)
C91 C92 S12 122.0(15)
C93 C92 S12 120.2(15)
C94 C93 C92 121(2)
C94 C93 H93 119.6
C92 C93 H93 119.6
C93 C94 C95 121(2)
C93 C94 C97 116(2)
C95 C94 C97 123(2)
C94 C95 C96 120(2)
C94 C95 H95 120.1
C96 C95 H95 120.1
C91 C96 C95 117.6(18)
C91 C96 S11 120.7(15)
C95 C96 S11 121.6(16)
C98 C97 C99 128(3)
C98 C97 C100 92(3)
C99 C97 C100 90(3)
C98 C97 C94 119(3)
C99 C97 C94 113(2)
C100 C97 C94 92(2)
C97 C98 H98A 109.5
C97 C98 H98B 109.5
H98A C98 H98B 109.5
C97 C98 H98C 109.5
H98A C98 H98C 109.5
H98B C98 H98C 109.5
C97 C99 H99A 109.5
C97 C99 H99B 109.5
H99A C99 H99B 109.5
C97 C99 H99C 109.5
H99A C99 H99C 109.5
H99B C99 H99C 109.5
C97 C100 H10D 109.5
C97 C100 H10E 109.5
H10D C100 H10E 109.5
C97 C100 H10F 109.5
H10D C100 H10F 109.5
H10E C100 H10F 109.5
O10 C101 C102 120.8(17)
O10 C101 C105 119.7(17)
C102 C101 C105 119.4(18)
C103 C102 C101 120.1(18)
C103 C102 S12 120.9(15)
C101 C102 S12 118.9(15)
C102 C103 C104 124(2)
C102 C103 H103 118.1
C104 C103 H103 118.1
C103 C104 C106 116(2)
C103 C104 C107 124(2)
C106 C104 C107 121(2)
C106 C105 C101 119.1(18)
C106 C105 S9 121.4(15)
C101 C105 S9 119.1(15)
C105 C106 C104 121.8(19)
C105 C106 H106 119.1
C104 C106 H106 119.1
C109 C107 C104 113.6(19)
C109 C107 C108 113(2)
C104 C107 C108 106.8(19)
C109 C107 C110 109(2)
C104 C107 C110 107.9(19)
C108 C107 C110 105.5(19)
C107 C108 H10G 109.5
C107 C108 H10H 109.5
H10G C108 H10H 109.5
C107 C108 H10I 109.5
H10G C108 H10I 109.5
H10H C108 H10I 109.5
C107 C109 H10J 109.5
C107 C109 H10K 109.5
H10J C109 H10K 109.5
C107 C109 H10L 109.5
H10J C109 H10L 109.5
H10K C109 H10L 109.5
C107 C110 H11A 109.5
C107 C110 H11B 109.5
H11A C110 H11B 109.5
C107 C110 H11C 109.5
H11A C110 H11C 109.5
H11B C110 H11C 109.5
C116 C111 O12 120.6(19)
C116 C111 C112 123(2)
O12 C111 C112 115.8(18)
C111 C112 C113 114.8(19)
C111 C112 S9 121.7(15)
C113 C112 S9 122.4(16)
C114 C113 C112 123(2)
C114 C113 H113 118.7
C112 C113 H113 118.7
C113 C114 C115 116.8(18)
C113 C114 C117 121(2)
C115 C114 C117 121(2)
C116 C115 C114 121(2)
C116 C115 H115 119.3
C114 C115 H115 119.3
C111 C116 C115 120(2)
C111 C116 S10 122.1(17)
C115 C116 S10 117.7(18)
C119 C117 C118 114(2)
C119 C117 C120 109(2)
C118 C117 C120 112(2)
C119 C117 C114 110.8(19)
C118 C117 C114 106.0(18)
C120 C117 C114 105.1(18)
C117 C118 H11D 109.5
C117 C118 H11E 109.5
H11D C118 H11E 109.5
C117 C118 H11F 109.5
H11D C118 H11F 109.5
H11E C118 H11F 109.5
C117 C119 H11G 109.5
C117 C119 H11H 109.5
H11G C119 H11H 109.5
C117 C119 H11J 109.5
H11G C119 H11J 109.5
H11H C119 H11J 109.5
C117 C120 H12A 109.5
C117 C120 H12B 109.5
H12A C120 H12B 109.5
C117 C120 H12C 109.5
H12A C120 H12C 109.5
H12B C120 H12C 109.5
O15 C121 C122 117(2)
O15 C121 C126 121(2)
C122 C121 C126 121(3)
C121 C122 C123 119(2)
C121 C122 S13 127(2)
C123 C122 S13 114.8(19)
C124 C123 C122 120(2)
C124 C123 H123 120.0
C122 C123 H123 120.0
C123 C124 C125 118(2)
C123 C124 C127 114(2)
C125 C124 C127 128(2)
C126 C125 C124 122(2)
C126 C125 H125 119.2
C124 C125 H125 119.2
C125 C126 C121 120(2)
C125 C126 S15 118(2)
C121 C126 S15 122(2)
C128 C127 C130 111.9(18)
C128 C127 C129 113.3(18)
C130 C127 C129 108.4(16)
C128 C127 C124 99(2)
C130 C127 C124 119(3)
C129 C127 C124 105(3)
C127 C128 H12D 109.5
C127 C128 H12E 109.5
H12D C128 H12E 109.5
C127 C128 H12F 109.5
H12D C128 H12F 109.5
H12E C128 H12F 109.5
C127 C129 H12G 109.5
C127 C129 H12H 109.5
H12G C129 H12H 109.5
C127 C129 H12I 109.5
H12G C129 H12I 109.5
H12H C129 H12I 109.5
C127 C130 H13A 109.5
C127 C130 H13B 109.5
H13A C130 H13B 109.5
C127 C130 H13C 109.5
H13A C130 H13C 109.5
H13B C130 H13C 109.5
O13 C131 C132 122(2)
O13 C131 C135 123(2)
C132 C131 C135 114(2)
C131 C132 C133 128(3)
C131 C132 S15 120(2)
C133 C132 S15 111(2)
C132 C133 C136 117(3)
C132 C133 H13D 121.7
C136 C133 H13D 121.7
C135 C134 C136 121(3)
C135 C134 H134 119.5
C136 C134 H134 119.5
C134 C135 C131 122(3)
C134 C135 S16 118(2)
C131 C135 S16 120.2(19)
C134 C136 C133 116(3)
C134 C136 C137 116(3)
C133 C136 C137 114(3)
C138 C137 C140 109.0(17)
C138 C137 C139 108.1(17)
C140 C137 C139 106.6(16)
C138 C137 C136 103(2)
C140 C137 C136 108(3)
C139 C137 C136 122(2)
C137 C138 H13F 109.5
C137 C138 H13G 109.5
H13F C138 H13G 109.5
C137 C138 H13H 109.5
H13F C138 H13H 109.5
H13G C138 H13H 109.5
C137 C139 H13I 109.5
C137 C139 H13J 109.5
H13I C139 H13J 109.5
C137 C139 H13K 109.5
H13I C139 H13K 109.5
H13J C139 H13K 109.5
C137 C140 H14A 109.5
C137 C140 H14B 109.5
H14A C140 H14B 109.5
C137 C140 H14C 109.5
H14A C140 H14C 109.5
H14B C140 H14C 109.5
O14 C141 C142 122(2)
O14 C141 C146 118(2)
C142 C141 C146 119(2)
C141 C142 C143 122(2)
C141 C142 S16 119.6(18)
C143 C142 S16 119(2)
C142 C143 C144 122(2)
C142 C143 H14D 119.2
C144 C143 H14D 119.2
C145 C144 C143 111(2)
C145 C144 C147 125(3)
C143 C144 C147 123(3)
C146 C145 C144 127(3)
C146 C145 H145 116.3
C144 C145 H145 116.3
C145 C146 C141 118(2)
C145 C146 S14 123(2)
C141 C146 S14 119.4(18)
C150 C147 C149 110.4(18)
C150 C147 C148 108.3(17)
C149 C147 C148 110.4(18)
C150 C147 C144 115(3)
C149 C147 C144 112(3)
C148 C147 C144 100(3)
C147 C148 H14F 109.5
C147 C148 H14G 109.5
H14F C148 H14G 109.5
C147 C148 H14H 109.5
H14F C148 H14H 109.5
H14G C148 H14H 109.5
C147 C149 H14I 109.5
C147 C149 H14J 109.5
H14I C149 H14J 109.5
C147 C149 H14K 109.5
H14I C149 H14K 109.5
H14J C149 H14K 109.5
C147 C150 H15A 109.5
C147 C150 H15B 109.5
H15A C150 H15B 109.5
C147 C150 H15C 109.5
H15A C150 H15C 109.5
H15B C150 H15C 109.5
O16 C151 C152 124.4(17)
O16 C151 C156 120.2(17)
C152 C151 C156 115.2(18)
C153 C152 C151 124.0(19)
C153 C152 S14 116.1(16)
C151 C152 S14 119.8(15)
C154 C153 C152 123(2)
C154 C153 H153 118.7
C152 C153 H153 118.7
C153 C154 C155 117(2)
C153 C154 C157 127(2)
C155 C154 C157 116(2)
C154 C155 C156 123(2)
C154 C155 H155 118.7
C156 C155 H155 118.7
C155 C156 C151 118.5(19)
C155 C156 S13 122.5(16)
C151 C156 S13 118.6(15)
C158 C157 C159 114(3)
C158 C157 C160 101(2)
C159 C157 C160 103(2)
C158 C157 C154 116(2)
C159 C157 C154 117(2)
C160 C157 C154 102(2)
C157 C158 H15D 109.5
C157 C158 H15E 109.5
H15D C158 H15E 109.5
C157 C158 H15F 109.5
H15D C158 H15F 109.5
H15E C158 H15F 109.5
C157 C159 H15J 109.5
C157 C159 H15G 109.5
H15J C159 H15G 109.5
C157 C159 H15H 109.5
H15J C159 H15H 109.5
H15G C159 H15H 109.5
C157 C160 H16A 109.5
C157 C160 H16B 109.5
H16A C160 H16B 109.5
C157 C160 H16C 109.5
H16A C160 H16C 109.5
H16B C160 H16C 109.5
O20 C161 C162 120.9(17)
O20 C161 C166 118.2(17)
C162 C161 C166 121.0(18)
C161 C162 C163 116.8(18)
C161 C162 S19 120.6(15)
C163 C162 S19 122.3(16)
C164 C163 C162 124(2)
C164 C163 H163 117.8
C162 C163 H163 117.8
C163 C164 C165 115(2)
C163 C164 C167 120(2)
C165 C164 C167 125(2)
C166 C165 C164 126(2)
C166 C165 H165 117.2
C164 C165 H165 117.2
C165 C166 C161 117.0(19)
C165 C166 S20 122.0(17)
C161 C166 S20 120.9(15)
C170 C167 C168 115(2)
C170 C167 C169 103(2)
C168 C167 C169 110(2)
C170 C167 C164 107(2)
C168 C167 C164 115(2)
C169 C167 C164 105(2)
C167 C168 H16M 109.5
C167 C168 H16D 109.5
H16M C168 H16D 109.5
C167 C168 H16L 109.5
H16M C168 H16L 109.5
H16D C168 H16L 109.5
C167 C169 H16E 109.5
C167 C169 H16F 109.5
H16E C169 H16F 109.5
C167 C169 H16G 109.5
H16E C169 H16G 109.5
H16F C169 H16G 109.5
C167 C170 H17A 109.5
C167 C170 H17B 109.5
H17A C170 H17B 109.5
C167 C170 H17M 109.5
H17A C170 H17M 109.5
H17B C170 H17M 109.5
O18 C171 C172 121.6(17)
O18 C171 C176 119.4(17)
C172 C171 C176 119.0(18)
C171 C172 C173 121.7(19)
C171 C172 S17 120.0(15)
C173 C172 S17 118.3(16)
C172 C173 C174 121(2)
C172 C173 H173 119.3
C174 C173 H173 119.3
C175 C174 C173 116(2)
C175 C174 C177 126(2)
C173 C174 C177 118(2)
C174 C175 C176 122(2)
C174 C175 H175 119.0
C176 C175 H175 119.0
C171 C176 C175 119.9(18)
C171 C176 S19 122.5(15)
C175 C176 S19 117.5(15)
C178 C177 C179 112(2)
C178 C177 C180 112(2)
C179 C177 C180 109(2)
C178 C177 C174 113(2)
C179 C177 C174 111(2)
C180 C177 C174 98(2)
C177 C178 H17C 109.5
C177 C178 H17D 109.5
H17C C178 H17D 109.5
C177 C178 H17E 109.5
H17C C178 H17E 109.5
H17D C178 H17E 109.5
C177 C179 H17F 109.5
C177 C179 H17G 109.5
H17F C179 H17G 109.5
C177 C179 H17H 109.5
H17F C179 H17H 109.5
H17G C179 H17H 109.5
C177 C180 H18D 109.5
C177 C180 H18E 109.5
H18D C180 H18E 109.5
C177 C180 H18M 109.5
H18D C180 H18M 109.5
H18E C180 H18M 109.5
O17 C181 C182 121.9(17)
O17 C181 C186 122.7(17)
C182 C181 C186 115.3(18)
C181 C182 C183 123.0(18)
C181 C182 S17 120.9(15)
C183 C182 S17 116.2(14)
C184 C183 C182 120.4(19)
C184 C183 H183 119.8
C182 C183 H183 119.8
C183 C184 C185 116(2)
C183 C184 C187 124(2)
C185 C184 C187 120(2)
C186 C185 C184 122.9(19)
C186 C185 H185 118.5
C184 C185 H185 118.5
C185 C186 C181 122.0(17)
C185 C186 S18 119.8(14)
C181 C186 S18 118.2(14)
C188 C187 C190 119(2)
C188 C187 C189 99(2)
C190 C187 C189 111(2)
C188 C187 C184 112(2)
C190 C187 C184 107.9(19)
C189 C187 C184 107.4(19)
C187 C188 H18F 109.5
C187 C188 H18G 109.5
H18F C188 H18G 109.5
C187 C188 H18N 109.5
H18F C188 H18N 109.5
H18G C188 H18N 109.5
C187 C189 H18H 109.5
C187 C189 H18I 109.5
H18H C189 H18I 109.5
C187 C189 H18J 109.5
H18H C189 H18J 109.5
H18I C189 H18J 109.5
C187 C190 H19D 109.5
C187 C190 H19E 109.5
H19D C190 H19E 109.5
C187 C190 H19F 109.5
H19D C190 H19F 109.5
H19E C190 H19F 109.5
C192 C191 O19 121.5(19)
C192 C191 C196 118.6(19)
O19 C191 C196 119.9(18)
C191 C192 C193 122(2)
C191 C192 S20 122.9(17)
C193 C192 S20 115.2(17)
C192 C193 C194 121(2)
C192 C193 H193 119.7
C194 C193 H193 119.7
C195 C194 C193 117(2)
C195 C194 C197 124(2)
C193 C194 C197 119(2)
C194 C195 C196 122(2)
C194 C195 H195 118.9
C196 C195 H195 118.9
C191 C196 C195 119.9(18)
C191 C196 S18 120.2(15)
C195 C196 S18 119.9(15)
C200 C197 C199 111.2(18)
C200 C197 C198 106.0(18)
C199 C197 C198 107.6(17)
C200 C197 C194 112.6(18)
C199 C197 C194 111.2(17)
C198 C197 C194 108.0(17)
C197 C198 H19G 109.5
C197 C198 H19H 109.5
H19G C198 H19H 109.5
C197 C198 H19I 109.5
H19G C198 H19I 109.5
H19H C198 H19I 109.5
C197 C199 H19J 109.5
C197 C199 H19K 109.5
H19J C199 H19K 109.5
C197 C199 H19L 109.5
H19J C199 H19L 109.5
H19K C199 H19L 109.5
C197 C200 H20D 109.5
C197 C200 H20E 109.5
H20D C200 H20E 109.5
C197 C200 H20M 109.5
H20D C200 H20M 109.5
H20E C200 H20M 109.5
O21 C201 C206 119(2)
O21 C201 C202 119.1(19)
C206 C201 C202 121(2)
C201 C202 C203 117(2)
C201 C202 S23 121.8(17)
C203 C202 S23 120.4(18)
C204 C203 C202 119(2)
C204 C203 H203 120.5
C202 C203 H203 120.5
C203 C204 C205 120(2)
C203 C204 C207 115(2)
C205 C204 C207 125(2)
C206 C205 C204 124(2)
C206 C205 H205 117.8
C204 C205 H205 117.8
C205 C206 C201 116(2)
C205 C206 S21 119.3(17)
C201 C206 S21 124.0(17)
C210 C207 C209 117(2)
C210 C207 C208 106(2)
C209 C207 C208 104(2)
C210 C207 C204 111(2)
C209 C207 C204 109(2)
C208 C207 C204 109(2)
C207 C208 H20F 109.5
C207 C208 H20G 109.5
H20F C208 H20G 109.5
C207 C208 H20H 109.5
H20F C208 H20H 109.5
H20G C208 H20H 109.5
C207 C209 H20I 109.5
C207 C209 H20J 109.5
H20I C209 H20J 109.5
C207 C209 H20K 109.5
H20I C209 H20K 109.5
H20J C209 H20K 109.5
C207 C210 H21A 109.5
C207 C210 H21B 109.5
H21A C210 H21B 109.5
C207 C210 H21M 109.5
H21A C210 H21M 109.5
H21B C210 H21M 109.5
C212 C211 C216 125.2(19)
C212 C211 O23 115.0(17)
C216 C211 O23 119.8(17)
C211 C212 C213 112.7(19)
C211 C212 S23 126.7(16)
C213 C212 S23 120.5(16)
C214 C213 C212 127(2)
C214 C213 H213 116.4
C212 C213 H213 116.4
C213 C214 C215 117(2)
C213 C214 C217 128.4(18)
C215 C214 C217 114(2)
C214 C215 C216 122(2)
C214 C215 H215 118.8
C216 C215 H215 118.8
C211 C216 C215 115.0(18)
C211 C216 S24 122.8(15)
C215 C216 S24 122.1(16)
C219 C217 C220 118.1(19)
C219 C217 C214 115.5(18)
C220 C217 C214 107.1(17)
C219 C217 C218 105.5(16)
C220 C217 C218 103.0(16)
C214 C217 C218 106.3(18)
C217 C218 H21C 109.5
C217 C218 H21D 109.5
H21C C218 H21D 109.5
C217 C218 H21E 109.5
H21C C218 H21E 109.5
H21D C218 H21E 109.5
C217 C219 H21F 109.5
C217 C219 H21G 109.5
H21F C219 H21G 109.5
C217 C219 H21H 109.5
H21F C219 H21H 109.5
H21G C219 H21H 109.5
C217 C220 H22A 109.5
C217 C220 H22B 109.5
H22A C220 H22B 109.5
C217 C220 H22C 109.5
H22A C220 H22C 109.5
H22B C220 H22C 109.5
O24 C221 C226 126.1(18)
O24 C221 C222 118.3(17)
C226 C221 C222 115.6(18)
C221 C222 C223 120.1(19)
C221 C222 S24 122.3(16)
C223 C222 S24 117.4(16)
C222 C223 C224 120(2)
C222 C223 H223 119.8
C224 C223 H223 119.8
C225 C224 C223 116(2)
C225 C224 C227 126(2)
C223 C224 C227 116(2)
C224 C225 C226 122(2)
C224 C225 H225 119.1
C226 C225 H225 119.1
C221 C226 C225 125.5(19)
C221 C226 S22 116.9(15)
C225 C226 S22 117.6(16)
C228 C227 C230 107(2)
C228 C227 C229 112(2)
C230 C227 C229 107(2)
C228 C227 C224 110(2)
C230 C227 C224 110(2)
C229 C227 C224 110(2)
C227 C228 H22D 109.5
C227 C228 H22E 109.5
H22D C228 H22E 109.5
C227 C228 H22F 109.5
H22D C228 H22F 109.5
H22E C228 H22F 109.5
C227 C229 H22G 109.5
C227 C229 H22H 109.5
H22G C229 H22H 109.5
C227 C229 H22I 109.5
H22G C229 H22I 109.5
H22H C229 H22I 109.5
C227 C230 H23A 109.5
C227 C230 H23B 109.5
H23A C230 H23B 109.5
C227 C230 H23C 109.5
H23A C230 H23C 109.5
H23B C230 H23C 109.5
C236 C231 C232 126(2)
C236 C231 O22 118.6(18)
C232 C231 O22 115.4(19)
C233 C232 C231 114(2)
C233 C232 S22 121.8(18)
C231 C232 S22 124.2(18)
C234 C233 C232 127(2)
C234 C233 H233 116.5
C232 C233 H233 116.5
C233 C234 C235 116(2)
C233 C234 C237 128(2)
C235 C234 C237 116(2)
C234 C235 C236 121.6(19)
C234 C235 H235 119.2
C236 C235 H235 119.2
C231 C236 C235 115.7(19)
C231 C236 S21 122.1(16)
C235 C236 S21 122.1(15)
C238 C237 C240 108(2)
C238 C237 C239 106(2)
C240 C237 C239 108(2)
C238 C237 C234 112(2)
C240 C237 C234 108(2)
C239 C237 C234 115(2)
C237 C238 H23D 109.5
C237 C238 H23E 109.5
H23D C238 H23E 109.5
C237 C238 H23F 109.5
H23D C238 H23F 109.5
H23E C238 H23F 109.5
C237 C239 H23G 109.5
C237 C239 H23H 109.5
H23G C239 H23H 109.5
C237 C239 H23I 109.5
H23G C239 H23I 109.5
H23H C239 H23I 109.5
C237 C240 H24A 109.5
C237 C240 H24B 109.5
H24A C240 H24B 109.5
C237 C240 H24C 109.5
H24A C240 H24C 109.5
H24B C240 H24C 109.5
O43 C241 O44 129.4(18)
O43 C241 C242 118.0(19)
O44 C241 C242 112.4(18)
C243 C242 C246 115.9(19)
C243 C242 C241 123.2(19)
C246 C242 C241 120.9(19)
C242 C243 C244 124.5(19)
C242 C243 H243 117.8
C244 C243 H243 117.8
N15 C244 C243 117.7(17)
N15 C244 C247 117.9(17)
C243 C244 C247 124.4(18)
N15 C245 C246 119.1(18)
N15 C245 H245 120.4
C246 C245 H245 120.4
C242 C246 C245 121.3(19)
C242 C246 H246 119.4
C245 C246 H246 119.4
N16 C247 C248 122.5(18)
N16 C247 C244 112.6(17)
C248 C247 C244 124.8(18)
C249 C248 C247 122.0(19)
C249 C248 H248 119.0
C247 C248 H248 119.0
C248 C249 C250 115.0(18)
C248 C249 C336 120.3(18)
C250 C249 C336 124.4(19)
C251 C250 C249 119(2)
C251 C250 H250 120.6
C249 C250 H250 120.6
N16 C251 C250 128(2)
N16 C251 H251 116.0
C250 C251 H251 116.0
O42 C252 O41 127.4(18)
O42 C252 C253 115.9(18)
O41 C252 C253 116.6(18)
C254 C253 C257 119(2)
C254 C253 C252 120(2)
C257 C253 C252 120.8(19)
C253 C254 C255 124(2)
C253 C254 H254 118.0
C255 C254 H254 118.0
C254 C255 N13 119.5(19)
C254 C255 C258 126(2)
N13 C255 C258 114.2(18)
N13 C256 C257 124(2)
N13 C256 H256 117.9
C257 C256 H256 117.9
C253 C257 C256 116.3(19)
C253 C257 H257 121.9
C256 C257 H257 121.9
N14 C258 C259 118.6(18)
N14 C258 C255 117.2(18)
C259 C258 C255 124.1(19)
C260 C259 C258 124(2)
C260 C259 H259 118.0
C258 C259 H259 118.0
C259 C260 C261 115(2)
C259 C260 C263 124(2)
C261 C260 C263 121(2)
C260 C261 C262 120(2)
C260 C261 H261 120.0
C262 C261 H261 120.0
N14 C262 C261 123.6(19)
N14 C262 H262 118.2
C261 C262 H262 118.2
O50 C263 O49 131(2)
O50 C263 C260 116(2)
O49 C263 C260 111(2)
O48 C264 O47 128.9(19)
O48 C264 C265 121.9(19)
O47 C264 C265 109.2(18)
C266 C265 C269 119(2)
C266 C265 C264 123.1(19)
C269 C265 C264 118.1(19)
C265 C266 C267 122(2)
C265 C266 H266 119.0
C267 C266 H266 119.0
N11 C267 C266 117.0(19)
N11 C267 C270 118(2)
C266 C267 C270 125(2)
N11 C268 C269 121.0(19)
N11 C268 H268 119.5
C269 C268 H268 119.5
C265 C269 C268 118(2)
C265 C269 H26A 121.0
C268 C269 H26A 121.0
N12 C270 C267 116(2)
N12 C270 C271 121(2)
C267 C270 C271 123(2)
C272 C271 C270 120(2)
C272 C271 H27A 120.2
C270 C271 H27A 120.2
C271 C272 C273 116.2(19)
C271 C272 C275 119(2)
C273 C272 C275 124(2)
C274 C273 C272 118.1(18)
C274 C273 H273 120.9
C272 C273 H273 120.9
N12 C274 C273 125.7(18)
N12 C274 H274 117.1
C273 C274 H274 117.1
O54 C275 O53 132(2)
O54 C275 C272 111(2)
O53 C275 C272 111(2)
O45 C276 O46 127.7(19)
O45 C276 C277 119.7(19)
O46 C276 C277 112.5(19)
C280 C277 C278 119(2)
C280 C277 C276 121(2)
C278 C277 C276 120.4(19)
C279 C278 C277 122(2)
C279 C278 H278 119.1
C277 C278 H278 119.1
N10 C279 C278 121.0(19)
N10 C279 H279 119.5
C278 C279 H279 119.5
C277 C280 C281 118(2)
C277 C280 H280 121.2
C281 C280 H280 121.2
N10 C281 C280 123(2)
N10 C281 C282 115.5(19)
C280 C281 C282 122(2)
N9 C282 C283 123(2)
N9 C282 C281 113(2)
C283 C282 C281 123(2)
C284 C283 C282 121(2)
C284 C283 H283 119.3
C282 C283 H283 119.3
C283 C284 C286 113(2)
C283 C284 C285 116(2)
C286 C284 C285 129(2)
O51 C285 O52 127(3)
O51 C285 C284 99(2)
O52 C285 C284 94.0(19)
C287 C286 C284 123(2)
C287 C286 H286 118.3
C284 C286 H286 118.3
N9 C287 C286 121.5(19)
N9 C287 H287 119.2
C286 C287 H287 119.2
O25 C288 O26 133.2(15)
O25 C288 C289 114.1(17)
O26 C288 C289 112.7(16)
C292 C289 C290 116.4(17)
C292 C289 C288 127.9(18)
C290 C289 C288 115.7(17)
C289 C290 C291 118.3(18)
C289 C290 H290 120.9
C291 C290 H290 120.9
N3 C291 C294 119.1(19)
N3 C291 C290 120.2(19)
C294 C291 C290 120.8(19)
C293 C292 C289 123.2(19)
C293 C292 H292 118.4
C289 C292 H292 118.4
N3 C293 C292 121.1(19)
N3 C293 H293 119.4
C292 C293 H293 119.4
C295 C294 N4 119.7(17)
C295 C294 C291 126.1(19)
N4 C294 C291 114.2(18)
C294 C295 C296 123.6(19)
C294 C295 H295 118.2
C296 C295 H295 118.2
C298 C296 C295 115.9(19)
C298 C296 C297 121.7(19)
C295 C296 C297 122.3(19)
O37 C297 O38 126(2)
O37 C297 C296 116(2)
O38 C297 C296 118(2)
C296 C298 C299 119.3(19)
C296 C298 H298 120.4
C299 C298 H298 120.4
N4 C299 C298 125.8(18)
N4 C299 H299 117.1
C298 C299 H299 117.1
O32 C300 O31 126.8(18)
O32 C300 C301 115.7(18)
O31 C300 C301 117.3(19)
C305 C301 C302 114.4(18)
C305 C301 C300 126.1(18)
C302 C301 C300 119.5(18)
C303 C302 C301 122.1(18)
C303 C302 H302 118.9
C301 C302 H302 118.9
C302 C303 N1 119.7(16)
C302 C303 C306 125.3(17)
N1 C303 C306 115.0(16)
N1 C304 C305 118.1(18)
N1 C304 H304 120.9
C305 C304 H304 120.9
C301 C305 C304 125.3(19)
C301 C305 H305 117.4
C304 C305 H305 117.4
N2 C306 C307 122.7(18)
N2 C306 C303 115.7(17)
C307 C306 C303 121.5(19)
C306 C307 C308 120(2)
C306 C307 H307 120.1
C308 C307 H307 120.1
C309 C308 C307 115.4(19)
C309 C308 C311 124(2)
C307 C308 C311 121(2)
C310 C309 C308 124(2)
C310 C309 H309 118.1
C308 C309 H309 118.1
C309 C310 N2 121.1(19)
C309 C310 H310 119.4
N2 C310 H310 119.4
O35 C311 O36 127(2)
O35 C311 C308 120(2)
O36 C311 C308 113(2)
O30 C312 O29 130.4(18)
O30 C312 C313 116.9(17)
O29 C312 C313 112.5(17)
C314 C313 C317 120.9(18)
C314 C313 C312 121.9(17)
C317 C313 C312 117.1(17)
C313 C314 C315 119.8(19)
C313 C314 H314 120.1
C315 C314 H314 120.1
N7 C315 C314 121.3(18)
N7 C315 H315 119.4
C314 C315 H315 119.4
N7 C316 C318 119.8(18)
N7 C316 C317 119.6(17)
C318 C316 C317 120.5(18)
C313 C317 C316 117.4(17)
C313 C317 H317 121.3
C316 C317 H317 121.3
C319 C318 N8 119.8(19)
C319 C318 C316 127(2)
N8 C318 C316 112.9(19)
C318 C319 C320 123(2)
C318 C319 H319 118.3
C320 C319 H319 118.3
C321 C320 C319 118.6(19)
C321 C320 C323 117.9(19)
C319 C320 C323 122.7(19)
C322 C321 C320 114.5(19)
C322 C321 H321 122.8
C320 C321 H321 122.8
N8 C322 C321 128.0(19)
N8 C322 H322 116.0
C321 C322 H322 116.0
O34 C323 O33 122(2)
O34 C323 C320 120(2)
O33 C323 C320 118(2)
O28 C324 O27 126.2(18)
O28 C324 C325 119.1(18)
O27 C324 C325 114.5(18)
C326 C325 C327 114.2(19)
C326 C325 C324 125.4(19)
C327 C325 C324 120.3(19)
C329 C326 C325 120(2)
C329 C326 H326 119.8
C325 C326 H326 119.8
C328 C327 C325 123.6(19)
C328 C327 H327 118.2
C325 C327 H327 118.2
C327 C328 N5 121.3(18)
C327 C328 C330 127.6(19)
N5 C328 C330 111.1(18)
C326 C329 N5 128(2)
C326 C329 H329 116.2
N5 C329 H329 116.2
N6 C330 C331 121.9(19)
N6 C330 C328 118.5(19)
C331 C330 C328 119.5(19)
C330 C331 C334 118(2)
C330 C331 H331 120.8
C334 C331 H331 120.8
N6 C332 C333 124(2)
N6 C332 H332 118.1
C333 C332 H332 118.1
C334 C333 C332 118(2)
C334 C333 H333 120.8
C332 C333 H333 120.8
C333 C334 C331 119(2)
C333 C334 C335 121(2)
C331 C334 C335 120(2)
O39 C335 O40 131(3)
O39 C335 C334 113(2)
O40 C335 C334 115(3)
O72 C336 O71 132(2)
O72 C336 C249 119.7(18)
O71 C336 C249 108.4(17)

loop_
_geom_bond_atom_site_label_1
_geom_bond_atom_site_label_2
_geom_bond_distance
Co1 O1 1.995(12)
Co1 O26 2.009(11)
Co1 O2 2.024(11)
Co1 O27 2.042(13)
Co1 S1 2.536(5)
Co1 Cl2 2.585(5)
Co2 O3 1.981(11)
Co2 O2 2.026(11)
Co2 O25 2.040(12)
Co2 O32 2.040(12)
Co2 S4 2.576(5)
Co2 Cl2 2.633(5)
Co3 O3 1.995(11)
Co3 O31 2.048(11)
Co3 O30 2.051(12)
Co3 O4 2.053(11)
Co3 S3 2.590(6)
Co3 Cl2 2.618(5)
Co4 O1 2.015(12)
Co4 O28 2.023(12)
Co4 O4 2.035(11)
Co4 O29 2.044(12)
Co4 S2 2.554(6)
Co4 Cl2 2.632(5)
Co5 O6 2.083(11)
Co5 O5 2.086(11)
Co5 O64 2.094(14)
Co5 N9 2.114(15)
Co5 N10 2.121(15)
Co5 S5 2.416(6)
Co6 O66 1.937(14)
Co6 O5 2.017(12)
Co6 O37 2.018(13)
Co6 O7 2.051(11)
Co6 S6 2.429(6)
Co7 O6 1.959(12)
Co7 O71 1.968(14)
Co7 O8 1.981(11)
Co7 O65 2.166(13)
Co7 S8 2.482(6)
Co8 O8 2.019(11)
Co8 O7 2.045(11)
Co8 N1 2.110(13)
Co8 O65 2.130(14)
Co8 N2 2.151(14)
Co8 S7 2.483(6)
Co9 O10 2.011(12)
Co9 O12 2.015(12)
Co9 O47 2.033(12)
Co9 O41 2.050(12)
Co9 S9 2.560(6)
Co9 Cl1 2.621(6)
Co10 O12 1.995(12)
Co10 O46 2.018(13)
Co10 O48 2.028(13)
Co10 O11 2.037(12)
Co10 S10 2.570(6)
Co10 Cl1 2.633(6)
Co11 O45 1.992(12)
Co11 O9 1.992(11)
Co11 O11 2.010(12)
Co11 O44 2.029(13)
Co11 S11 2.597(6)
Co11 Cl1 2.640(5)
Co12 O42 1.980(12)
Co12 O9 1.985(11)
Co12 O43 2.039(12)
Co12 O10 2.053(12)
Co12 S12 2.523(6)
Co12 Cl1 2.580(5)
Co13 O14 2.003(12)
Co13 N5 2.051(16)
Co13 O16 2.096(12)
Co13 O56 2.139(13)
Co13 N6 2.164(15)
Co13 S14 2.483(6)
Co14 O54 1.954(13)
Co14 O14 1.993(12)
Co14 O13 1.998(11)
Co14 O56 2.151(13)
Co14 S16 2.520(6)
Co15 O13 2.020(11)
Co15 O15 2.100(14)
Co15 O57 2.112(14)
Co15 N14 2.115(15)
Co15 N13 2.131(15)
Co15 S15 2.435(6)
Co16 O34 1.999(12)
Co16 O55 2.006(13)
Co16 O16 2.033(12)
Co16 O15 2.043(14)
Co16 S13 2.432(6)
Co17 O52 1.984(14)
Co17 O18 1.992(11)
Co17 O20 2.010(11)
Co17 S19 2.526(6)
Co18 O18 2.051(11)
Co18 O17 2.083(11)
Co18 O68 2.086(13)
Co18 N12 2.101(14)
Co18 N11 2.166(15)
Co18 S17 2.433(6)
Co19 O20 2.033(11)
Co19 O19 2.071(11)
Co19 N3 2.113(15)
Co19 N4 2.114(13)
Co19 O69 2.124(13)
Co19 S20 2.452(6)
Co20 O70 2.018(12)
Co20 O19 2.025(11)
Co20 O17 2.038(11)
Co20 O39 2.081(12)
Co20 S18 2.438(6)
Co21 O60 2.035(14)
Co21 O24 2.062(12)
Co21 O23 2.072(11)
Co21 O36 2.076(12)
Co21 O35 2.374(13)
Co21 S24 2.461(6)
Co22 O59 2.031(15)
Co22 O23 2.072(11)
Co22 O21 2.088(12)
Co22 N8 2.138(14)
Co22 N7 2.147(14)
Co22 S23 2.432(6)
Co23 O50 1.972(16)
Co23 O21 2.001(12)
Co23 O22 2.004(11)
Co23 O61 2.147(14)
Co23 S21 2.507(6)
Co24 O22 2.008(11)
Co24 O24 2.043(12)
Co24 N16 2.075(14)
Co24 N15 2.134(14)
Co24 O61 2.289(14)
Co24 S22 2.483(5)
S1 C12 1.724(18)
S1 C6 1.776(18)
S2 C2 1.71(2)
S2 C32 1.765(19)
S3 C26 1.732(18)
S3 C36 1.754(19)
S4 C16 1.765(19)
S4 C22 1.772(18)
S5 C46 1.691(19)
S5 C76 1.781(19)
S6 C56 1.787(19)
S6 C42 1.84(2)
S7 C62 1.765(18)
S7 C52 1.765(18)
S8 C72 1.69(2)
S8 C66 1.786(18)
S9 C112 1.77(2)
S9 C105 1.786(18)
S10 C116 1.74(2)
S10 C86 1.782(19)
S11 C96 1.776(19)
S11 C82 1.78(2)
S12 C92 1.756(18)
S12 C102 1.790(18)
S13 C122 1.72(2)
S13 C156 1.75(2)
S14 C146 1.73(2)
S14 C152 1.788(19)
S15 C126 1.76(2)
S15 C132 1.78(2)
S16 C142 1.76(2)
S16 C135 1.77(2)
S17 C172 1.778(19)
S17 C182 1.784(18)
S18 C196 1.779(18)
S18 C186 1.803(17)
S19 C162 1.768(19)
S19 C176 1.778(18)
S20 C166 1.753(19)
S20 C192 1.81(2)
S21 C236 1.749(19)
S21 C206 1.77(2)
S22 C232 1.73(2)
S22 C226 1.827(18)
S23 C212 1.712(19)
S23 C202 1.72(2)
S24 C216 1.737(19)
S24 C222 1.78(2)
S25 O69 1.341(12)
S25 O68 1.377(12)
S25 O67 1.406(11)
S25 O70 1.476(12)
S26 O57 1.429(14)
S26 O58 1.432(13)
S26 O56 1.496(13)
S26 O55 1.499(13)
S27 O61 1.404(14)
S27 O62 1.425(13)
S27 O59 1.440(14)
S27 O60 1.451(13)
S28 O63 1.404(14)
S28 O64 1.418(14)
S28 O65 1.474(13)
S28 O66 1.525(14)
O1 C1 1.305(18)
O2 C11 1.357(18)
O3 C21 1.359(18)
O4 C31 1.330(18)
O5 C41 1.384(19)
O6 C71 1.37(2)
O7 C51 1.341(18)
O8 C61 1.302(17)
O9 C91 1.352(17)
O10 C101 1.364(17)
O11 C81 1.305(18)
O12 C111 1.349(17)
O13 C131 1.310(19)
O14 C141 1.294(18)
O15 C121 1.33(2)
O16 C151 1.318(17)
O17 C181 1.357(17)
O18 C171 1.359(17)
O19 C191 1.373(17)
O20 C161 1.372(17)
O21 C201 1.378(19)
O22 C231 1.425(18)
O23 C211 1.426(17)
O24 C221 1.335(17)
O25 C288 1.243(17)
O26 C288 1.255(17)
O27 C324 1.264(17)
O28 C324 1.251(17)
O29 C312 1.246(17)
O30 C312 1.241(17)
O31 C300 1.283(19)
O32 C300 1.275(19)
O33 C323 1.28(2)
O34 C323 1.26(2)
O35 C311 1.22(2)
O36 C311 1.25(2)
O37 C297 1.26(2)
O38 C297 1.28(2)
O39 C335 1.22(2)
O40 C335 1.23(3)
O41 C252 1.282(18)
O42 C252 1.269(18)
O43 C241 1.232(18)
O44 C241 1.252(18)
O45 C276 1.251(19)
O46 C276 1.31(2)
O47 C264 1.326(19)
O48 C264 1.204(19)
O49 C263 1.28(3)
O50 C263 1.22(2)
O51 C285 1.20(3)
O52 C285 1.27(3)
O53 C275 1.44(3)
O54 C275 1.14(2)
O71 C336 1.243(15)
O72 C336 1.202(15)
N1 C304 1.342(19)
N1 C303 1.375(17)
N2 C306 1.338(18)
N2 C310 1.387(19)
N3 C291 1.322(19)
N3 C293 1.332(18)
N4 C299 1.321(18)
N4 C294 1.396(18)
N5 C329 1.35(2)
N5 C328 1.414(19)
N6 C330 1.344(19)
N6 C332 1.354(19)
N7 C316 1.355(18)
N7 C315 1.365(18)
N8 C322 1.345(19)
N8 C318 1.351(18)
N9 C282 1.35(2)
N9 C287 1.372(19)
N10 C281 1.334(19)
N10 C279 1.337(18)
N11 C268 1.279(19)
N11 C267 1.361(19)
N12 C274 1.300(17)
N12 C270 1.35(2)
N13 C256 1.319(19)
N13 C255 1.380(19)
N14 C262 1.326(18)
N14 C258 1.370(19)
N15 C244 1.337(17)
N15 C245 1.361(18)
N16 C251 1.339(19)
N16 C247 1.343(18)
C1 C6 1.40(2)
C1 C2 1.42(2)
C2 C3 1.45(2)
C3 C4 1.44(2)
C3 H3A 0.9500
C4 C5 1.37(2)
C4 C7 1.59(3)
C5 C6 1.41(2)
C5 H5 0.9500
C7 C9 1.41(3)
C7 C10 1.42(3)
C7 C8 1.55(3)
C8 H8A 0.9800
C8 H8B 0.9800
C8 H8C 0.9800
C9 H9A 0.9800
C9 H9B 0.9800
C9 H9C 0.9800
C10 H10A 0.9800
C10 H10B 0.9800
C10 H10C 0.9800
C11 C12 1.37(2)
C11 C16 1.37(2)
C12 C13 1.40(2)
C13 C14 1.39(2)
C13 H13 0.9500
C14 C15 1.40(2)
C14 C17 1.61(3)
C15 C16 1.39(2)
C15 H15 0.9500
C17 C20 1.48(2)
C17 C18 1.52(2)
C17 C19 1.53(2)
C18 H18A 0.9800
C18 H18B 0.9800
C18 H18C 0.9800
C19 H19A 0.9800
C19 H19B 0.9800
C19 H19C 0.9800
C20 H20A 0.9800
C20 H20B 0.9800
C20 H20C 0.9800
C21 C22 1.364(19)
C21 C26 1.45(2)
C22 C23 1.38(2)
C23 C24 1.43(2)
C23 H23 0.9500
C24 C25 1.40(2)
C24 C27 1.60(3)
C25 C26 1.41(2)
C25 H25 0.9500
C27 C28 1.44(3)
C27 C29 1.47(3)
C27 C30 1.57(3)
C28 H28A 0.9800
C28 H28B 0.9800
C28 H28C 0.9800
C29 H29A 0.9800
C29 H29B 0.9800
C29 H29C 0.9800
C30 H30A 0.9800
C30 H30B 0.9800
C30 H30C 0.9800
C31 C32 1.35(2)
C31 C36 1.36(2)
C32 C33 1.47(2)
C33 C34 1.32(2)
C33 H33 0.9500
C34 C35 1.43(2)
C34 C37 1.57(3)
C35 C36 1.45(2)
C35 H35 0.9500
C37 C40 1.34(4)
C37 C38 1.43(3)
C37 C39 1.54(3)
C38 H38A 0.9800
C38 H38B 0.9800
C38 H38C 0.9800
C39 H39A 0.9800
C39 H39B 0.9800
C39 H39C 0.9800
C40 H40A 0.9800
C40 H40B 0.9800
C40 H40C 0.9800
C41 C42 1.36(2)
C41 C46 1.44(2)
C42 C43 1.43(2)
C43 C44 1.36(3)
C43 H43 0.9500
C44 C45 1.30(3)
C44 C47 1.67(3)
C45 C46 1.36(2)
C45 H45 0.9500
C47 C48 1.39(3)
C47 C50 1.58(3)
C47 C49 1.59(3)
C48 H48A 0.9800
C48 H48B 0.9800
C48 H48C 0.9800
C49 H49A 0.9800
C49 H49B 0.9800
C49 H49C 0.9800
C50 H50A 0.9800
C50 H50B 0.9800
C50 H50C 0.9800
C51 C56 1.37(2)
C51 C52 1.44(2)
C52 C53 1.37(2)
C53 C54 1.38(2)
C53 H53 0.9500
C54 C55 1.40(2)
C54 C57 1.57(3)
C55 C56 1.40(2)
C55 H55 0.9500
C57 C58 1.48(3)
C57 C60 1.49(2)
C57 C59 1.52(3)
C58 H58A 0.9800
C58 H58B 0.9800
C58 H58C 0.9800
C59 H59A 0.9800
C59 H59B 0.9800
C59 H59C 0.9800
C60 H60A 0.9800
C60 H60B 0.9800
C60 H60C 0.9800
C61 C66 1.39(2)
C61 C62 1.42(2)
C62 C63 1.37(2)
C63 C64 1.39(2)
C63 H63 0.9500
C64 C65 1.37(2)
C64 C67 1.65(3)
C65 C66 1.37(2)
C65 H65 0.9500
C67 C68 1.49(2)
C67 C70 1.51(2)
C67 C69 1.53(2)
C68 H68A 0.9800
C68 H68B 0.9800
C68 H68C 0.9800
C69 H69A 0.9800
C69 H69B 0.9800
C69 H69C 0.9800
C70 H70A 0.9800
C70 H70B 0.9800
C70 H70C 0.9800
C71 C76 1.33(2)
C71 C72 1.46(2)
C72 C73 1.40(2)
C73 C74 1.43(3)
C73 H73 0.9500
C74 C75 1.37(3)
C74 C77 1.54(3)
C75 C76 1.39(2)
C75 H75 0.9500
C77 C79 1.53(3)
C77 C80 1.58(3)
C77 C78 1.59(3)
C78 H78A 0.9800
C78 H78B 0.9800
C78 H78C 0.9800
C79 H79A 0.9800
C79 H79B 0.9800
C79 H79C 0.9800
C80 H80A 0.9800
C80 H80B 0.9800
C80 H80C 0.9800
C81 C86 1.39(2)
C81 C82 1.42(2)
C82 C83 1.42(2)
C83 C84 1.41(2)
C83 H83 0.9500
C84 C85 1.36(2)
C84 C87 1.62(3)
C85 C86 1.36(2)
C85 H85 0.9500
C87 C89 1.42(3)
C87 C88 1.56(3)
C87 C90 1.62(3)
C88 H88A 0.9800
C88 H88B 0.9800
C88 H88C 0.9800
C89 H89A 0.9800
C89 H89B 0.9800
C89 H89C 0.9800
C90 H90A 0.9800
C90 H90B 0.9800
C90 H90C 0.9800
C91 C96 1.38(2)
C91 C92 1.388(19)
C92 C93 1.40(2)
C93 C94 1.37(2)
C93 H93 0.9500
C94 C95 1.38(2)
C94 C97 1.62(3)
C95 C96 1.42(2)
C95 H95 0.9500
C97 C98 1.38(3)
C97 C99 1.45(3)
C97 C100 1.549(10)
C98 H98A 0.9800
C98 H98B 0.9800
C98 H98C 0.9800
C99 H99A 0.9800
C99 H99B 0.9800
C99 H99C 0.9800
C100 H10D 0.9800
C100 H10E 0.9800
C100 H10F 0.9800
C101 C102 1.381(19)
C101 C105 1.39(2)
C102 C103 1.34(2)
C103 C104 1.38(2)
C103 H103 0.9500
C104 C106 1.42(2)
C104 C107 1.52(2)
C105 C106 1.38(2)
C106 H106 0.9500
C107 C109 1.48(2)
C107 C108 1.55(3)
C107 C110 1.55(3)
C108 H10G 0.9800
C108 H10H 0.9800
C108 H10I 0.9800
C109 H10J 0.9800
C109 H10K 0.9800
C109 H10L 0.9800
C110 H11A 0.9800
C110 H11B 0.9800
C110 H11C 0.9800
C111 C116 1.33(2)
C111 C112 1.43(2)
C112 C113 1.44(2)
C113 C114 1.38(2)
C113 H113 0.9500
C114 C115 1.43(2)
C114 C117 1.590(17)
C115 C116 1.38(2)
C115 H115 0.9500
C117 C119 1.48(3)
C117 C118 1.48(3)
C117 C120 1.54(3)
C118 H11D 0.9800
C118 H11E 0.9800
C118 H11F 0.9800
C119 H11G 0.9800
C119 H11H 0.9800
C119 H11J 0.9800
C120 H12A 0.9800
C120 H12B 0.9800
C120 H12C 0.9800
C121 C122 1.38(3)
C121 C126 1.40(3)
C122 C123 1.48(3)
C123 C124 1.40(3)
C123 H123 0.9500
C124 C125 1.44(2)
C124 C127 1.591(18)
C125 C126 1.37(3)
C125 H125 0.9500
C127 C128 1.488(18)
C127 C130 1.525(18)
C127 C129 1.527(18)
C128 H12D 0.9800
C128 H12E 0.9800
C128 H12F 0.9800
C129 H12G 0.9800
C129 H12H 0.9800
C129 H12I 0.9800
C130 H13A 0.9800
C130 H13B 0.9800
C130 H13C 0.9800
C131 C132 1.34(2)
C131 C135 1.45(2)
C132 C133 1.37(3)
C133 C136 1.48(4)
C133 H13D 0.9500
C134 C135 1.38(3)
C134 C136 1.42(4)
C134 H134 0.9500
C136 C137 1.597(19)
C137 C138 1.501(18)
C137 C140 1.538(18)
C137 C139 1.593(18)
C138 H13F 0.9800
C138 H13G 0.9800
C138 H13H 0.9800
C139 H13I 0.9800
C139 H13J 0.9800
C139 H13K 0.9800
C140 H14A 0.9800
C140 H14B 0.9800
C140 H14C 0.9800
C141 C142 1.39(2)
C141 C146 1.45(2)
C142 C143 1.39(3)
C143 C144 1.49(3)
C143 H14D 0.9500
C144 C145 1.47(3)
C144 C147 1.563(18)
C145 C146 1.34(3)
C145 H145 0.9500
C147 C150 1.508(19)
C147 C149 1.513(19)
C147 C148 1.536(19)
C148 H14F 0.9800
C148 H14G 0.9800
C148 H14H 0.9800
C149 H14I 0.9800
C149 H14J 0.9800
C149 H14K 0.9800
C150 H15A 0.9800
C150 H15B 0.9800
C150 H15C 0.9800
C151 C152 1.39(2)
C151 C156 1.44(2)
C152 C153 1.36(2)
C153 C154 1.34(2)
C153 H153 0.9500
C154 C155 1.41(2)
C154 C157 1.54(3)
C155 C156 1.41(2)
C155 H155 0.9500
C157 C158 1.42(3)
C157 C159 1.43(3)
C157 C160 1.46(3)
C158 H15D 0.9800
C158 H15E 0.9800
C158 H15F 0.9800
C159 H15J 0.9800
C159 H15G 0.9800
C159 H15H 0.9800
C160 H16A 0.9800
C160 H16B 0.9800
C160 H16C 0.9800
C161 C162 1.37(2)
C161 C166 1.41(2)
C162 C163 1.41(2)
C163 C164 1.34(2)
C163 H163 0.9500
C164 C165 1.39(2)
C164 C167 1.60(3)
C165 C166 1.33(2)
C165 H165 0.9500
C167 C170 1.44(3)
C167 C168 1.47(3)
C167 C169 1.52(3)
C168 H16M 0.9800
C168 H16D 0.9800
C168 H16L 0.9800
C169 H16E 0.9800
C169 H16F 0.9800
C169 H16G 0.9800
C170 H17A 0.9800
C170 H17B 0.9800
C170 H17M 0.9800
C171 C172 1.36(2)
C171 C176 1.39(2)
C172 C173 1.39(2)
C173 C174 1.42(2)
C173 H173 0.9500
C174 C175 1.40(2)
C174 C177 1.56(3)
C175 C176 1.41(2)
C175 H175 0.9500
C177 C178 1.49(3)
C177 C179 1.50(3)
C177 C180 1.52(3)
C178 H17C 0.9800
C178 H17D 0.9800
C178 H17E 0.9800
C179 H17F 0.9800
C179 H17G 0.9800
C179 H17H 0.9800
C180 H18D 0.9800
C180 H18E 0.9800
C180 H18M 0.9800
C181 C182 1.361(19)
C181 C186 1.399(19)
C182 C183 1.410(19)
C183 C184 1.37(2)
C183 H183 0.9500
C184 C185 1.38(2)
C184 C187 1.59(3)
C185 C186 1.350(18)
C185 H185 0.9500
C187 C188 1.46(3)
C187 C190 1.47(3)
C187 C189 1.54(3)
C188 H18F 0.9800
C188 H18G 0.9800
C188 H18N 0.9800
C189 H18H 0.9800
C189 H18I 0.9800
C189 H18J 0.9800
C190 H19D 0.9800
C190 H19E 0.9800
C190 H19F 0.9800
C191 C192 1.34(2)
C191 C196 1.39(2)
C192 C193 1.36(2)
C193 C194 1.43(2)
C193 H193 0.9500
C194 C195 1.34(2)
C194 C197 1.56(2)
C195 C196 1.39(2)
C195 H195 0.9500
C197 C200 1.49(2)
C197 C199 1.519(16)
C197 C198 1.56(3)
C198 H19G 0.9800
C198 H19H 0.9800
C198 H19I 0.9800
C199 H19J 0.9800
C199 H19K 0.9800
C199 H19L 0.9800
C200 H20D 0.9800
C200 H20E 0.9800
C200 H20M 0.9800
C201 C206 1.39(2)
C201 C202 1.43(2)
C202 C203 1.44(2)
C203 C204 1.35(2)
C203 H203 0.9500
C204 C205 1.37(2)
C204 C207 1.64(3)
C205 C206 1.37(2)
C205 H205 0.9500
C207 C210 1.44(3)
C207 C209 1.48(3)
C207 C208 1.61(3)
C208 H20F 0.9800
C208 H20G 0.9800
C208 H20H 0.9800
C209 H20I 0.9800
C209 H20J 0.9800
C209 H20K 0.9800
C210 H21A 0.9800
C210 H21B 0.9800
C210 H21M 0.9800
C211 C212 1.36(2)
C211 C216 1.39(2)
C212 C213 1.42(2)
C213 C214 1.31(2)
C213 H213 0.9500
C214 C215 1.35(2)
C214 C217 1.61(3)
C215 C216 1.43(2)
C215 H215 0.9500
C217 C219 1.44(2)
C217 C220 1.489(17)
C217 C218 1.68(3)
C218 H21C 0.9800
C218 H21D 0.9800
C218 H21E 0.9800
C219 H21F 0.9800
C219 H21G 0.9800
C219 H21H 0.9800
C220 H22A 0.9800
C220 H22B 0.9800
C220 H22C 0.9800
C221 C226 1.36(2)
C221 C222 1.42(2)
C222 C223 1.42(2)
C223 C224 1.44(2)
C223 H223 0.9500
C224 C225 1.35(2)
C224 C227 1.53(3)
C225 C226 1.36(2)
C225 H225 0.9500
C227 C228 1.41(3)
C227 C230 1.48(3)
C227 C229 1.50(3)
C228 H22D 0.9800
C228 H22E 0.9800
C228 H22F 0.9800
C229 H22G 0.9800
C229 H22H 0.9800
C229 H22I 0.9800
C230 H23A 0.9800
C230 H23B 0.9800
C230 H23C 0.9800
C231 C236 1.33(2)
C231 C232 1.40(2)
C232 C233 1.39(2)
C233 C234 1.34(2)
C233 H233 0.9500
C234 C235 1.41(2)
C234 C237 1.571(17)
C235 C236 1.45(2)
C235 H235 0.9500
C237 C238 1.41(3)
C237 C240 1.49(3)
C237 C239 1.513(17)
C238 H23D 0.9800
C238 H23E 0.9800
C238 H23F 0.9800
C239 H23G 0.9800
C239 H23H 0.9800
C239 H23I 0.9800
C240 H24A 0.9800
C240 H24B 0.9800
C240 H24C 0.9800
C241 C242 1.52(2)
C242 C243 1.36(2)
C242 C246 1.37(2)
C243 C244 1.42(2)
C243 H243 0.9500
C244 C247 1.45(2)
C245 C246 1.43(2)
C245 H245 0.9500
C246 H246 0.9500
C247 C248 1.41(2)
C248 C249 1.37(2)
C248 H248 0.9500
C249 C250 1.39(2)
C249 C336 1.519(16)
C250 C251 1.36(2)
C250 H250 0.9500
C251 H251 0.9500
C252 C253 1.52(2)
C253 C254 1.32(2)
C253 C257 1.39(2)
C254 C255 1.34(2)
C254 H254 0.9500
C255 C258 1.46(2)
C256 C257 1.40(2)
C256 H256 0.9500
C257 H257 0.9500
C258 C259 1.42(2)
C259 C260 1.38(2)
C259 H259 0.9500
C260 C261 1.40(2)
C260 C263 1.528(10)
C261 C262 1.41(2)
C261 H261 0.9500
C262 H262 0.9500
C264 C265 1.54(2)
C265 C266 1.36(2)
C265 C269 1.37(2)
C266 C267 1.41(2)
C266 H266 0.9500
C267 C270 1.42(2)
C268 C269 1.45(2)
C268 H268 0.9500
C269 H26A 0.9500
C270 C271 1.43(2)
C271 C272 1.42(2)
C271 H27A 0.9500
C272 C273 1.43(2)
C272 C275 1.531(10)
C273 C274 1.38(2)
C273 H273 0.9500
C274 H274 0.9500
C276 C277 1.54(2)
C277 C280 1.34(2)
C277 C278 1.36(2)
C278 C279 1.35(2)
C278 H278 0.9500
C279 H279 0.9500
C280 C281 1.41(2)
C280 H280 0.9500
C281 C282 1.50(2)
C282 C283 1.42(2)
C283 C284 1.41(2)
C283 H283 0.9500
C284 C286 1.43(2)
C284 C285 1.78(3)
C286 C287 1.38(2)
C286 H286 0.9500
C287 H287 0.9500
C288 C289 1.531(9)
C289 C292 1.37(2)
C289 C290 1.41(2)
C290 C291 1.46(2)
C290 H290 0.9500
C291 C294 1.44(2)
C292 C293 1.35(2)
C292 H292 0.9500
C293 H293 0.9500
C294 C295 1.37(2)
C295 C296 1.37(2)
C295 H295 0.9500
C296 C298 1.36(2)
C296 C297 1.49(2)
C298 C299 1.38(2)
C298 H298 0.9500
C299 H299 0.9500
C300 C301 1.49(2)
C301 C305 1.342(19)
C301 C302 1.407(19)
C302 C303 1.366(19)
C302 H302 0.9500
C303 C306 1.47(2)
C304 C305 1.39(2)
C304 H304 0.9500
C305 H305 0.9500
C306 C307 1.40(2)
C307 C308 1.41(2)
C307 H307 0.9500
C308 C309 1.37(2)
C308 C311 1.56(2)
C309 C310 1.35(2)
C309 H309 0.9500
C310 H310 0.9500
C312 C313 1.54(2)
C313 C314 1.364(19)
C313 C317 1.41(2)
C314 C315 1.38(2)
C314 H314 0.9500
C315 H315 0.9500
C316 C318 1.43(2)
C316 C317 1.44(2)
C317 H317 0.9500
C318 C319 1.34(2)
C319 C320 1.38(2)
C319 H319 0.9500
C320 C321 1.37(2)
C320 C323 1.50(2)
C321 C322 1.37(2)
C321 H321 0.9500
C322 H322 0.9500
C324 C325 1.47(2)
C325 C326 1.35(2)
C325 C327 1.42(2)
C326 C329 1.35(2)
C326 H326 0.9500
C327 C328 1.34(2)
C327 H327 0.9500
C328 C330 1.45(2)
C329 H329 0.9500
C330 C331 1.40(2)
C331 C334 1.45(2)
C331 H331 0.9500
C332 C333 1.41(2)
C332 H332 0.9500
C333 C334 1.35(2)
C333 H333 0.9500
C334 C335 1.56(3)

loop_
_platon_squeeze_void_nr
_platon_squeeze_void_average_x
_platon_squeeze_void_average_y
_platon_squeeze_void_average_z
_platon_squeeze_void_volume
_platon_squeeze_void_count_electrons
_platon_squeeze_void_content
1 0.502 0.000 0.007 16601 4964 ' '
2 0.743 -0.115 0.249 810 146 ' '
3 0.257 0.115 0.751 810 148 ' '
4 0.449 0.065 0.534 78 27 ' '
5 0.635 0.136 0.550 8 1 ' '
6 0.257 0.385 0.251 810 151 ' '
7 0.635 0.364 0.050 8 1 ' '
8 0.449 0.435 0.034 78 26 ' '
9 0.743 0.615 0.749 810 143 ' '
10 0.551 0.565 -0.034 78 28 ' '
11 0.365 0.636 0.950 8 0 ' '
12 0.365 0.864 0.450 8 0 ' '
13 0.551 0.935 0.466 78 27 ' '
